data_7225563
loop_
_publ_author_name
'Li, Yu-Ting'
'Gao, Xian-Da'
'Zhang, Wei'
'Huang, Xiao-Jun'
'Zhang, Dongmei'
'Jiang, Renwang'
'Wang, Lei'
'Zhang, Xiaoqi'
'Ye, Wen-Cai'

_publ_section_title
;
 Winchinines A and B, two unusual monoterpene indole alkaloids with a
 third nitrogen atom from Winchia calophylla
;
_journal_name_full 'RSC Adv.'
_journal_paper_doi 10.1039/C6RA10137B
_journal_year 2016
_chemical_absolute_configuration rm
_chemical_formula_moiety C20H25N3O2.CH3OH
_chemical_formula_sum 'C21 H29 N3 O3'
_chemical_formula_weight 371.48
_chemical_name_systematic
; 
 ? 
;
_space_group_IT_number 1
_symmetry_cell_setting triclinic
_symmetry_space_group_name_Hall 'P 1'
_symmetry_space_group_name_H-M 'P 1'
_atom_sites_solution_hydrogens geom
_atom_sites_solution_primary direct
_atom_sites_solution_secondary difmap
_audit_creation_method SHELXL-97
_audit_update_record
;
2016-06-12 deposited with the CCDC.
2016-06-14 downloaded from the CCDC.
;
_cell_angle_alpha 80.843(8)
_cell_angle_beta 81.536(10)
_cell_angle_gamma 89.868(8)
_cell_formula_units_Z 2
_cell_length_a 7.8960(10)
_cell_length_b 8.4207(7)
_cell_length_c 14.3158(16)
_cell_measurement_reflns_used 2381
_cell_measurement_temperature 173(2)
_cell_measurement_theta_max 62.6260
_cell_measurement_theta_min 5.6320
_cell_volume 929.27(18)
_computing_cell_refinement 'CrysAlis PRO '
_computing_data_collection 'CrysAlis PRO '
_computing_data_reduction 'CrysAlis PRO'
_computing_molecular_graphics 'OLEX2 (Dolomanov <i>et al.</i>, 2009)'
_computing_publication_material 'XP (Sheldrick, 2008)'
_computing_structure_refinement 'SHELXL-97 (Sheldrick, 1997)'
_computing_structure_solution 'SHELXS-97 (Sheldrick, 1990)'
_diffrn_ambient_temperature 173(2)
_diffrn_measured_fraction_theta_full 0.984
_diffrn_measured_fraction_theta_max 0.984
_diffrn_measurement_device_type 'Agilent Gemini S ultra'
_diffrn_measurement_method 'omega scan'
_diffrn_radiation_monochromator graphite
_diffrn_radiation_source 'fine-focus sealed tube'
_diffrn_radiation_type CuK\a
_diffrn_radiation_wavelength 1.54184
_diffrn_reflns_av_R_equivalents 0.0587
_diffrn_reflns_av_unetI/netI 0.0606
_diffrn_reflns_limit_h_max 8
_diffrn_reflns_limit_h_min -9
_diffrn_reflns_limit_k_max 9
_diffrn_reflns_limit_k_min -7
_diffrn_reflns_limit_l_max 16
_diffrn_reflns_limit_l_min -16
_diffrn_reflns_number 6107
_diffrn_reflns_theta_full 62.92
_diffrn_reflns_theta_max 62.92
_diffrn_reflns_theta_min 3.16
_exptl_absorpt_coefficient_mu 0.718
_exptl_absorpt_correction_T_max 1.000
_exptl_absorpt_correction_T_min 0.927
_exptl_absorpt_correction_type multi-scan
_exptl_absorpt_process_details 'SADABS (Sheldrick, 2004)'
_exptl_crystal_colour colorless
_exptl_crystal_density_diffrn 1.328
_exptl_crystal_density_method 'not measured'
_exptl_crystal_description block
_exptl_crystal_F_000 400
_exptl_crystal_size_max 0.43
_exptl_crystal_size_mid 0.27
_exptl_crystal_size_min 0.23
_refine_diff_density_max 0.214
_refine_diff_density_min -0.220
_refine_diff_density_rms 0.056
_refine_ls_abs_structure_details 'Flack H D (1983), Acta Cryst. A39, 876-881'
_refine_ls_abs_structure_Flack -0.4(4)
_refine_ls_extinction_coef 0.0110(14)
_refine_ls_extinction_expression Fc^*^=kFc[1+0.001xFc^2^\l^3^/sin(2\q)]^-1/4^
_refine_ls_extinction_method SHELXL
_refine_ls_goodness_of_fit_ref 1.117
_refine_ls_hydrogen_treatment mixed
_refine_ls_matrix_type full
_refine_ls_number_parameters 488
_refine_ls_number_reflns 3688
_refine_ls_number_restraints 3
_refine_ls_restrained_S_all 1.116
_refine_ls_R_factor_all 0.0609
_refine_ls_R_factor_gt 0.0556
_refine_ls_shift/su_max 0.000
_refine_ls_shift/su_mean 0.000
_refine_ls_structure_factor_coef Fsqd
_refine_ls_weighting_details 'calc w=1/[\s^2^(Fo^2^)+(0.0757P)^2^+0.4813P] where P=(Fo^2^+2Fc^2^)/3'
_refine_ls_weighting_scheme calc
_refine_ls_wR_factor_gt 0.1540
_refine_ls_wR_factor_ref 0.1607
_reflns_number_gt 3351
_reflns_number_total 3688
_reflns_threshold_expression >2sigma(I)
_cod_data_source_file c6ra10137b2.cif
_cod_data_source_block iia
_cod_original_cell_volume 929.27(17)
_cod_original_sg_symbol_H-M P1
_cod_database_code 7225563
_shelxs_shelxl_version_number 2008
_shelxs_submission_special_instruction
;
loop_
 _refln_index_h
 _refln_index_k
 _refln_index_l
 _refln_F_squared_mean
 _refln_F_squared_sigma
  -9  -1  -3    9.45    1.55
  -9  -1  -3    8.04    2.67
  -9  -1  -2    5.53    1.26
  -9  -1  -1    4.21    1.01
  -9   0  -4    1.32    0.67
  -9   0  -4    2.05    1.54
  -9   0  -3   20.96    4.01
  -9   0  -3   28.81    2.71
  -9   0  -3   28.14    2.56
  -9   0  -2   13.45    3.45
  -9   0  -2    7.94    1.42
  -9   0  -1   11.69    2.82
  -9   1  -4    3.27    0.85
  -9   1  -3    7.97    2.49
  -9   1  -3   11.39    1.64
  -9   1  -2    4.51    1.10
  -9   1  -2    4.24    1.89
  -9   1  -1   10.66    1.59
  -9   1  -1   14.43    3.25
  -8  -4  -7    5.32    1.21
  -8  -4  -6   11.95    1.81
  -8  -4  -5    4.83    1.20
  -8  -4  -4    1.67    0.69
  -8  -4  -3    1.24    0.60
  -8  -4  -3    2.88    0.67
  -8  -4  -2    0.54    0.38
  -8  -4  -2    0.13    0.29
  -8  -4  -1    0.84    0.42
  -8  -4   0    1.22    0.52
  -8  -3  -8   15.42    2.03
  -8  -3  -7   20.39    2.48
  -8  -3  -6    2.25    0.89
  -8  -3  -5    5.67    1.37
  -8  -3  -4    1.57    0.81
  -8  -3  -3    5.24    1.37
  -8  -3  -2    3.66    1.12
  -8  -3  -2    2.82    0.77
  -8  -3  -1    2.71    0.79
  -8  -3  -1    3.76    1.12
  -8  -3   0    1.88    0.75
  -8  -3   0    0.72    0.44
  -8  -3   1    1.41    0.57
  -8  -3   1    2.10    0.86
  -8  -3   2    1.57    0.59
  -8  -2  -9    4.36    1.03
  -8  -2  -8    2.70    0.87
  -8  -2  -7    1.69    0.73
  -8  -2  -6   12.53    2.03
  -8  -2  -5   13.38    2.17
  -8  -2  -4    4.49    1.36
  -8  -2  -3    6.83    1.63
  -8  -2  -2    5.85    2.21
  -8  -2  -2    4.42    1.30
  -8  -2  -1    4.16    1.31
  -8  -2  -1    2.42    1.90
  -8  -2  -1    6.00    1.12
  -8  -2   0    3.04    1.05
  -8  -2   0    4.50    1.00
  -8  -2   0    4.00    1.95
  -8  -2   1    1.34    0.57
  -8  -2   1    1.59    1.53
  -8  -2   1    1.14    0.68
  -8  -2   2   -0.01    0.28
  -8  -2   3    4.75    1.00
  -8  -2   4    1.38    0.55
  -8  -2   4    2.31    0.69
  -8  -1  -8    1.04    0.56
  -8  -1  -7    2.29    0.83
  -8  -1  -7    2.59    0.85
  -8  -1  -6    0.80    0.62
  -8  -1  -6    0.29    0.37
  -8  -1  -5   14.03    2.18
  -8  -1  -4    3.35    1.13
  -8  -1  -3   45.10    4.14
  -8  -1  -2    9.55    1.94
  -8  -1  -2    9.04    3.44
  -8  -1  -1    3.24    1.07
  -8  -1  -1    1.91    0.92
  -8  -1  -1    3.01    1.98
  -8  -1   0   18.00    2.55
  -8  -1   0   11.76    3.69
  -8  -1   0   14.71    2.05
  -8  -1   1    9.71    1.86
  -8  -1   1   12.58    3.60
  -8  -1   1    7.14    1.41
  -8  -1   1    8.19    1.35
  -8  -1   2   30.01    5.27
  -8  -1   2   25.74    2.42
  -8  -1   3    4.79    1.06
  -8  -1   4   43.34    3.07
  -8   0  -9    7.48    1.23
  -8   0  -7    0.63    0.48
  -8   0  -6    6.38    1.37
  -8   0  -6    5.80    1.33
  -8   0  -5    3.94    1.08
  -8   0  -5    4.56    1.30
  -8   0  -4    5.06    1.40
  -8   0  -4    3.66    1.06
  -8   0  -3   24.65    2.67
  -8   0  -3   25.97    3.11
  -8   0  -2    1.66    0.72
  -8   0  -2    2.28    0.98
  -8   0  -1    1.19    0.69
  -8   0  -1    0.63    0.52
  -8   0  -1    0.10    0.51
  -8   0   0    6.98    2.80
  -8   0   0    8.61    1.82
  -8   0   0    7.51    1.53
  -8   0   1   10.45    1.79
  -8   0   1   13.10    2.20
  -8   0   2    2.61    1.61
  -8   0   2    2.24    0.86
  -8   0   3   17.70    1.95
  -8   0   3   22.48    4.59
  -8   0   3   17.65    2.23
  -8   0   4    6.81    1.19
  -8   0   4    6.25    1.28
  -8   0   5    3.24    0.78
  -8   0   5    2.35    0.73
  -8   1  -9    0.51    0.44
  -8   1  -8    3.30    0.86
  -8   1  -8    3.76    0.99
  -8   1  -7    0.45    0.46
  -8   1  -7    0.66    0.39
  -8   1  -6    3.07    0.98
  -8   1  -5    0.32    0.44
  -8   1  -4   14.89    2.13
  -8   1  -4   14.18    2.10
  -8   1  -3   24.91    2.77
  -8   1  -3   24.73    2.85
  -8   1  -2    7.23    3.05
  -8   1  -2    6.78    1.46
  -8   1  -2    8.16    1.68
  -8   1  -1   16.05    2.42
  -8   1  -1   15.08    2.12
  -8   1  -1   15.26    4.18
  -8   1  -1   22.49    2.69
  -8   1   0    3.89    1.15
  -8   1   0    2.31    0.87
  -8   1   0    2.37    0.97
  -8   1   0    2.07    1.88
  -8   1   1   18.92    2.50
  -8   1   1   38.16    6.28
  -8   1   2    1.66    0.80
  -8   1   2    3.02    1.87
  -8   1   3   43.74    6.42
  -8   1   3   31.06    3.13
  -8   1   4   17.29    2.25
  -8   1   4   17.90    1.89
  -8   1   5   12.67    1.81
  -8   2  -8    3.64    0.87
  -8   2  -8    5.01    1.08
  -8   2  -7    1.16    0.56
  -8   2  -7    2.81    0.82
  -8   2  -6    1.47    0.63
  -8   2  -6    1.75    0.73
  -8   2  -5   10.14    1.71
  -8   2  -4   15.01    2.13
  -8   2  -3    3.58    1.08
  -8   2  -2    5.74    2.41
  -8   2  -2    4.54    1.20
  -8   2  -1    2.02    0.86
  -8   2  -1    4.50    1.23
  -8   2  -1    2.35    1.65
  -8   2   0    7.00    2.77
  -8   2   0    6.28    1.45
  -8   2   1    2.55    0.99
  -8   2   1    4.00    2.13
  -8   2   2    0.15    0.96
  -8   2   2    1.41    0.73
  -8   2   3    1.06    0.62
  -8   2   4    2.63    0.92
  -8   2   4    1.90    0.65
  -8   2   5    2.56    0.89
  -8   3  -7    0.21    0.32
  -8   3  -6   22.69    2.33
  -8   3  -6   22.70    2.23
  -8   3  -5    8.96    1.44
  -8   3  -5    8.50    1.46
  -8   3  -4   -0.32    0.45
  -8   3  -3    5.11    1.17
  -8   3  -3    6.14    1.32
  -8   3  -2    0.40    1.12
  -8   3  -2    2.57    0.90
  -8   3  -2    2.17    0.85
  -8   3  -1    4.39    1.98
  -8   3  -1    2.44    0.86
  -8   3  -1    3.21    1.01
  -8   3   0    5.01    1.23
  -8   3   0    2.64    1.63
  -8   3   1   -0.73    1.21
  -8   3   1    0.75    0.46
  -8   3   2    2.53    0.87
  -8   3   2    1.99    0.63
  -8   3   3    0.40    0.40
  -8   3   3    0.86    0.60
  -8   3   4    1.98    0.61
  -8   3   4    1.67    0.71
  -8   4  -4    8.68    1.40
  -8   4  -3    3.81    0.97
  -8   4  -2    1.31    0.62
  -8   4  -1    1.99    0.74
  -8   4   0   -0.13    0.35
  -8   4   0    0.41    0.34
  -8   4   1   -0.08    0.18
  -8   4   1    0.06    0.26
  -8   4   2    1.61    0.71
  -8   4   2    1.91    0.63
  -7  -6  -3    1.14    0.48
  -7  -6  -2    3.59    0.81
  -7  -6  -1    2.11    0.62
  -7  -5  -9    1.13    0.64
  -7  -5  -8    0.57    0.47
  -7  -5  -7    3.12    1.03
  -7  -5  -6   14.25    2.11
  -7  -5  -5    1.98    0.82
  -7  -5  -4   16.51    2.24
  -7  -5  -3    1.94    0.80
  -7  -5  -2    0.41    0.42
  -7  -5  -1    3.84    0.93
  -7  -5   0    1.19    0.57
  -7  -5   1    0.68    0.42
  -7  -5   2    0.61    0.43
  -7  -4 -10   10.18    1.69
  -7  -4  -9    0.91    0.60
  -7  -4  -8    0.22    0.59
  -7  -4  -7    4.39    1.24
  -7  -4  -6    8.34    1.73
  -7  -4  -5    3.63    1.21
  -7  -4  -4   15.41    2.42
  -7  -4  -3    9.24    1.87
  -7  -4  -2   19.69    2.64
  -7  -4  -2   20.62    2.30
  -7  -4  -1    8.18    1.68
  -7  -4  -1   11.53    1.71
  -7  -4   0    5.73    1.38
  -7  -4   0    7.13    1.36
  -7  -4   1    6.03    1.27
  -7  -4   2    6.60    1.27
  -7  -4   3    1.07    0.51
  -7  -4   4    5.17    1.06
  -7  -4   4   10.44    1.47
  -7  -3 -11    2.43    0.77
  -7  -3 -10    2.28    0.82
  -7  -3  -9    5.73    1.39
  -7  -3  -8   10.71    1.97
  -7  -3  -7   -0.37    0.54
  -7  -3  -6    7.19    1.76
  -7  -3  -5   22.58    3.00
  -7  -3  -4   16.21    2.57
  -7  -3  -3    2.44    1.00
  -7  -3  -3    1.58    0.62
  -7  -3  -2   32.85    3.62
  -7  -3  -2   39.78    3.21
  -7  -3  -1    8.07    1.47
  -7  -3  -1    8.61    1.82
  -7  -3   0   40.59    3.37
  -7  -3   0   35.82    3.65
  -7  -3   1    3.01    0.93
  -7  -3   1    2.88    1.10
  -7  -3   2   11.61    1.91
  -7  -3   2   11.90    1.78
  -7  -3   3    2.48    0.86
  -7  -3   4    2.18    0.76
  -7  -3   5    6.40    1.17
  -7  -3   5    4.21    1.03
  -7  -3   6   19.76    1.98
  -7  -3   6   15.22    1.81
  -7  -2 -10    1.82    0.79
  -7  -2  -9    7.64    1.56
  -7  -2  -8    2.82    1.03
  -7  -2  -7    3.12    1.14
  -7  -2  -6    0.19    0.48
  -7  -2  -5    3.26    1.20
  -7  -2  -4   59.03    5.00
  -7  -2  -3  107.44    6.90
  -7  -2  -2   23.21    3.09
  -7  -2  -2   15.30    1.93
  -7  -2  -1   12.72    2.30
  -7  -2  -1   10.57    1.70
  -7  -2   0    5.12    1.15
  -7  -2   0    3.17    2.07
  -7  -2   0    2.96    1.18
  -7  -2   1   15.23    2.43
  -7  -2   1   12.48    3.92
  -7  -2   1   14.92    2.04
  -7  -2   2    8.53    1.54
  -7  -2   2    7.65    1.70
  -7  -2   2   10.31    3.17
  -7  -2   3    0.39    0.41
  -7  -2   3    1.10    0.66
  -7  -2   4    1.23    0.60
  -7  -2   5    0.61    0.47
  -7  -2   6    1.42    0.68
  -7  -2   6    2.93    0.83
  -7  -2   7   15.06    1.76
  -7  -2   7   12.74    1.69
  -7  -1  -8    4.88    1.28
  -7  -1  -7    1.06    0.68
  -7  -1  -6    1.26    0.78
  -7  -1  -5    3.32    1.15
  -7  -1  -4   40.17    4.04
  -7  -1  -3    2.14    0.82
  -7  -1  -3    3.90    1.35
  -7  -1  -2   22.97    3.10
  -7  -1  -1    5.25    1.61
  -7  -1  -1    1.98    0.73
  -7  -1   0   21.08    2.96
  -7  -1   0   18.48    2.16
  -7  -1   0   23.41    5.42
  -7  -1   1    0.51    1.29
  -7  -1   1    1.79    0.83
  -7  -1   1    0.97    0.86
  -7  -1   1    1.43    0.52
  -7  -1   2   19.88    4.67
  -7  -1   2   19.55    2.32
  -7  -1   2   17.22    2.33
  -7  -1   2   19.66    2.82
  -7  -1   3    2.24    0.97
  -7  -1   3    2.90    0.94
  -7  -1   3    2.78    0.90
  -7  -1   3    5.09    2.47
  -7  -1   4    0.02    0.26
  -7  -1   4    2.57    1.78
  -7  -1   5    1.91    0.76
  -7  -1   6    2.59    0.86
  -7  -1   6    2.21    0.86
  -7  -1   7    4.58    1.07
  -7  -1   7    3.94    1.02
  -7  -1   8    1.41    0.55
  -7   0 -12   -0.31    0.34
  -7   0  -6    0.81    0.64
  -7   0  -5   68.50    5.12
  -7   0  -4   19.13    2.72
  -7   0  -3   23.70    3.06
  -7   0  -3   22.58    2.67
  -7   0  -2  160.01    8.34
  -7   0  -2  142.24    7.16
  -7   0  -1   15.16    2.50
  -7   0  -1   14.46    2.10
  -7   0   0    1.38    0.83
  -7   0   0    2.38    1.20
  -7   0   1    4.82    1.15
  -7   0   1    5.91    1.88
  -7   0   1    2.14    0.74
  -7   0   1    5.96    1.38
  -7   0   2    0.35    0.59
  -7   0   2   -0.22    0.36
  -7   0   2    0.73    0.66
  -7   0   2    1.11    1.69
  -7   0   3   10.33    3.56
  -7   0   3    8.20    1.51
  -7   0   3    7.22    1.61
  -7   0   3    8.86    1.89
  -7   0   4   -0.04    0.38
  -7   0   4    1.69    0.71
  -7   0   4    3.38    2.12
  -7   0   5   15.17    2.25
  -7   0   5   15.76    2.09
  -7   0   6    0.61    0.48
  -7   0   6    0.04    0.34
  -7   0   6    0.83    0.51
  -7   0   7    5.18    1.17
  -7   0   7    7.03    1.34
  -7   0   8   -0.02    0.17
  -7   1 -11    0.58    0.42
  -7   1 -10   12.03    1.83
  -7   1  -9    8.13    1.55
  -7   1  -8    4.66    1.20
  -7   1  -7    3.52    1.08
  -7   1  -6    0.14    0.40
  -7   1  -5    3.47    1.06
  -7   1  -4    6.15    1.49
  -7   1  -3   25.51    2.94
  -7   1  -3   25.08    3.06
  -7   1  -2   14.79    2.30
  -7   1  -2   17.31    2.60
  -7   1  -1    9.29    1.78
  -7   1  -1   12.06    2.14
  -7   1   0   15.41    2.58
  -7   1   0   13.78    2.15
  -7   1   1   12.36    2.01
  -7   1   1   17.75    2.54
  -7   1   1   16.82    2.67
  -7   1   1   16.61    4.61
  -7   1   2    3.38    1.23
  -7   1   2    3.79    2.33
  -7   1   2    3.61    1.18
  -7   1   3   14.47    4.47
  -7   1   3   10.16    1.96
  -7   1   3    9.23    1.55
  -7   1   4    5.28    1.21
  -7   1   4    3.65    2.82
  -7   1   4    4.22    1.28
  -7   1   5    2.14    0.92
  -7   1   5    1.11    0.57
  -7   1   6    0.99    0.55
  -7   1   6    2.16    0.70
  -7   1   6    1.25    0.63
  -7   1   6    1.17    0.74
  -7   1   7    2.49    0.95
  -7   1   7    3.22    0.82
  -7   2 -11    3.36    0.86
  -7   2 -10    1.55    0.67
  -7   2  -9    1.32    0.67
  -7   2  -8    6.51    1.44
  -7   2  -7    7.93    1.58
  -7   2  -6   -0.65    0.56
  -7   2  -5    1.76    0.82
  -7   2  -4    1.51    0.86
  -7   2  -4    0.30    0.43
  -7   2  -3   33.92    3.49
  -7   2  -3   34.12    3.18
  -7   2  -2   87.84    5.68
  -7   2  -2   78.66    5.41
  -7   2  -1   18.55    2.61
  -7   2  -1   19.90    2.65
  -7   2   0   17.55    2.59
  -7   2   0   22.60    4.95
  -7   2   0   16.08    2.56
  -7   2   1    5.35    1.45
  -7   2   1    4.30    2.67
  -7   2   1    5.52    1.40
  -7   2   2    8.76    1.83
  -7   2   2   10.99    3.76
  -7   2   3   16.10    4.44
  -7   2   3   10.85    2.00
  -7   2   4    3.43    2.17
  -7   2   4    2.46    1.01
  -7   2   5   -0.03    0.31
  -7   2   5   -0.70    0.58
  -7   2   6    1.25    0.54
  -7   2   6    1.17    0.71
  -7   2   7    1.27    0.70
  -7   2   7    2.29    0.71
  -7   3 -10    1.54    0.60
  -7   3  -9    3.23    0.92
  -7   3  -9    3.27    0.88
  -7   3  -8    3.43    0.97
  -7   3  -8    2.83    0.86
  -7   3  -7    3.18    1.01
  -7   3  -7    3.06    0.96
  -7   3  -6    3.54    1.07
  -7   3  -6    3.15    1.03
  -7   3  -5    1.61    0.84
  -7   3  -5    1.45    0.71
  -7   3  -4   11.88    2.05
  -7   3  -4    9.66    1.74
  -7   3  -3   13.55    2.15
  -7   3  -3   14.73    2.13
  -7   3  -2    8.30    1.79
  -7   3  -2    3.48    1.05
  -7   3  -1    3.20    2.06
  -7   3  -1    5.07    1.36
  -7   3   0   29.76    3.23
  -7   3   0   27.50    3.13
  -7   3   1   23.97    2.99
  -7   3   1   22.07    2.81
  -7   3   2   25.40    3.03
  -7   3   2   26.49    5.17
  -7   3   3    1.54    0.82
  -7   3   3    2.93    1.85
  -7   3   4    9.71    1.88
  -7   3   5    4.01    1.23
  -7   3   5    4.12    1.06
  -7   3   6    0.33    0.42
  -7   3   6    0.29    0.51
  -7   3   7   16.37    1.85
  -7   4  -8    9.10    1.44
  -7   4  -7   -0.14    0.34
  -7   4  -7    0.88    0.46
  -7   4  -6    0.77    0.53
  -7   4  -6   -0.13    0.27
  -7   4  -5    2.81    0.91
  -7   4  -5    2.03    0.80
  -7   4  -4    3.04    1.02
  -7   4  -4    2.44    0.92
  -7   4  -3    2.36    0.85
  -7   4  -3    1.25    0.68
  -7   4  -2   11.46    1.83
  -7   4  -2   13.07    2.06
  -7   4  -2   12.80    1.94
  -7   4  -1   11.37    1.93
  -7   4  -1   10.56    1.81
  -7   4   0   16.34    2.35
  -7   4   0   20.02    2.50
  -7   4   1    5.44    1.33
  -7   4   2    5.29    1.39
  -7   4   3    8.78    1.42
  -7   4   3    7.45    1.54
  -7   4   4    6.26    1.40
  -7   4   4    6.88    1.34
  -7   4   5    2.31    0.79
  -7   4   5    1.01    0.63
  -7   4   6   10.11    1.72
  -7   4   6   14.24    1.76
  -7   4   7    5.29    1.00
  -7   5  -6    0.19    0.37
  -7   5  -5   -0.26    0.33
  -7   5  -4    4.01    0.90
  -7   5  -4    2.95    0.83
  -7   5  -3   14.33    1.88
  -7   5  -3   14.62    1.77
  -7   5  -2    6.26    1.18
  -7   5  -1    9.53    1.52
  -7   5   0    2.51    0.86
  -7   5   1    2.10    0.74
  -7   5   1    1.03    0.52
  -7   5   2    2.16    0.75
  -7   5   2    1.38    0.55
  -7   5   3    1.79    0.64
  -7   5   3    1.60    0.60
  -7   5   4    0.49    0.37
  -7   5   4    0.80    0.42
  -7   5   4    0.25    0.27
  -7   5   5    4.28    0.95
  -7   6  -2    0.87    0.43
  -7   6  -1    2.01    0.64
  -7   6   0    0.71    0.40
  -7   6   1    2.90    0.75
  -7   6   2    1.80    0.59
  -6  -7  -1    2.80    0.73
  -6  -6 -10    1.85    0.72
  -6  -6  -9    2.99    0.91
  -6  -6  -8    6.71    1.39
  -6  -6  -7    9.22    1.65
  -6  -6  -6    0.53    0.46
  -6  -6  -5    2.19    0.83
  -6  -6   0    4.46    1.01
  -6  -6   1    1.03    0.51
  -6  -6   2    1.57    0.60
  -6  -6   3    1.01    0.47
  -6  -5 -11    0.51    0.41
  -6  -5 -10    1.11    0.68
  -6  -5  -9    9.38    1.75
  -6  -5  -8    6.78    1.54
  -6  -5  -7    3.55    1.20
  -6  -5  -6    3.33    1.18
  -6  -5  -5    2.01    0.91
  -6  -5  -4    6.36    1.51
  -6  -5  -3   -0.84    0.60
  -6  -5  -2    5.98    1.38
  -6  -5   1    0.71    0.52
  -6  -5   2    2.93    0.89
  -6  -5   3   13.19    1.76
  -6  -5   4    4.04    0.87
  -6  -5   5    5.23    0.97
  -6  -4 -12    5.75    1.21
  -6  -4 -11    0.50    0.54
  -6  -4 -10    0.44    0.50
  -6  -4  -9   15.80    2.36
  -6  -4  -8   18.99    2.65
  -6  -4  -7   58.47    4.74
  -6  -4  -6   35.77    3.68
  -6  -4  -5   32.91    3.59
  -6  -4  -4   30.84    3.44
  -6  -4  -3  101.35    6.36
  -6  -4  -2   18.25    2.60
  -6  -4  -1   52.44    4.38
  -6  -4   0   60.89    4.64
  -6  -4   1   28.62    2.88
  -6  -4   2   24.28    2.61
  -6  -4   3    6.90    1.37
  -6  -4   4    2.86    0.89
  -6  -4   5    8.69    1.49
  -6  -4   5   10.91    1.61
  -6  -4   6    1.14    0.56
  -6  -4   6    0.77    0.43
  -6  -3 -12    3.11    0.95
  -6  -3 -11    8.01    1.57
  -6  -3 -10   33.76    3.38
  -6  -3  -9    4.27    1.27
  -6  -3  -8   48.27    4.25
  -6  -3  -7    9.54    1.92
  -6  -3  -6   25.15    3.10
  -6  -3  -5   37.34    3.75
  -6  -3  -4   25.85    3.10
  -6  -3  -3    7.49    1.80
  -6  -3  -2   70.20    5.25
  -6  -3  -1   33.08    3.55
  -6  -3   0   42.21    3.94
  -6  -3   1   27.37    3.14
  -6  -3   1   30.73    2.95
  -6  -3   2   73.44    4.66
  -6  -3   2   57.29    4.57
  -6  -3   3    9.07    1.68
  -6  -3   4   30.78    2.97
  -6  -3   5    0.31    0.39
  -6  -3   6    7.50    1.41
  -6  -3   6    5.29    1.32
  -6  -3   7   13.59    1.88
  -6  -3   7   15.28    1.88
  -6  -3   8    1.68    0.59
  -6  -3   8    0.66    0.41
  -6  -2 -11    0.39    0.43
  -6  -2 -10   26.43    2.92
  -6  -2  -9   61.25    4.66
  -6  -2  -8    9.38    1.86
  -6  -2  -7   43.69    3.97
  -6  -2  -6    8.59    1.78
  -6  -2  -5   58.81    4.71
  -6  -2  -4   36.80    3.67
  -6  -2  -3    5.70    1.48
  -6  -2  -2   67.24    5.14
  -6  -2  -1    4.80    1.37
  -6  -2   0    6.80    1.59
  -6  -2   0    6.81    1.32
  -6  -2   1   13.00    3.53
  -6  -2   1   16.94    2.13
  -6  -2   1   14.17    2.32
  -6  -2   2    3.48    2.02
  -6  -2   2    3.74    1.19
  -6  -2   2    3.59    1.05
  -6  -2   3    2.92    1.00
  -6  -2   3    2.32    1.38
  -6  -2   3    2.05    0.96
  -6  -2   4   42.03    6.44
  -6  -2   4   36.71    3.61
  -6  -2   4   41.45    3.55
  -6  -2   5    2.81    0.96
  -6  -2   6   12.48    1.89
  -6  -2   6    9.44    1.77
  -6  -2   7    2.50    0.85
  -6  -2   7    1.88    0.81
  -6  -2   8    1.46    0.64
  -6  -2   8    2.06    0.78
  -6  -2   9    2.64    0.80
  -6  -2   9    3.45    0.85
  -6  -1  -9   27.37    2.93
  -6  -1  -8   15.27    2.24
  -6  -1  -7    3.35    1.08
  -6  -1  -6   13.22    2.14
  -6  -1  -5   24.37    2.90
  -6  -1  -4   10.90    1.99
  -6  -1  -3    1.43    0.76
  -6  -1  -2    3.78    1.26
  -6  -1  -1    2.70    1.07
  -6  -1  -1    3.04    0.83
  -6  -1   0    3.84    0.94
  -6  -1   0    4.58    1.29
  -6  -1   1    3.44    2.02
  -6  -1   1    2.35    0.77
  -6  -1   1    2.68    1.08
  -6  -1   2   22.26    2.55
  -6  -1   2   17.94    4.45
  -6  -1   2   22.22    2.91
  -6  -1   2   21.05    2.36
  -6  -1   3   18.28    4.52
  -6  -1   3   14.61    2.00
  -6  -1   3   12.18    1.90
  -6  -1   3   13.62    2.29
  -6  -1   4    2.26    1.84
  -6  -1   4    0.88    0.64
  -6  -1   4    2.44    0.89
  -6  -1   4    1.07    0.73
  -6  -1   5   12.35    1.93
  -6  -1   6    2.60    0.93
  -6  -1   7   11.76    2.00
  -6  -1   7   12.99    1.95
  -6  -1   8    0.36    0.43
  -6  -1   8    0.84    0.57
  -6  -1   9    3.32    0.95
  -6  -1   9    4.34    1.02
  -6  -1  10    2.67    0.75
  -6   0  -6    2.46    0.90
  -6   0  -5    1.29    0.69
  -6   0  -4   54.10    4.36
  -6   0  -3    0.29    0.60
  -6   0  -2    4.05    1.22
  -6   0  -1    0.89    0.52
  -6   0  -1    2.04    0.89
  -6   0   0    5.87    1.29
  -6   0   0    7.12    1.62
  -6   0   0    6.84    1.23
  -6   0   1    0.05    0.37
  -6   0   1    0.33    0.37
  -6   0   2    1.98    0.99
  -6   0   2    2.63    0.88
  -6   0   2    2.02    0.75
  -6   0   2    1.96    0.77
  -6   0   2    4.08    2.33
  -6   0   3    7.14    1.65
  -6   0   3    5.68    2.58
  -6   0   3    8.89    1.71
  -6   0   3    6.92    1.37
  -6   0   4   18.23    2.47
  -6   0   4   19.14    2.74
  -6   0   4   26.04    5.74
  -6   0   4   20.41    2.44
  -6   0   5   -1.11    1.49
  -6   0   5   -0.07    0.40
  -6   0   5    0.12    0.37
  -6   0   6    4.34    1.26
  -6   0   6    5.83    1.38
  -6   0   7   -0.21    0.46
  -6   0   7    1.42    0.80
  -6   0   7    0.94    0.67
  -6   0   8   29.97    3.03
  -6   0   8   31.45    3.04
  -6   0   9    4.73    1.11
  -6   0  10    3.89    0.92
  -6   1 -13    2.29    0.76
  -6   1  -4   11.74    1.94
  -6   1  -3    3.03    1.02
  -6   1  -3    4.63    1.11
  -6   1  -2    2.23    0.94
  -6   1  -1    4.97    1.37
  -6   1  -1    6.01    1.34
  -6   1   0    0.89    0.55
  -6   1   0    0.97    0.60
  -6   1   1    5.53    1.48
  -6   1   1    6.69    1.46
  -6   1   2   10.29    1.78
  -6   1   2    9.68    1.52
  -6   1   2    9.71    3.58
  -6   1   2   10.55    2.03
  -6   1   2   11.67    1.96
  -6   1   3   25.57    2.93
  -6   1   3   20.13    2.30
  -6   1   3   22.42    5.15
  -6   1   3   21.95    2.96
  -6   1   4    2.58    0.90
  -6   1   4    4.54    2.71
  -6   1   4    4.32    1.24
  -6   1   5    5.53    1.32
  -6   1   5    6.63    3.38
  -6   1   5    5.91    1.52
  -6   1   6    8.70    1.56
  -6   1   6    8.19    1.65
  -6   1   6    9.80    1.93
  -6   1   7    7.59    1.74
  -6   1   7    7.19    1.50
  -6   1   7    8.62    1.44
  -6   1   7    6.63    1.43
  -6   1   8    3.44    1.08
  -6   1   9    2.39    0.79
  -6   1  10    1.45    0.58
  -6   2 -12    5.94    1.01
  -6   2 -12    5.77    1.18
  -6   2 -11    7.23    1.28
  -6   2 -11    5.99    1.32
  -6   2 -10    1.43    0.58
  -6   2 -10    1.15    0.70
  -6   2  -9   11.85    2.01
  -6   2  -8   61.23    4.72
  -6   2  -7    9.41    1.80
  -6   2  -6   41.19    3.80
  -6   2  -5    4.83    1.27
  -6   2  -4   41.31    3.64
  -6   2  -3   12.45    1.93
  -6   2  -2    2.66    0.87
  -6   2  -2    2.09    0.80
  -6   2  -2    1.82    0.86
  -6   2  -1   52.97    4.33
  -6   2  -1   59.07    4.49
  -6   2   0    5.67    1.43
  -6   2   0    5.28    1.37
  -6   2   1    2.59    0.97
  -6   2   1    2.31    1.83
  -6   2   1    2.18    0.97
  -6   2   2   10.44    3.53
  -6   2   2   15.48    2.32
  -6   2   2   15.56    2.30
  -6   2   2   14.38    2.37
  -6   2   3    3.63    0.97
  -6   2   3    3.95    2.31
  -6   2   3    5.56    1.50
  -6   2   4    1.30    0.65
  -6   2   4    1.32    1.28
  -6   2   4    1.25    0.85
  -6   2   5   41.81    4.01
  -6   2   5   46.07    7.42
  -6   2   5   33.98    3.18
  -6   2   6    1.51    0.78
  -6   2   6    1.79    0.95
  -6   2   6    2.74    0.90
  -6   2   7   18.89    2.70
  -6   2   7   20.73    2.36
  -6   2   8    1.90    0.72
  -6   2   9    1.01    0.51
  -6   3 -11    1.60    0.64
  -6   3 -10    0.35    0.44
  -6   3  -9   13.87    2.08
  -6   3  -8    6.91    1.58
  -6   3  -7   18.90    2.56
  -6   3  -6   37.71    3.67
  -6   3  -5    1.33    0.77
  -6   3  -4   47.48    4.05
  -6   3  -3   10.61    1.98
  -6   3  -3    5.98    1.42
  -6   3  -2   30.49    3.22
  -6   3  -2   32.14    3.19
  -6   3  -1   74.77    5.10
  -6   3  -1   63.30    4.49
  -6   3   0   21.64    2.74
  -6   3   0   17.44    4.15
  -6   3   0   23.07    2.55
  -6   3   1   77.04    5.19
  -6   3   1   74.69    5.10
  -6   3   2    3.69    1.26
  -6   3   2    1.83    0.91
  -6   3   2    1.01    1.79
  -6   3   3   61.38    4.79
  -6   3   3   66.67    8.14
  -6   3   4   28.35    3.30
  -6   3   4   25.36    5.04
  -6   3   5   35.34    3.77
  -6   3   6    6.19    1.54
  -6   3   6    6.89    1.44
  -6   3   7    1.62    0.75
  -6   3   7    3.83    1.25
  -6   3   8   18.61    2.17
  -6   3   9    3.09    0.88
  -6   4 -10    6.55    1.24
  -6   4 -10    4.99    0.93
  -6   4  -9    0.64    0.41
  -6   4  -9    1.76    0.68
  -6   4  -8    0.93    0.46
  -6   4  -8   -0.43    0.49
  -6   4  -7    6.85    1.54
  -6   4  -7    6.30    1.32
  -6   4  -7    7.59    1.30
  -6   4  -6   11.62    1.86
  -6   4  -6   14.37    1.79
  -6   4  -6   16.06    2.35
  -6   4  -5   42.06    3.15
  -6   4  -5   44.28    3.74
  -6   4  -5   42.83    3.92
  -6   4  -4   26.68    3.05
  -6   4  -4   23.95    2.79
  -6   4  -4   25.04    2.38
  -6   4  -3   20.49    2.66
  -6   4  -3   20.13    2.12
  -6   4  -3   15.87    2.39
  -6   4  -2   21.59    2.76
  -6   4  -2   24.61    2.95
  -6   4  -2   26.98    2.41
  -6   4  -1   69.08    4.96
  -6   4  -1   64.21    4.68
  -6   4  -1   71.08    4.80
  -6   4   0    6.85    1.53
  -6   4   0   10.78    1.85
  -6   4   1   46.84    4.00
  -6   4   1   47.71    4.11
  -6   4   2   54.14    4.39
  -6   4   3   35.61    3.60
  -6   4   4   20.37    2.74
  -6   4   4   18.32    2.17
  -6   4   5    6.44    1.55
  -6   4   5    8.38    1.57
  -6   4   6    4.37    1.12
  -6   4   6    4.73    1.33
  -6   4   7    9.32    1.80
  -6   4   7   12.66    1.83
  -6   4   8    1.17    0.60
  -6   5  -8    0.60    0.44
  -6   5  -8    0.84    0.41
  -6   5  -7    3.76    1.00
  -6   5  -7    2.98    0.78
  -6   5  -6    8.36    1.58
  -6   5  -6    7.63    1.30
  -6   5  -5    3.39    1.06
  -6   5  -5    3.21    0.84
  -6   5  -4    0.33    0.34
  -6   5  -4    0.45    0.53
  -6   5  -3    5.32    1.21
  -6   5  -3    6.54    1.17
  -6   5  -3    6.47    1.52
  -6   5  -2    0.94    0.50
  -6   5  -2    0.56    0.47
  -6   5  -2    1.30    0.70
  -6   5  -1    8.11    1.31
  -6   5  -1    5.84    1.36
  -6   5   0    1.17    0.54
  -6   5   1   11.34    1.52
  -6   5   1   10.61    1.74
  -6   5   2    3.13    0.79
  -6   5   2    3.41    0.98
  -6   5   2    3.01    0.95
  -6   5   3   -0.03    0.32
  -6   5   3   -0.23    0.37
  -6   5   4    0.77    0.49
  -6   5   4   -0.29    0.42
  -6   5   4    0.81    0.53
  -6   5   5    4.34    1.07
  -6   5   5    4.77    1.23
  -6   5   5    5.02    1.05
  -6   5   6   11.63    1.70
  -6   5   7    4.49    1.05
  -6   6  -6    1.44    0.51
  -6   6  -5    5.16    0.97
  -6   6  -4    4.17    0.87
  -6   6  -4    3.42    0.82
  -6   6  -3    0.83    0.44
  -6   6  -3    1.35    0.55
  -6   6  -2    0.99    0.53
  -6   6  -2    0.92    0.50
  -6   6  -1    8.37    1.29
  -6   6  -1    9.13    1.50
  -6   6   0    4.37    0.93
  -6   6   0    4.29    1.09
  -6   6   1   14.57    1.66
  -6   6   1   15.11    1.95
  -6   6   2    3.46    0.95
  -6   6   2    5.12    0.96
  -6   6   3    5.51    1.00
  -6   6   3    4.21    1.04
  -6   6   4    2.17    0.68
  -6   6   4    2.27    0.74
  -6   6   4    2.27    0.65
  -6   6   5    1.38    0.54
  -6   6   5    1.88    0.64
  -6   6   5    1.75    0.55
  -6   6   6    0.14    0.20
  -6   7  -2    2.77    0.65
  -6   7  -1    2.26    0.63
  -6   7  -1    3.11    0.77
  -6   7   0    1.58    0.56
  -6   7   0    1.21    0.44
  -6   7   1    3.60    0.83
  -6   7   1    3.16    0.69
  -6   7   2    0.00    0.11
  -6   7   2    0.11    0.21
  -6   7   3    2.90    0.75
  -5  -7  -9    2.45    0.79
  -5  -7  -8    4.96    1.12
  -5  -7   1    0.31    0.35
  -5  -6 -12    3.17    0.91
  -5  -6  -7    8.07    1.63
  -5  -6  -6    2.15    0.90
  -5  -6  -5    9.22    1.74
  -5  -6   2    3.07    0.84
  -5  -6   3    5.89    1.12
  -5  -5  -5   27.57    3.12
  -5  -5  -4   14.72    2.27
  -5  -5  -3    6.00    1.38
  -5  -5   2    2.74    0.93
  -5  -5   3    3.16    0.93
  -5  -5   4   11.05    1.64
  -5  -5   5    6.71    1.21
  -5  -4  -4   16.05    2.42
  -5  -4  -3  166.64    7.89
  -5  -4  -2   24.86    2.85
  -5  -4  -1   40.63    3.59
  -5  -4   3    0.34    0.43
  -5  -4   4    8.71    1.52
  -5  -4   5    7.68    1.51
  -5  -4   5   12.10    1.77
  -5  -4   6    2.15    0.79
  -5  -4   6    1.90    0.73
  -5  -4   7   -0.02    0.26
  -5  -4   7    0.74    0.41
  -5  -4   8    2.61    0.77
  -5  -3  -4  159.73    7.65
  -5  -3  -3   34.75    3.31
  -5  -3  -2   80.03    5.10
  -5  -3  -1   21.60    2.58
  -5  -3   0   24.75    2.77
  -5  -3   1   16.32    2.24
  -5  -3   3   23.22    2.49
  -5  -3   4   11.86    1.80
  -5  -3   5    2.90    0.93
  -5  -3   6    1.53    0.76
  -5  -3   6    2.04    0.79
  -5  -3   7   34.59    3.04
  -5  -3   7   33.09    3.22
  -5  -3   8   -0.12    0.38
  -5  -3   8    0.12    0.38
  -5  -3   9    0.43    0.42
  -5  -3  10    0.79    0.43
  -5  -2  -5   17.44    2.29
  -5  -2  -4   22.00    2.57
  -5  -2  -3   38.21    3.35
  -5  -2  -2   16.63    2.22
  -5  -2  -1   58.19    4.17
  -5  -2   0   19.30    2.40
  -5  -2   1   17.22    2.30
  -5  -2   2    5.86    1.20
  -5  -2   2    3.85    2.01
  -5  -2   2    4.60    1.22
  -5  -2   3    3.20    1.83
  -5  -2   3    1.32    0.69
  -5  -2   3    1.99    0.71
  -5  -2   4    3.99    1.06
  -5  -2   4    3.12    1.00
  -5  -2   4    3.79    2.08
  -5  -2   5   23.28    2.53
  -5  -2   6    1.61    0.73
  -5  -2   7   35.72    3.52
  -5  -2   7   40.04    3.42
  -5  -2   8    3.04    0.92
  -5  -2   8    3.06    1.05
  -5  -2   9    6.04    1.24
  -5  -2   9    4.38    1.22
  -5  -2  10    3.54    0.98
  -5  -2  10    3.22    0.84
  -5  -2  11    0.90    0.51
  -5  -1  -9   21.87    2.54
  -5  -1  -8   -0.70    0.49
  -5  -1  -7   20.64    2.46
  -5  -1  -6   32.32    3.06
  -5  -1  -5   77.47    4.83
  -5  -1  -4   85.56    5.05
  -5  -1  -3    7.61    1.46
  -5  -1  -2   30.14    2.91
  -5  -1  -1   36.09    3.21
  -5  -1   0   10.43    1.78
  -5  -1   1   33.05    2.62
  -5  -1   1   29.54    3.00
  -5  -1   2    4.23    0.97
  -5  -1   2    4.66    2.08
  -5  -1   2    3.05    1.03
  -5  -1   3    5.54    1.20
  -5  -1   3    4.92    2.23
  -5  -1   3    8.65    1.42
  -5  -1   3    6.89    1.51
  -5  -1   4    2.68    0.83
  -5  -1   4    3.47    2.12
  -5  -1   4    2.86    0.96
  -5  -1   4    2.97    0.89
  -5  -1   5    9.73    1.77
  -5  -1   5   10.23    1.65
  -5  -1   5   12.57    3.44
  -5  -1   5    7.58    1.49
  -5  -1   6   13.02    1.92
  -5  -1   7    6.98    1.56
  -5  -1   7    6.52    1.41
  -5  -1   8   12.11    2.01
  -5  -1   8   11.13    1.84
  -5  -1   9    1.07    0.60
  -5  -1   9    1.31    0.73
  -5  -1  10    0.02    0.34
  -5  -1  10    0.95    0.56
  -5  -1  11    1.82    0.69
  -5   0 -14    4.95    1.02
  -5   0 -13   -0.08    0.22
  -5   0 -12    0.80    0.46
  -5   0  -6    1.42    0.65
  -5   0  -5    0.61    0.42
  -5   0  -4   28.50    2.78
  -5   0  -3   36.12    3.12
  -5   0  -2   -0.31    0.39
  -5   0  -1    0.57    0.46
  -5   0   0    0.27    0.37
  -5   0   1    9.54    1.72
  -5   0   1    9.84    1.37
  -5   0   1    9.42    1.42
  -5   0   2    3.47    0.89
  -5   0   2    4.08    0.92
  -5   0   2    3.66    1.10
  -5   0   3   20.33    2.18
  -5   0   3   27.26    2.48
  -5   0   3   27.44    2.68
  -5   0   3   23.59    2.78
  -5   0   3   20.49    4.25
  -5   0   4   11.03    1.93
  -5   0   4   10.72    1.74
  -5   0   4   11.44    1.67
  -5   0   5    5.62    1.26
  -5   0   5    4.60    1.19
  -5   0   6    5.69    1.42
  -5   0   6    5.07    1.22
  -5   0   7   15.32    2.28
  -5   0   7   17.60    2.38
  -5   0   7   20.08    2.49
  -5   0   8   12.72    2.02
  -5   0   8   14.65    2.22
  -5   0   9   54.98    4.29
  -5   0   9   47.50    3.88
  -5   0  10    4.41    1.24
  -5   0  11    1.63    0.69
  -5   0  12    0.37    0.34
  -5   1 -14    2.12    0.66
  -5   1 -14    3.94    0.89
  -5   1 -13   21.74    2.25
  -5   1 -12    2.67    0.89
  -5   1 -11   15.83    2.07
  -5   1 -10    4.81    1.20
  -5   1  -9   18.85    2.25
  -5   1  -8    6.69    1.28
  -5   1  -4  128.17    6.12
  -5   1  -3   27.59    2.70
  -5   1  -2    9.38    1.61
  -5   1  -1   52.08    3.85
  -5   1   0    3.42    0.90
  -5   1   0    3.12    0.95
  -5   1   1   36.02    2.96
  -5   1   1   38.47    3.47
  -5   1   2    4.12    0.92
  -5   1   2    4.49    1.05
  -5   1   2    5.37    1.29
  -5   1   3   11.36    1.78
  -5   1   3    9.80    1.81
  -5   1   3   10.22    3.01
  -5   1   3    8.81    1.52
  -5   1   3    8.40    1.37
  -5   1   4    1.95    0.72
  -5   1   4    1.14    0.61
  -5   1   4    2.23    0.94
  -5   1   4    3.05    2.18
  -5   1   5   10.47    1.68
  -5   1   5    8.46    1.66
  -5   1   6    7.51    1.51
  -5   1   6   10.04    1.87
  -5   1   7    0.88    0.55
  -5   1   7   -0.11    0.29
  -5   1   7    0.75    0.60
  -5   1   7    1.19    0.76
  -5   1   8   11.87    1.94
  -5   1   8   13.64    2.06
  -5   1   8   13.43    1.80
  -5   1   8   10.11    1.95
  -5   1   9    2.92    0.98
  -5   1  10    1.68    0.77
  -5   1  11    0.33    0.39
  -5   2 -13    7.58    1.26
  -5   2 -13    7.61    1.30
  -5   2 -12    3.69    1.02
  -5   2 -12    3.48    0.96
  -5   2 -11   13.39    1.91
  -5   2 -10    4.62    1.15
  -5   2  -9    0.50    0.42
  -5   2  -8    4.04    1.06
  -5   2  -7   19.46    2.27
  -5   2  -6    3.49    0.93
  -5   2  -5   16.32    1.90
  -5   2  -3   18.71    2.23
  -5   2  -2   27.44    2.63
  -5   2  -1    8.83    1.58
  -5   2  -1   11.04    1.63
  -5   2   0   58.06    3.99
  -5   2   0   53.00    3.51
  -5   2   0   48.96    3.84
  -5   2   1   15.25    2.19
  -5   2   1   17.00    2.12
  -5   2   2   16.58    2.13
  -5   2   2   14.85    3.63
  -5   2   2   15.85    2.30
  -5   2   3    5.11    1.28
  -5   2   3    4.85    1.20
  -5   2   3    3.69    2.06
  -5   2   3    3.43    0.87
  -5   2   4    0.44    0.46
  -5   2   4    0.02    0.17
  -5   2   5    3.59    1.96
  -5   2   5    1.90    0.75
  -5   2   5    3.15    1.10
  -5   2   6   25.89    3.12
  -5   2   6   25.47    2.77
  -5   2   7    1.41    0.71
  -5   2   7    1.69    0.89
  -5   2   7    2.34    0.84
  -5   2   8   48.55    3.69
  -5   2   8   48.48    4.39
  -5   2   9    3.64    1.03
  -5   3 -12    8.78    1.42
  -5   3 -12   10.71    1.54
  -5   3 -11    2.29    0.82
  -5   3 -11    1.83    0.75
  -5   3 -10    4.65    1.15
  -5   3 -10    4.51    1.19
  -5   3  -9   22.79    2.79
  -5   3  -9   21.96    2.55
  -5   3  -8    4.96    1.33
  -5   3  -8    3.97    1.09
  -5   3  -7   13.14    1.96
  -5   3  -7   13.57    2.19
  -5   3  -6   12.90    2.14
  -5   3  -6   12.36    1.87
  -5   3  -5   27.12    2.98
  -5   3  -5   28.12    2.74
  -5   3  -4   74.03    4.95
  -5   3  -3   13.68    2.04
  -5   3  -2  111.76    4.98
  -5   3  -2  113.01    5.99
  -5   3  -1   24.41    2.65
  -5   3  -1   25.17    2.63
  -5   3  -1   20.50    1.98
  -5   3   0   29.62    2.92
  -5   3   0   26.12    2.63
  -5   3   0   25.08    2.75
  -5   3   1   42.26    3.55
  -5   3   1   39.00    3.17
  -5   3   2    3.73    1.09
  -5   3   2    2.70    0.96
  -5   3   2    3.18    1.87
  -5   3   3   17.79    2.40
  -5   3   3   21.13    2.58
  -5   3   4    3.43    1.12
  -5   3   4    3.26    1.91
  -5   3   5   18.76    4.23
  -5   3   5   23.17    2.90
  -5   3   6    0.82    0.60
  -5   3   6    0.32    0.56
  -5   3   7   11.10    1.84
  -5   3   7   13.40    2.38
  -5   3   8    8.33    1.58
  -5   3   8    6.60    1.65
  -5   3   9   16.73    2.14
  -5   4 -11    5.12    1.07
  -5   4 -10   10.03    1.61
  -5   4  -9    0.65    0.53
  -5   4  -9    0.84    0.52
  -5   4  -8   10.64    1.91
  -5   4  -7   14.37    2.24
  -5   4  -6   17.83    2.51
  -5   4  -5   48.54    4.18
  -5   4  -4   19.60    2.43
  -5   4  -4   20.94    2.70
  -5   4  -3  104.26    5.84
  -5   4  -3  104.55    6.16
  -5   4  -3  100.20    5.09
  -5   4  -2   19.71    2.46
  -5   4  -2   19.30    2.50
  -5   4  -2   20.82    2.19
  -5   4  -1  120.58    6.39
  -5   4  -1  119.13    5.46
  -5   4  -1  121.06    6.50
  -5   4   0   28.53    3.09
  -5   4   0   31.69    3.31
  -5   4   0   36.14    2.87
  -5   4   0   39.58    3.35
  -5   4   1   40.48    3.59
  -5   4   1   40.13    3.46
  -5   4   1   37.01    2.76
  -5   4   2   15.94    1.77
  -5   4   2   19.59    2.57
  -5   4   2   13.13    2.17
  -5   4   3   19.54    1.97
  -5   4   3   18.83    2.48
  -5   4   4   25.66    2.98
  -5   4   4   24.21    2.53
  -5   4   4   28.65    2.33
  -5   4   5    0.40    0.49
  -5   4   5   -0.41    0.34
  -5   4   5    0.95    0.71
  -5   4   5    0.78    0.53
  -5   4   6    6.49    1.44
  -5   4   6    4.24    1.30
  -5   4   7   18.76    2.71
  -5   4   7   18.92    2.39
  -5   4   8    1.80    0.72
  -5   4   9    1.82    0.78
  -5   5 -10    7.92    1.19
  -5   5  -9    5.79    1.19
  -5   5  -8    1.29    0.61
  -5   5  -7    2.47    0.92
  -5   5  -6    6.80    1.52
  -5   5  -6    5.97    1.23
  -5   5  -5    2.36    0.96
  -5   5  -5    2.58    0.87
  -5   5  -4   10.20    1.62
  -5   5  -4   10.38    1.94
  -5   5  -3    2.30    0.80
  -5   5  -3    1.33    0.89
  -5   5  -2   19.98    2.23
  -5   5  -2   17.20    2.26
  -5   5  -2   20.76    2.72
  -5   5  -1    4.15    1.02
  -5   5  -1    4.04    1.14
  -5   5  -1    4.58    1.30
  -5   5   0    3.14    1.01
  -5   5   0    4.12    0.99
  -5   5   1    3.90    1.00
  -5   5   2   12.72    1.75
  -5   5   2   12.89    1.94
  -5   5   3   24.89    2.31
  -5   5   3   22.84    2.46
  -5   5   3   22.02    2.51
  -5   5   4    2.01    0.78
  -5   5   4    2.32    0.74
  -5   5   4    3.17    0.95
  -5   5   4    1.48    0.75
  -5   5   5    3.77    0.94
  -5   5   5    3.69    1.05
  -5   5   5    4.06    1.03
  -5   5   5    4.84    1.30
  -5   5   6    1.61    0.77
  -5   5   6    3.45    0.92
  -5   5   6    3.44    1.02
  -5   5   6    2.65    0.78
  -5   5   7    9.67    1.41
  -5   5   7    6.55    1.40
  -5   5   8    8.28    1.49
  -5   5   8    9.76    1.31
  -5   6  -8    1.14    0.50
  -5   6  -7    3.20    0.83
  -5   6  -6    2.04    0.87
  -5   6  -6    1.12    0.54
  -5   6  -5    1.81    0.69
  -5   6  -5    1.73    0.80
  -5   6  -4    7.36    1.34
  -5   6  -3    4.21    1.02
  -5   6  -3    2.69    0.82
  -5   6  -2    3.39    0.95
  -5   6  -2    4.92    1.15
  -5   6  -1   21.15    2.43
  -5   6  -1   20.41    2.21
  -5   6   0    2.56    0.82
  -5   6   0    2.02    0.76
  -5   6   1    9.49    1.64
  -5   6   1    9.88    1.56
  -5   6   2   21.96    2.22
  -5   6   2   20.44    2.41
  -5   6   3    1.85    0.77
  -5   6   3    1.98    0.69
  -5   6   4   25.27    2.29
  -5   6   4   18.51    2.14
  -5   6   4   19.82    2.30
  -5   6   5    2.50    0.75
  -5   6   5    2.59    0.85
  -5   6   5    0.49    0.38
  -5   6   5    1.82    0.72
  -5   6   6    3.21    0.89
  -5   6   6    2.81    0.86
  -5   6   6    4.77    0.96
  -5   6   7   11.01    1.38
  -5   6   7    1.05    0.57
  -5   6   8    0.37    0.28
  -5   6   8    5.64    0.99
  -5   6   9    0.35    0.29
  -5   7  -6    1.04    0.43
  -5   7  -5    7.34    1.12
  -5   7  -4    0.53    0.44
  -5   7  -3    2.80    0.77
  -5   7  -2    2.96    0.78
  -5   7  -2    3.33    0.84
  -5   7  -1    0.66    0.47
  -5   7  -1    1.04    0.52
  -5   7   0    0.76    0.47
  -5   7   0    0.40    0.43
  -5   7   1    0.07    0.34
  -5   7   1    0.25    0.37
  -5   7   2    5.85    1.22
  -5   7   2    6.81    1.23
  -5   7   3    0.54    0.47
  -5   7   3    0.24    0.31
  -5   7   4    8.16    1.23
  -5   7   4    5.91    1.19
  -5   7   5    0.04    0.19
  -5   7   6    0.60    0.37
  -5   7   6    0.49    0.43
  -5   7   7    7.09    1.01
  -5   8  -1    1.67    0.53
  -5   8   0    5.80    0.95
  -5   8   1    1.02    0.42
  -5   8   2    4.68    0.85
  -4  -5   4   12.27    1.71
  -4  -4  -2   19.50    2.25
  -4  -4  -1   23.78    2.44
  -4  -4   4   21.69    2.33
  -4  -4   5   12.94    1.89
  -4  -4   5   19.98    2.21
  -4  -4   6    5.61    1.30
  -4  -4   6    7.46    1.34
  -4  -4   7    8.00    1.54
  -4  -4   8    0.65    0.46
  -4  -4   9    2.62    0.79
  -4  -3   4   23.02    2.31
  -4  -3   5    1.47    0.68
  -4  -3   6    8.08    1.40
  -4  -3   6    6.15    1.38
  -4  -3   7    7.48    1.58
  -4  -3   7    8.69    1.45
  -4  -3   8    7.07    1.54
  -4  -3   8    5.33    1.15
  -4  -3   9    3.16    0.99
  -4  -3  10    1.34    0.66
  -4  -3  11    1.39    0.56
  -4  -2   3   25.24    2.25
  -4  -2   4   23.83    4.17
  -4  -2   4   17.90    1.96
  -4  -2   5   28.13    2.56
  -4  -2   6   14.13    1.88
  -4  -2   7    4.92    1.26
  -4  -2   7    5.33    1.19
  -4  -2   8    7.57    1.65
  -4  -2   8    4.63    1.14
  -4  -2   9   28.30    3.05
  -4  -2   9   27.32    2.69
  -4  -2  10    0.99    0.60
  -4  -2  11   14.34    1.98
  -4  -2  12    3.97    0.92
  -4  -1   4    6.82    1.30
  -4  -1   4    6.24    1.12
  -4  -1   5    3.57    1.03
  -4  -1   5    6.59    2.85
  -4  -1   5    6.02    1.19
  -4  -1   5    5.68    1.19
  -4  -1   6    1.82    0.74
  -4  -1   7    5.20    1.18
  -4  -1   7    4.37    1.20
  -4  -1   8   16.40    2.36
  -4  -1   8   16.30    2.15
  -4  -1   9   11.50    2.04
  -4  -1   9    7.93    1.53
  -4  -1  10   51.86    4.21
  -4  -1  10   50.04    3.77
  -4  -1  11    6.71    1.43
  -4  -1  12    0.29    0.34
  -4  -1  13    7.24    1.20
  -4   0   4   51.28    6.18
  -4   0   4   58.82    3.49
  -4   0   5   58.55    4.15
  -4   0   5   56.77    3.85
  -4   0   5   63.71    3.86
  -4   0   6   26.94    2.60
  -4   0   6   31.05    2.98
  -4   0   7    4.39    1.15
  -4   0   7    3.45    1.07
  -4   0   7    4.34    1.08
  -4   0   8  105.54    5.82
  -4   0   8  104.45    6.04
  -4   0   9    2.45    1.03
  -4   0   9    3.90    1.32
  -4   0  10   10.31    1.86
  -4   0  10    7.80    1.58
  -4   0  11    4.66    1.20
  -4   0  12    2.90    0.92
  -4   0  13    2.84    0.80
  -4   1 -15    2.83    0.79
  -4   1 -14    0.73    0.47
  -4   1  -9    6.07    1.90
  -4   1  -8   22.68    3.57
  -4   1  -7   87.21    6.87
  -4   1   4   17.93    2.21
  -4   1   4   22.30    2.30
  -4   1   4   16.68    3.59
  -4   1   5    2.63    0.84
  -4   1   5    2.37    0.78
  -4   1   5    4.32    2.10
  -4   1   6    4.79    1.22
  -4   1   6    3.92    1.06
  -4   1   7    2.09    0.78
  -4   1   7    1.70    0.73
  -4   1   7    2.22    0.89
  -4   1   7    2.71    0.81
  -4   1   8   16.29    2.19
  -4   1   8   16.04    2.39
  -4   1   8   17.15    1.99
  -4   1   8   16.35    2.28
  -4   1   9    9.62    1.74
  -4   1   9   10.40    1.57
  -4   1   9    8.87    1.68
  -4   1  10   21.63    2.64
  -4   1  11   41.04    3.56
  -4   1  12    1.26    0.65
  -4   1  13    0.67    0.45
  -4   2 -14    1.70    0.63
  -4   2 -13   30.29    2.83
  -4   2 -12   10.64    1.77
  -4   2 -11   13.99    2.07
  -4   2 -10   78.22    4.97
  -4   2 -10   58.25    6.34
  -4   2  -9    4.90    1.82
  -4   2  -9    9.22    1.64
  -4   2  -8   28.62    2.79
  -4   2  -8   23.43    3.86
  -4   2  -7    1.70    1.17
  -4   2  -7    2.07    0.74
  -4   2  -6   11.09    1.60
  -4   2  -6    9.97    2.34
  -4   2  -5    6.35    1.15
  -4   2  -5    5.64    1.62
  -4   2   4   25.48    2.33
  -4   2   4   34.87    5.20
  -4   2   4   34.03    2.94
  -4   2   5   19.53    3.99
  -4   2   5   16.06    1.95
  -4   2   5   17.87    2.26
  -4   2   6   32.61    3.17
  -4   2   6   26.93    2.69
  -4   2   7   20.40    2.26
  -4   2   7   13.64    1.92
  -4   2   7   18.86    2.58
  -4   2   7   16.75    2.24
  -4   2   8    5.35    1.19
  -4   2   8    5.01    1.38
  -4   2   8    4.96    1.20
  -4   2   9    5.16    1.28
  -4   2   9    6.34    1.39
  -4   2  10   22.97    2.49
  -4   2  10   23.27    2.59
  -4   2  11    4.04    1.08
  -4   3 -13    6.07    1.19
  -4   3 -12    6.12    1.30
  -4   3 -11    1.01    0.56
  -4   3 -11    0.84    0.59
  -4   3 -11   -0.89    1.03
  -4   3 -10   32.07    3.20
  -4   3 -10   31.47    3.16
  -4   3  -9   31.32    2.79
  -4   3  -9   33.56    3.26
  -4   3  -9   32.72    3.27
  -4   3  -9   25.63    4.13
  -4   3  -8   48.29    3.48
  -4   3  -8   51.05    3.95
  -4   3  -7   54.02    3.97
  -4   3  -7   50.11    3.47
  -4   3  -7   48.03    5.40
  -4   3  -6   30.70    2.88
  -4   3  -6   33.04    4.43
  -4   3  -6   33.75    2.73
  -4   3  -5    6.32    1.23
  -4   3  -5    5.99    1.11
  -4   3  -5    4.34    1.65
  -4   3  -5    5.13    1.23
  -4   3  -4   31.01    2.73
  -4   3  -4   32.45    2.99
  -4   3  -4   39.46    2.78
  -4   3  -4   34.43    4.13
  -4   3  -3   51.85    3.39
  -4   3  -3   48.31    3.58
  -4   3  -3   47.61    3.09
  -4   3  -3   45.81    4.63
  -4   3  -2   27.72    2.61
  -4   3   1   95.11    4.92
  -4   3   2   82.01    4.66
  -4   3   2   88.60    4.75
  -4   3   3   80.36    3.64
  -4   3   3   84.97    4.74
  -4   3   3   84.37    4.72
  -4   3   4   26.30    2.02
  -4   3   4   27.41    2.76
  -4   3   5   14.37    1.50
  -4   3   5    9.51    1.37
  -4   3   5    7.48    2.73
  -4   3   5   13.01    1.99
  -4   3   6   13.00    1.88
  -4   3   6   11.02    1.46
  -4   3   6   13.56    2.17
  -4   3   7    5.09    1.08
  -4   3   7    4.21    1.39
  -4   3   7    3.83    1.20
  -4   3   8   10.25    1.39
  -4   3   8    7.65    1.51
  -4   3   8    9.75    1.93
  -4   3   9   12.71    2.01
  -4   4 -12    0.22    0.33
  -4   4 -11    0.16    0.46
  -4   4 -11    1.10    0.63
  -4   4 -11    0.90    0.46
  -4   4 -10   11.70    1.87
  -4   4 -10   11.17    1.75
  -4   4 -10   11.10    1.63
  -4   4 -10    7.43    2.21
  -4   4  -9   25.57    2.79
  -4   4  -9   25.05    2.85
  -4   4  -9   23.55    2.48
  -4   4  -9   17.36    3.36
  -4   4  -8   18.39    2.45
  -4   4  -8   22.51    2.69
  -4   4  -8   21.47    2.37
  -4   4  -8   15.52    3.34
  -4   4  -7    5.42    1.18
  -4   4  -7    7.04    1.54
  -4   4  -7    5.53    1.37
  -4   4  -7    4.36    1.82
  -4   4  -6   19.66    2.54
  -4   4  -6   18.85    2.38
  -4   4  -6   19.38    2.25
  -4   4  -6   17.22    3.17
  -4   4  -5    6.97    1.52
  -4   4  -5    7.42    1.38
  -4   4  -5    8.04    1.54
  -4   4  -5    3.56    1.52
  -4   4  -4    1.60    0.67
  -4   4  -4    2.25    0.89
  -4   4  -4    4.32    1.57
  -4   4  -3    2.49    0.89
  -4   4  -3    3.15    1.31
  -4   4  -2   50.01    3.84
  -4   4  -2   52.39    3.35
  -4   4  -2   48.97    3.54
  -4   4  -1    7.52    1.39
  -4   4  -1    5.59    1.23
  -4   4  -1    4.58    1.00
  -4   4   0   19.79    1.97
  -4   4   0   23.92    2.44
  -4   4   0   21.08    2.38
  -4   4   1   10.01    1.37
  -4   4   1    9.38    1.58
  -4   4   1   10.29    1.63
  -4   4   2   63.19    3.55
  -4   4   2   64.96    4.25
  -4   4   2   52.16    3.76
  -4   4   3   16.28    1.70
  -4   4   3   14.71    2.01
  -4   4   4   18.55    1.83
  -4   4   4   15.76    2.19
  -4   4   4   17.60    2.04
  -4   4   5   57.60    3.35
  -4   4   5   46.96    3.40
  -4   4   5   50.31    4.11
  -4   4   5   53.94    3.83
  -4   4   6   14.23    2.26
  -4   4   6   13.21    1.72
  -4   4   6   17.37    2.23
  -4   4   6   17.81    1.88
  -4   4   7   25.83    2.29
  -4   4   7   24.09    2.67
  -4   4   7   17.80    2.64
  -4   4   8   10.23    1.85
  -4   4   8   11.92    1.57
  -4   4   9    8.14    1.70
  -4   4   9   10.71    1.46
  -4   5 -11    2.01    0.62
  -4   5 -10   13.56    1.67
  -4   5 -10    5.98    1.91
  -4   5  -9   12.97    1.77
  -4   5  -9    6.47    2.06
  -4   5  -8   17.30    2.22
  -4   5  -8   17.97    2.14
  -4   5  -7    1.21    0.71
  -4   5  -7    0.76    0.53
  -4   5  -7    0.45    0.74
  -4   5  -6   34.22    3.37
  -4   5  -6   36.32    3.20
  -4   5  -5    0.12    0.33
  -4   5  -5    1.53    0.72
  -4   5  -5    0.61    0.85
  -4   5  -4   11.66    2.00
  -4   5  -4    6.98    2.14
  -4   5  -3   35.83    3.49
  -4   5  -3   34.15    2.95
  -4   5  -2    1.20    0.59
  -4   5  -2    0.49    0.52
  -4   5  -1    8.06    1.65
  -4   5  -1    7.17    1.31
  -4   5   0  107.62    6.08
  -4   5   0  108.96    5.25
  -4   5   0  101.21    5.50
  -4   5   1   47.66    3.26
  -4   5   1   37.09    3.27
  -4   5   2    7.31    1.28
  -4   5   2    8.41    1.49
  -4   5   3    9.70    1.47
  -4   5   3   10.79    1.70
  -4   5   3    9.89    1.55
  -4   5   4   71.02    4.39
  -4   5   4   62.78    4.19
  -4   5   4   68.54    3.99
  -4   5   5   26.15    2.37
  -4   5   5   25.35    2.63
  -4   5   5   23.13    2.48
  -4   5   6    2.06    0.80
  -4   5   6    2.04    0.81
  -4   5   6    0.01    0.30
  -4   5   6    0.94    0.53
  -4   5   7   20.15    2.13
  -4   5   7   16.26    1.94
  -4   5   7   17.55    2.33
  -4   5   8    2.60    0.81
  -4   5   8    1.57    0.74
  -4   5   9   -0.05    0.34
  -4   6  -9    3.93    0.90
  -4   6  -8   -1.06    0.89
  -4   6  -8    1.37    0.56
  -4   6  -7   16.62    3.08
  -4   6  -7   22.15    2.31
  -4   6  -7   24.19    2.53
  -4   6  -6   16.79    2.19
  -4   6  -6   14.39    1.86
  -4   6  -5    6.28    1.32
  -4   6  -5    9.27    1.72
  -4   6  -5    6.42    1.94
  -4   6  -4   49.29    4.12
  -4   6  -4   43.86    3.45
  -4   6  -3   14.41    2.27
  -4   6  -3   13.48    1.79
  -4   6  -3   15.75    2.04
  -4   6  -2   43.26    3.34
  -4   6  -2   30.39    2.83
  -4   6  -1   15.37    2.00
  -4   6  -1   13.44    1.89
  -4   6   0   17.83    2.24
  -4   6   0   18.73    2.13
  -4   6   1   18.54    2.32
  -4   6   1   21.24    2.25
  -4   6   2   21.41    2.28
  -4   6   2   19.45    2.39
  -4   6   3   86.04    4.67
  -4   6   3   80.24    5.00
  -4   6   4   15.55    2.08
  -4   6   4   10.58    1.64
  -4   6   4   17.19    1.97
  -4   6   5   11.04    1.62
  -4   6   5    9.36    1.62
  -4   6   5    4.83    1.09
  -4   6   5    4.49    1.16
  -4   6   6    1.04    0.61
  -4   6   6    2.92    0.83
  -4   6   6    2.39    0.82
  -4   6   6    1.20    0.60
  -4   6   7    4.24    1.02
  -4   6   7    2.18    0.78
  -4   6   8    7.36    1.30
  -4   6   8    7.17    1.31
  -4   6   9    4.80    0.96
  -4   6   9    0.34    0.37
  -4   6  10   -0.02    0.21
  -4   7  -7   11.62    1.40
  -4   7  -6    2.75    0.72
  -4   7  -5   13.92    1.72
  -4   7  -4    1.70    0.67
  -4   7  -3    5.85    1.19
  -4   7  -2   13.49    1.73
  -4   7  -2   11.17    1.63
  -4   7  -1   11.27    1.67
  -4   7  -1   13.88    1.85
  -4   7   0    2.57    0.84
  -4   7   0    1.33    0.59
  -4   7   1    0.39    0.45
  -4   7   1    0.70    0.52
  -4   7   2   17.25    2.02
  -4   7   2   14.25    1.97
  -4   7   3   31.04    2.67
  -4   7   3   29.97    2.89
  -4   7   4    5.52    1.12
  -4   7   4    6.42    1.33
  -4   7   4    2.97    0.90
  -4   7   5    4.29    0.98
  -4   7   5    2.75    0.78
  -4   7   6    3.38    0.83
  -4   7   6    8.07    1.32
  -4   7   7    2.98    0.80
  -4   7   7    2.05    0.73
  -4   7   7    0.81    0.48
  -4   7   8   13.72    1.56
  -4   7   8   13.67    1.53
  -4   7   9    2.05    0.59
  -4   8  -4    1.93    0.61
  -4   8  -3   13.59    1.50
  -4   8  -2    3.50    0.81
  -4   8  -1    1.71    0.60
  -4   8   0    7.38    1.19
  -4   8   1    2.11    0.67
  -4   8   2    9.32    1.35
  -4   8   3   14.51    1.67
  -4   8   4    3.69    0.79
  -4   8   5    1.30    0.48
  -4   8   6   11.72    1.48
  -4   8   6   10.96    1.33
  -3  -4 -12   12.36    1.78
  -3  -4 -11    5.20    1.18
  -3  -4 -10   23.25    2.38
  -3  -4  -8   38.68    2.99
  -3  -4   7   18.87    2.26
  -3  -4   8    7.45    1.42
  -3  -4   9    1.65    0.76
  -3  -3 -13    5.52    1.24
  -3  -3 -12    7.65    1.49
  -3  -3 -11   30.49    2.87
  -3  -3 -10    8.70    1.46
  -3  -3  -9    8.50    1.39
  -3  -3  -8    2.19    0.69
  -3  -3  -8    1.51    0.59
  -3  -3  -7   21.28    2.03
  -3  -3  -6   27.30    2.17
  -3  -3  -5    0.44    0.28
  -3  -3   4  102.17    4.70
  -3  -3   5   23.68    2.15
  -3  -3   6   43.03    3.42
  -3  -3   6   50.46    3.31
  -3  -3   7   41.05    3.44
  -3  -3   8   42.21    3.57
  -3  -3   9   22.57    2.60
  -3  -3  10    0.45    0.48
  -3  -3  11    3.59    0.96
  -3  -3  12    1.48    0.57
  -3  -2 -14    9.56    1.61
  -3  -2 -13   15.57    2.12
  -3  -2 -12   40.63    3.47
  -3  -2 -11   42.91    3.45
  -3  -2 -10   42.25    3.29
  -3  -2  -9    6.78    1.25
  -3  -2  -9    7.35    1.31
  -3  -2  -8   22.37    2.15
  -3  -2  -8   21.17    2.06
  -3  -2  -7    3.41    0.78
  -3  -2  -6   29.15    2.17
  -3  -2  -5   95.31    3.97
  -3  -2   5   19.36    1.89
  -3  -2   6   14.66    1.73
  -3  -2   7   47.57    3.72
  -3  -2   7   56.38    3.59
  -3  -2   8   99.66    5.72
  -3  -2   8  102.40    5.22
  -3  -2   9   13.11    2.03
  -3  -2  10   38.21    3.50
  -3  -2  11   15.37    2.16
  -3  -2  12    0.33    0.36
  -3  -2  13    7.09    1.24
  -3  -1 -13   41.46    3.44
  -3  -1 -12   46.72    3.68
  -3  -1 -11    7.47    1.46
  -3  -1 -10   17.15    2.08
  -3  -1  -9    6.78    1.25
  -3  -1  -8   68.44    3.99
  -3  -1  -8   78.01    4.11
  -3  -1  -7   53.57    3.19
  -3  -1   6    3.78    0.85
  -3  -1   7   -0.26    0.35
  -3  -1   7    0.39    0.40
  -3  -1   8   10.29    1.74
  -3  -1   8    8.90    1.47
  -3  -1   9   12.92    2.06
  -3  -1   9   11.62    1.73
  -3  -1  10    1.73    0.81
  -3  -1  10    2.04    0.78
  -3  -1  11    9.21    1.75
  -3  -1  12    1.75    0.85
  -3  -1  13    2.48    0.86
  -3  -1  14    6.08    1.09
  -3   0 -12   10.99    1.74
  -3   0 -11    2.61    0.83
  -3   0 -10    5.16    1.13
  -3   0  -9   50.79    3.47
  -3   0  -9   58.40    5.38
  -3   0  -8   17.94    1.89
  -3   0   7   15.05    1.95
  -3   0   7   10.39    1.69
  -3   0   7   13.64    1.76
  -3   0   8    7.46    1.46
  -3   0   8    6.96    1.33
  -3   0   9   64.18    4.63
  -3   0   9   57.11    4.05
  -3   0  10    3.71    1.15
  -3   0  10    3.62    1.04
  -3   0  11   10.20    1.79
  -3   0  12    4.95    1.23
  -3   0  13    5.38    1.21
  -3   0  14    2.46    0.77
  -3   1 -11   36.73    4.67
  -3   1 -10    9.88    2.33
  -3   1  -9    9.15    1.50
  -3   1  -9   10.91    1.55
  -3   1  -9   10.01    2.27
  -3   1  -8   43.93    3.01
  -3   1  -8   39.22    2.98
  -3   1  -7   57.59    3.39
  -3   1  -6   37.69    2.49
  -3   1  -5  230.82    6.99
  -3   1  -4   81.54    3.28
  -3   1  -3  216.43    5.94
  -3   1  -2   77.13    2.60
  -3   1   7    1.73    0.69
  -3   1   7    1.87    0.59
  -3   1   7    2.41    0.85
  -3   1   7    2.84    0.81
  -3   1   8    2.51    0.88
  -3   1   8    2.08    0.90
  -3   1   8    2.92    0.79
  -3   1   8    2.91    0.88
  -3   1   9    4.76    1.04
  -3   1   9    5.51    1.23
  -3   1   9    4.56    1.16
  -3   1  10    7.35    1.51
  -3   1  11   11.22    1.90
  -3   1  12    1.15    0.61
  -3   1  13    2.02    0.76
  -3   1  14    2.94    0.81
  -3   2 -15    1.86    0.59
  -3   2 -14    1.96    0.69
  -3   2 -13    5.85    1.78
  -3   2 -12    7.62    1.37
  -3   2 -12    6.51    1.99
  -3   2 -11   33.17    2.89
  -3   2 -11   25.98    3.92
  -3   2 -10   29.83    2.79
  -3   2 -10   31.23    4.41
  -3   2  -9   38.04    3.01
  -3   2  -9   42.92    5.00
  -3   2  -8    3.31    0.90
  -3   2  -8    3.57    0.87
  -3   2  -8    5.20    1.67
  -3   2  -7   16.92    1.93
  -3   2  -7   21.40    2.00
  -3   2  -6    3.78    0.84
  -3   2  -5   23.31    1.94
  -3   2  -4   60.94    3.06
  -3   2  -3   84.35    3.46
  -3   2  -2   13.85    1.14
  -3   2  -1   36.00    1.69
  -3   2   6   24.62    2.15
  -3   2   6   25.27    2.53
  -3   2   6   19.86    2.10
  -3   2   7   11.96    1.55
  -3   2   7   10.47    1.55
  -3   2   7   12.15    1.89
  -3   2   7   13.96    1.43
  -3   2   7   10.55    1.62
  -3   2   8   51.49    3.54
  -3   2   8   54.41    3.79
  -3   2   8   44.60    3.91
  -3   2   9  113.07    5.60
  -3   2   9  105.70    5.73
  -3   2  10   11.25    1.79
  -3   2  11   41.89    3.55
  -3   2  12   23.90    2.57
  -3   2  13    0.42    0.38
  -3   3 -14    3.39    0.83
  -3   3 -13    1.76    0.69
  -3   3 -13    1.86    0.66
  -3   3 -13    0.03    0.61
  -3   3 -12   17.30    2.25
  -3   3 -12   19.19    2.14
  -3   3 -12   13.26    2.83
  -3   3 -11    5.98    1.42
  -3   3 -11    5.84    1.25
  -3   3 -11    2.55    1.27
  -3   3 -10    7.26    1.53
  -3   3 -10    6.18    1.31
  -3   3 -10    5.71    1.96
  -3   3  -9   30.53    3.06
  -3   3  -9   27.58    2.71
  -3   3  -9   30.33    4.37
  -3   3  -8    4.71    1.65
  -3   3  -8    3.61    0.98
  -3   3  -8    4.34    1.12
  -3   3  -7   13.10    1.86
  -3   3  -7   13.54    1.77
  -3   3  -7   10.04    1.63
  -3   3  -7   13.74    2.86
  -3   3  -6    5.38    1.15
  -3   3  -6    7.38    1.33
  -3   3  -6    6.53    1.20
  -3   3  -6    7.37    1.10
  -3   3  -5   19.37    2.06
  -3   3  -5   18.62    1.94
  -3   3  -5   22.01    1.83
  -3   3  -4   16.88    1.72
  -3   3  -3   23.71    1.89
  -3   3  -2  130.45    4.67
  -3   3   5   49.08    3.54
  -3   3   6   33.08    2.68
  -3   3   6   35.92    2.36
  -3   3   6   32.90    3.06
  -3   3   7   92.36    4.20
  -3   3   7   79.42    5.26
  -3   3   7   94.75    4.95
  -3   3   8   33.03    2.48
  -3   3   8   31.84    2.92
  -3   3   9   59.52    4.15
  -3   4 -13    3.53    0.86
  -3   4 -13    4.22    0.88
  -3   4 -13    1.98    1.02
  -3   4 -12    5.58    1.18
  -3   4 -12    4.14    0.96
  -3   4 -12    2.82    1.36
  -3   4 -11    4.43    1.20
  -3   4 -11    5.78    1.23
  -3   4 -11    2.17    1.23
  -3   4 -10    5.88    1.36
  -3   4 -10    5.05    1.17
  -3   4 -10    4.19    1.90
  -3   4  -9   10.43    1.87
  -3   4  -9    9.88    1.63
  -3   4  -9    9.62    2.56
  -3   4  -8   18.72    2.32
  -3   4  -8   17.40    2.19
  -3   4  -8   17.62    2.35
  -3   4  -8   18.09    3.36
  -3   4  -7   17.15    2.23
  -3   4  -7   17.73    2.19
  -3   4  -7   16.35    2.19
  -3   4  -7   19.41    1.97
  -3   4  -7   17.01    3.22
  -3   4  -6   27.74    2.66
  -3   4  -6   27.28    2.77
  -3   4  -6   26.66    2.77
  -3   4  -6   29.26    2.39
  -3   4  -6   32.16    4.26
  -3   4  -5    7.37    1.89
  -3   4  -5    5.46    1.13
  -3   4  -5    4.34    1.10
  -3   4  -5    4.96    1.15
  -3   4  -5    6.14    1.06
  -3   4  -5    6.19    1.22
  -3   4  -4   44.15    2.77
  -3   4  -4   44.15    3.44
  -3   4  -4   44.96    3.20
  -3   4  -4   45.05    3.36
  -3   4  -4   34.50    2.75
  -3   4  -3   43.88    2.67
  -3   4  -3   40.65    3.10
  -3   4  -3   45.19    3.40
  -3   4  -3   34.45    2.63
  -3   4  -3   47.78    3.18
  -3   4  -2   87.75    4.87
  -3   4  -2  101.37    4.70
  -3   4   3   10.95    1.32
  -3   4   4   98.43    4.73
  -3   4   4   97.93    4.34
  -3   4   4   94.10    5.03
  -3   4   5   37.56    2.60
  -3   4   5   45.26    3.19
  -3   4   5   37.52    2.81
  -3   4   5   38.80    3.28
  -3   4   6   32.33    2.59
  -3   4   6   30.65    3.10
  -3   4   6   32.55    2.82
  -3   4   6   36.38    2.58
  -3   4   7   40.42    2.83
  -3   4   7   38.60    3.24
  -3   4   7   34.32    3.43
  -3   4   8   46.57    3.14
  -3   4   8   45.77    3.65
  -3   4   9   43.52    3.08
  -3   4   9   37.36    3.42
  -3   5 -12    3.60    0.80
  -3   5 -12    2.13    1.05
  -3   5 -11   12.46    1.70
  -3   5 -11   12.82    1.65
  -3   5 -11    8.29    2.09
  -3   5 -10   11.71    1.71
  -3   5 -10   13.42    1.88
  -3   5 -10    9.13    2.33
  -3   5  -9    2.29    0.88
  -3   5  -9    2.03    0.82
  -3   5  -9    2.86    1.42
  -3   5  -8   13.71    1.98
  -3   5  -8    9.71    1.78
  -3   5  -8   12.62    2.92
  -3   5  -7    9.83    2.48
  -3   5  -7   10.55    1.82
  -3   5  -7   11.19    1.81
  -3   5  -7   11.30    1.56
  -3   5  -6    7.36    2.13
  -3   5  -6    7.69    1.28
  -3   5  -6    6.80    1.40
  -3   5  -6    4.29    1.19
  -3   5  -6    6.43    1.37
  -3   5  -5   16.54    3.07
  -3   5  -5   18.57    2.34
  -3   5  -5   17.75    1.90
  -3   5  -5   14.84    2.05
  -3   5  -4   38.09    3.19
  -3   5  -4   34.87    3.26
  -3   5  -4   36.50    2.69
  -3   5  -4   36.30    4.48
  -3   5  -3   21.50    2.12
  -3   5  -3   24.32    2.13
  -3   5  -3   23.86    2.64
  -3   5  -3   26.43    3.73
  -3   5  -3   28.77    2.68
  -3   5  -2   45.36    3.67
  -3   5  -2   43.08    3.09
  -3   5  -2   42.13    3.10
  -3   5  -2   52.35    3.59
  -3   5  -2   43.56    2.80
  -3   5  -1    9.42    1.43
  -3   5  -1   10.94    1.76
  -3   5  -1    9.66    1.44
  -3   5  -1   10.04    1.25
  -3   5   0    1.01    0.64
  -3   5   0    0.71    0.41
  -3   5   0    0.78    0.47
  -3   5   1    8.78    1.33
  -3   5   1    7.17    1.28
  -3   5   2    1.45    0.57
  -3   5   2    2.39    0.67
  -3   5   2    2.52    0.78
  -3   5   3    3.95    0.92
  -3   5   3    4.87    0.97
  -3   5   3    4.56    1.06
  -3   5   4    1.46    0.62
  -3   5   4    1.80    0.61
  -3   5   4    1.63    0.63
  -3   5   5    8.39    1.43
  -3   5   5    7.74    1.37
  -3   5   5    6.68    1.17
  -3   5   6    4.53    1.11
  -3   5   6    3.93    0.97
  -3   5   6    4.84    1.00
  -3   5   7   60.86    4.24
  -3   5   7   58.88    3.85
  -3   5   7   66.38    3.89
  -3   5   8   47.88    3.34
  -3   5   8   41.92    3.60
  -3   5   9   27.35    2.49
  -3   5   9   32.26    2.64
  -3   5  12    0.06    0.21
  -3   6 -10    8.95    1.19
  -3   6 -10    9.06    1.33
  -3   6 -10    6.54    1.74
  -3   6  -9    1.38    0.67
  -3   6  -9    0.94    0.83
  -3   6  -8    5.82    1.26
  -3   6  -8    3.42    1.51
  -3   6  -7   12.84    1.91
  -3   6  -7    9.30    2.35
  -3   6  -6    1.36    0.71
  -3   6  -6    2.13    0.71
  -3   6  -6    1.70    0.98
  -3   6  -5   43.94    3.14
  -3   6  -5   46.85    3.76
  -3   6  -5   36.18    3.14
  -3   6  -5   42.45    4.91
  -3   6  -5   38.56    3.45
  -3   6  -4    2.87    0.89
  -3   6  -4    2.31    0.89
  -3   6  -4    2.98    0.98
  -3   6  -4    2.53    0.75
  -3   6  -3   46.73    3.13
  -3   6  -3   42.88    3.37
  -3   6  -2    1.40    0.64
  -3   6  -2    0.99    0.58
  -3   6  -2    1.75    0.62
  -3   6  -1   33.87    2.90
  -3   6  -1   33.35    2.88
  -3   6  -1   31.59    2.42
  -3   6   0   25.71    2.47
  -3   6   0   28.62    2.71
  -3   6   1    9.38    1.49
  -3   6   1    9.87    1.61
  -3   6   2    1.69    0.69
  -3   6   2    1.69    0.68
  -3   6   2    1.45    0.54
  -3   6   3    1.79    0.74
  -3   6   3    1.40    0.61
  -3   6   3    1.93    0.73
  -3   6   4   10.00    1.51
  -3   6   4   11.95    1.81
  -3   6   4    8.27    1.49
  -3   6   5    3.11    0.93
  -3   6   5    3.03    0.87
  -3   6   5    1.32    0.61
  -3   6   5    1.23    0.76
  -3   6   6    4.16    1.05
  -3   6   6    2.29    0.81
  -3   6   6    2.74    0.85
  -3   6   7    1.46    0.67
  -3   6   7    0.54    0.62
  -3   6   8    6.02    1.20
  -3   6   8    6.79    1.34
  -3   6   9   17.52    1.95
  -3   6   9   13.93    1.74
  -3   6  10    7.41    1.14
  -3   6  10    2.94    0.92
  -3   6  11    0.36    0.35
  -3   6  11   -0.08    0.29
  -3   6  12    0.09    0.22
  -3   7  -8    6.18    1.02
  -3   7  -8    5.92    1.61
  -3   7  -7    0.14    0.26
  -3   7  -7   -0.25    0.47
  -3   7  -6    0.71    0.43
  -3   7  -5   12.46    1.71
  -3   7  -5   13.82    1.64
  -3   7  -4   18.17    1.90
  -3   7  -4   15.56    1.91
  -3   7  -3   26.63    2.30
  -3   7  -3   22.16    2.32
  -3   7  -2   13.82    1.83
  -3   7  -2   14.15    1.64
  -3   7  -1   31.27    2.80
  -3   7  -1   35.16    2.94
  -3   7  -1   32.81    2.48
  -3   7   0   54.20    3.74
  -3   7   0   63.97    4.16
  -3   7   1   18.74    2.15
  -3   7   1   22.30    2.47
  -3   7   2    6.05    1.49
  -3   7   2    6.56    1.41
  -3   7   3   15.27    1.94
  -3   7   3   12.82    1.69
  -3   7   3   17.33    2.20
  -3   7   4   19.39    2.13
  -3   7   4   19.18    2.14
  -3   7   5    2.48    0.87
  -3   7   5    2.62    0.81
  -3   7   6    5.20    1.08
  -3   7   6    2.98    0.93
  -3   7   7    7.29    1.42
  -3   7   7    8.32    1.37
  -3   7   7   11.74    1.75
  -3   7   8    5.86    1.11
  -3   7   8    7.40    1.38
  -3   7   8    3.31    0.97
  -3   7   9    4.46    0.94
  -3   7   9    4.28    0.95
  -3   7   9    1.85    0.66
  -3   7  10    2.29    0.63
  -3   7  10    0.28    0.43
  -3   8  -5    7.16    1.07
  -3   8  -4    2.92    0.72
  -3   8  -3    7.19    1.16
  -3   8  -2    1.53    0.61
  -3   8  -1   12.44    1.58
  -3   8   0    0.62    0.46
  -3   8   1    0.54    0.41
  -3   8   2    4.03    0.97
  -3   8   3    6.23    1.15
  -3   8   4    7.55    1.25
  -3   8   4    8.69    1.28
  -3   8   5   11.88    1.52
  -3   8   5    9.73    1.37
  -3   8   6   20.43    2.14
  -3   8   6   17.49    1.79
  -3   8   7    2.80    0.73
  -3   8   7    2.35    0.80
  -3   8   7    1.84    0.60
  -3   8   8    0.86    0.46
  -3   8   8    1.14    0.52
  -3   8   8    0.33    0.33
  -3   9   1    3.00    0.68
  -3   9   2    2.87    0.62
  -3   9   3   14.43    1.44
  -3   9   3   19.26    1.82
  -3   9   4    2.14    0.68
  -2  -4 -15    3.28    0.87
  -2  -4 -14    5.32    1.14
  -2  -4 -13   27.28    2.69
  -2  -4 -12   48.22    3.61
  -2  -4 -11  102.75    5.38
  -2  -4 -10    2.46    0.80
  -2  -4  -9   41.11    2.98
  -2  -4  -8   22.25    2.07
  -2  -4  -7   27.94    2.16
  -2  -4  -6   35.64    2.30
  -2  -4  -5   56.75    2.77
  -2  -3 -16    5.27    1.03
  -2  -3 -15    1.38    0.60
  -2  -3 -14    2.75    0.89
  -2  -3 -13    3.07    0.97
  -2  -3 -12    3.85    1.12
  -2  -3 -11   70.55    4.39
  -2  -3 -10   50.07    3.51
  -2  -3  -9    4.27    0.94
  -2  -3  -9    5.14    1.03
  -2  -3  -8   18.56    1.81
  -2  -3  -8   18.46    1.85
  -2  -3  -7   16.69    1.56
  -2  -3  -6   30.56    2.01
  -2  -3  -5   62.24    2.80
  -2  -3  -4   43.36    2.12
  -2  -3  -3  416.42    9.77
  -2  -3  -2  154.32    4.25
  -2  -3   6    3.21    0.85
  -2  -3   7   49.35    3.60
  -2  -3   8   38.48    3.29
  -2  -3   9   10.63    1.74
  -2  -3  10   54.01    4.03
  -2  -3  11    7.99    1.48
  -2  -3  12    2.21    0.74
  -2  -3  13    3.52    0.80
  -2  -2 -16   12.52    1.58
  -2  -2 -15   10.87    1.63
  -2  -2 -14    8.25    1.51
  -2  -2 -13   47.92    3.79
  -2  -2 -12   58.82    4.09
  -2  -2 -11   48.39    3.59
  -2  -2 -10   36.62    2.93
  -2  -2 -10   32.15    2.76
  -2  -2  -9   46.70    3.09
  -2  -2  -9   43.04    3.05
  -2  -2  -8   60.10    3.30
  -2  -2  -7   34.72    2.27
  -2  -2  -6  128.92    4.58
  -2  -2  -5   27.52    1.74
  -2  -2  -4  350.40    8.66
  -2  -2  -3   34.10    1.70
  -2  -2  -2  626.79   13.64
  -2  -2   7   11.09    1.66
  -2  -2   8   39.33    3.28
  -2  -2   9   72.58    4.78
  -2  -2  10   28.40    3.00
  -2  -2  11   16.29    2.24
  -2  -2  12    5.10    1.23
  -2  -2  13    2.13    0.73
  -2  -2  14    2.40    0.69
  -2  -1 -15   14.02    1.83
  -2  -1 -14   11.42    1.76
  -2  -1 -13    8.60    1.58
  -2  -1 -12   11.61    1.78
  -2  -1 -11   34.57    3.00
  -2  -1 -10   18.28    2.03
  -2  -1 -10   17.00    2.03
  -2  -1  -9   77.86    4.18
  -2  -1  -9   88.64    4.41
  -2  -1  -8   45.45    2.88
  -2  -1  -7   27.91    2.05
  -2  -1  -6   26.62    1.85
  -2  -1  -5    3.35    0.60
  -2  -1  -4   40.15    2.02
  -2  -1  -3   31.47    1.71
  -2  -1   7   16.62    1.95
  -2  -1   8   11.90    1.75
  -2  -1   8   10.23    1.43
  -2  -1   9   20.57    2.57
  -2  -1  10    9.82    1.77
  -2  -1  11   13.55    2.13
  -2  -1  12   44.00    3.75
  -2  -1  13    5.45    1.31
  -2  -1  14    1.55    0.61
  -2   0 -14    0.21    0.32
  -2   0 -13    3.97    1.10
  -2   0 -12   10.45    1.67
  -2   0 -11   75.33    4.46
  -2   0 -10   40.57    3.03
  -2   0 -10   37.59    2.94
  -2   0  -9  119.47    5.30
  -2   0  -9  115.71    5.18
  -2   0  -8   79.35    3.92
  -2   0  -7    0.80    0.40
  -2   0  -6   16.61    1.48
  -2   0  -5   32.61    1.96
  -2   0  -4   52.71    2.41
  -2   0   8   18.59    2.16
  -2   0   8    8.87    1.38
  -2   0   9  124.99    6.18
  -2   0   9  102.88    5.26
  -2   0  10   12.81    1.95
  -2   0  11    4.10    1.15
  -2   0  12    1.38    0.75
  -2   0  13   -1.25    0.68
  -2   0  14    0.33    0.40
  -2   0  15    0.32    0.30
  -2   1 -14   10.37    1.52
  -2   1 -13   18.03    2.13
  -2   1 -13   18.27    2.12
  -2   1 -12    4.03    1.03
  -2   1 -11   15.89    1.98
  -2   1 -10   51.50    3.50
  -2   1 -10   64.39    5.75
  -2   1  -9   15.56    1.78
  -2   1  -9   17.52    2.04
  -2   1  -8   70.91    4.00
  -2   1  -7   15.86    1.67
  -2   1  -6   39.35    2.46
  -2   1  -5   12.41    1.23
  -2   1  -4   16.90    1.31
  -2   1  -3   12.78    1.03
  -2   1  -2  112.40    3.39
  -2   1  -1  632.64   13.33
  -2   1   1   97.32    2.33
  -2   1   8   14.23    1.94
  -2   1   8   11.36    1.47
  -2   1   8    9.17    1.46
  -2   1   9   20.19    2.33
  -2   1  10   15.60    2.12
  -2   1  11    4.31    1.15
  -2   1  12   36.75    3.40
  -2   1  13   18.37    2.34
  -2   1  14    3.62    0.94
  -2   1  15    1.31    0.55
  -2   2 -15   13.28    1.66
  -2   2 -14    8.57    1.37
  -2   2 -13    7.38    1.34
  -2   2 -12   37.55    3.21
  -2   2 -12   30.25    4.22
  -2   2 -11   52.38    3.84
  -2   2 -11   53.48    5.65
  -2   2 -10   41.46    3.29
  -2   2 -10   47.02    5.22
  -2   2  -8   41.70    3.24
  -2   2  -7   36.00    2.82
  -2   2  -6   26.10    2.19
  -2   2  -5   95.45    4.19
  -2   2  -4   39.60    2.35
  -2   2  -3  279.64    7.65
  -2   2  -2   23.53    1.52
  -2   2  -1  607.81   13.51
  -2   2   0  349.54    8.08
  -2   2   1   32.89    1.68
  -2   2   8   10.76    1.52
  -2   2   8    7.97    1.37
  -2   2   9   38.34    2.99
  -2   2   9   34.71    2.99
  -2   2  10   81.03    4.92
  -2   2  11   33.56    3.17
  -2   2  12   20.01    2.46
  -2   2  13    6.47    1.38
  -2   2  14    2.56    0.83
  -2   2  15    1.75    0.56
  -2   3 -14    6.39    1.15
  -2   3 -14    7.16    1.17
  -2   3 -13    0.61    0.48
  -2   3 -13    1.01    0.55
  -2   3 -13   -0.55    0.64
  -2   3 -12    1.66    0.75
  -2   3 -12    1.85    0.70
  -2   3 -12    0.79    0.79
  -2   3 -11    1.81    1.09
  -2   3 -11    1.99    0.81
  -2   3 -10    8.04    2.30
  -2   3 -10    6.84    1.40
  -2   3  -9   91.67    5.17
  -2   3  -8   15.09    1.61
  -2   3  -8   12.52    1.78
  -2   3  -7    7.79    1.11
  -2   3  -7    7.55    1.39
  -2   3  -7    7.14    1.30
  -2   3  -6   32.03    2.54
  -2   3  -6   26.96    2.04
  -2   3  -6   24.58    2.37
  -2   3  -5   16.80    1.82
  -2   3  -4   30.71    2.35
  -2   3  -3  149.02    5.46
  -2   3  -2   82.17    3.58
  -2   3  -1  264.28    7.37
  -2   3   0  170.89    5.26
  -2   3   1  288.50    7.67
  -2   3   2  959.60   21.20
  -2   3   3  146.54    5.03
  -2   3   7   99.86    4.22
  -2   3   7   96.52    4.76
  -2   3   8   40.63    2.67
  -2   3   8   40.23    3.08
  -2   3   9   61.56    3.49
  -2   3   9   53.74    3.81
  -2   4 -13    1.71    0.62
  -2   4 -13    1.96    0.65
  -2   4 -13    1.52    0.87
  -2   4 -12    1.01    0.59
  -2   4 -12    1.04    0.53
  -2   4 -12    0.31    0.58
  -2   4 -11   26.45    2.70
  -2   4 -11   25.82    2.71
  -2   4 -11   21.27    3.64
  -2   4 -10   29.90    3.00
  -2   4 -10   32.91    3.16
  -2   4 -10   31.25    4.53
  -2   4  -9   93.67    4.53
  -2   4  -9   86.56    5.28
  -2   4  -9   82.38    5.15
  -2   4  -8    0.89    0.57
  -2   4  -8    1.39    0.53
  -2   4  -8    1.66    0.76
  -2   4  -7   26.22    2.69
  -2   4  -7   26.53    2.66
  -2   4  -7   31.26    2.46
  -2   4  -6   22.34    2.49
  -2   4  -6   25.65    2.50
  -2   4  -6   23.95    2.47
  -2   4  -6   25.52    2.15
  -2   4  -5   17.79    2.00
  -2   4  -5   17.39    2.01
  -2   4  -5   16.66    2.00
  -2   4  -5   21.84    2.20
  -2   4  -5   18.72    1.77
  -2   4  -4   20.66    2.12
  -2   4  -4   23.52    1.92
  -2   4  -4   22.09    2.19
  -2   4  -3   26.39    2.22
  -2   4  -2  268.02    8.40
  -2   4   0   57.07    3.11
  -2   4   1  466.20   12.20
  -2   4   2   -0.24    0.33
  -2   4   3  199.91    6.86
  -2   4   5   44.92    2.68
  -2   4   6   38.79    2.54
  -2   4   6   39.60    2.93
  -2   4   6   35.55    2.57
  -2   4   7   18.29    2.08
  -2   4   7   16.83    1.77
  -2   4   7   18.43    1.80
  -2   4   8   16.42    1.81
  -2   4   8   13.44    1.93
  -2   4   8   14.69    1.79
  -2   4   9   12.82    1.65
  -2   4   9   15.94    1.78
  -2   5 -12    4.21    0.94
  -2   5 -12    1.55    0.83
  -2   5 -11   26.36    2.47
  -2   5 -11   25.05    2.45
  -2   5 -11   19.67    3.41
  -2   5 -10   13.23    2.86
  -2   5 -10   17.46    2.19
  -2   5 -10   14.25    1.96
  -2   5  -9    8.89    2.39
  -2   5  -9   10.12    1.70
  -2   5  -9    8.24    1.59
  -2   5  -9    9.24    1.36
  -2   5  -8   15.30    2.13
  -2   5  -8   17.96    1.93
  -2   5  -8   17.01    2.26
  -2   5  -7    4.23    1.12
  -2   5  -7    3.89    1.11
  -2   5  -7    4.91    1.02
  -2   5  -6    4.79    1.19
  -2   5  -6    5.05    1.23
  -2   5  -6    3.66    0.88
  -2   5  -5    3.20    0.99
  -2   5  -5    3.62    1.02
  -2   5  -5    2.28    0.71
  -2   5  -4    1.23    0.57
  -2   5  -4    1.03    0.46
  -2   5  -4    1.89    0.76
  -2   5  -4    2.59    0.90
  -2   5  -4    1.18    0.60
  -2   5  -3   28.72    2.70
  -2   5  -3   31.64    2.74
  -2   5  -3   31.63    2.40
  -2   5  -2   29.37    2.70
  -2   5  -2   27.54    2.25
  -2   5  -2   29.93    2.56
  -2   5  -2   26.32    2.13
  -2   5  -1   18.71    1.88
  -2   5  -1   18.41    1.95
  -2   5  -1   21.62    2.00
  -2   5  -1   15.66    1.56
  -2   5  -1   18.49    2.10
  -2   5   0   25.23    2.20
  -2   5   0   21.63    2.00
  -2   5   1   42.74    2.78
  -2   5   1   40.94    2.88
  -2   5   1   34.01    2.66
  -2   5   2    1.26    0.58
  -2   5   2    0.61    0.38
  -2   5   3   22.31    1.96
  -2   5   3   21.91    2.13
  -2   5   3   19.11    1.92
  -2   5   4   63.82    3.78
  -2   5   4   64.96    3.51
  -2   5   5   14.27    1.62
  -2   5   5   15.43    1.82
  -2   5   5   11.94    1.60
  -2   5   6    2.59    0.70
  -2   5   6    2.45    0.80
  -2   5   6    2.24    0.72
  -2   5   7   30.29    2.51
  -2   5   7   30.66    2.84
  -2   5   8    3.96    0.96
  -2   5   8    4.29    1.10
  -2   5   9   12.17    1.67
  -2   5   9   13.83    1.78
  -2   5  10    9.75    1.46
  -2   5  10    9.15    1.57
  -2   5  11   29.81    2.35
  -2   5  12    3.44    1.05
  -2   5  13    1.17    0.51
  -2   6 -11    2.63    0.70
  -2   6 -11    1.76    0.90
  -2   6 -10    0.75    0.43
  -2   6 -10    0.79    0.83
  -2   6  -9   17.01    2.07
  -2   6  -9   14.80    2.91
  -2   6  -8   10.38    2.52
  -2   6  -8    9.56    1.65
  -2   6  -8   10.47    1.44
  -2   6  -7   26.67    2.40
  -2   6  -7   25.11    2.74
  -2   6  -7   23.03    3.76
  -2   6  -6    8.83    2.51
  -2   6  -6    7.13    1.48
  -2   6  -6    6.65    1.24
  -2   6  -5    1.19    0.58
  -2   6  -5    0.14    0.39
  -2   6  -4   12.43    1.74
  -2   6  -4   15.31    1.79
  -2   6  -4   12.91    1.93
  -2   6  -3   11.02    1.61
  -2   6  -3   10.22    1.45
  -2   6  -3   10.75    1.72
  -2   6  -2    5.62    1.13
  -2   6  -2    7.94    1.52
  -2   6  -1   13.33    1.70
  -2   6  -1    9.38    1.33
  -2   6  -1   15.09    1.82
  -2   6   0   41.04    3.00
  -2   6   0   45.83    3.25
  -2   6   1   47.25    3.21
  -2   6   1   47.45    3.40
  -2   6   1   46.55    3.05
  -2   6   2   22.39    2.13
  -2   6   2   16.73    2.03
  -2   6   2   16.25    1.88
  -2   6   3   39.59    2.89
  -2   6   3   38.59    3.12
  -2   6   3   34.85    2.82
  -2   6   4   31.51    2.59
  -2   6   4   35.79    3.02
  -2   6   4   31.29    2.73
  -2   6   5    9.34    1.52
  -2   6   5   11.26    1.55
  -2   6   6    2.51    0.99
  -2   6   6    6.89    1.25
  -2   6   7    1.10    0.59
  -2   6   7   -0.23    0.46
  -2   6   8   10.17    1.54
  -2   6   8   14.28    1.97
  -2   6   8    8.95    1.73
  -2   6   8    4.72    1.24
  -2   6   9   14.55    1.87
  -2   6   9   16.16    1.99
  -2   6   9    9.00    1.64
  -2   6   9    5.63    1.39
  -2   6  10    7.66    1.35
  -2   6  10    9.47    1.44
  -2   6  10    2.86    1.05
  -2   6  10    2.87    0.94
  -2   6  11    0.33    0.47
  -2   6  11    1.89    0.80
  -2   6  12   -0.08    0.41
  -2   6  12   -0.19    0.26
  -2   7  -9    3.27    0.79
  -2   7  -9    2.80    1.14
  -2   7  -8    5.28    1.09
  -2   7  -8    7.55    1.85
  -2   7  -7    6.49    1.28
  -2   7  -7    8.08    1.21
  -2   7  -7    5.44    1.71
  -2   7  -6   11.36    2.45
  -2   7  -6   10.43    1.49
  -2   7  -6   10.50    1.68
  -2   7  -6   12.72    1.59
  -2   7  -5    0.42    0.38
  -2   7  -5    0.04    0.35
  -2   7  -5    0.53    0.40
  -2   7  -4   11.83    1.60
  -2   7  -4   10.36    1.52
  -2   7  -3    0.50    0.40
  -2   7  -3   -0.39    0.35
  -2   7  -2   17.95    2.03
  -2   7  -2   11.34    1.57
  -2   7  -1   22.91    2.29
  -2   7  -1   14.74    1.73
  -2   7   0   13.83    1.78
  -2   7   0   10.89    1.43
  -2   7   1    1.20    0.62
  -2   7   1    0.67    0.42
  -2   7   2    9.52    1.46
  -2   7   2    9.85    1.44
  -2   7   3   12.88    1.69
  -2   7   3   11.34    1.62
  -2   7   4   58.92    3.72
  -2   7   4   57.73    3.84
  -2   7   5   58.44    3.68
  -2   7   5   55.08    3.87
  -2   7   6    1.16    0.62
  -2   7   6    0.89    0.62
  -2   7   7    4.32    1.02
  -2   7   7    5.21    1.30
  -2   7   7    3.45    1.02
  -2   7   8    3.24    0.89
  -2   7   8    3.60    1.03
  -2   7   8    1.59    0.66
  -2   7   9    2.66    0.78
  -2   7   9    2.82    0.83
  -2   7   9    1.18    0.59
  -2   7  10    2.86    0.78
  -2   7  10    0.81    0.49
  -2   7  11   -0.66    0.43
  -2   7  11    1.10    0.45
  -2   8  -6    1.89    0.55
  -2   8  -5   20.53    1.84
  -2   8  -4    2.81    0.72
  -2   8  -3    8.99    1.28
  -2   8  -2   11.28    1.47
  -2   8  -2    8.18    1.23
  -2   8  -1    4.18    0.92
  -2   8  -1    2.88    0.74
  -2   8   0   13.05    1.63
  -2   8   1    7.42    1.24
  -2   8   2   20.85    2.12
  -2   8   2   26.21    2.18
  -2   8   3    8.77    1.35
  -2   8   3    7.30    1.22
  -2   8   4    2.54    0.72
  -2   8   4    2.21    0.68
  -2   8   5   24.36    2.23
  -2   8   5   22.55    2.22
  -2   8   6    5.66    1.12
  -2   8   6    7.85    1.48
  -2   8   6    5.66    1.13
  -2   8   7   43.50    2.96
  -2   8   7   40.98    3.06
  -2   8   8   10.20    1.33
  -2   8   8    6.58    1.19
  -2   8   9   16.72    1.66
  -2   8   9    8.29    1.24
  -2   9   2    2.21    0.65
  -2   9   3    6.03    0.96
  -2   9   3    7.63    1.20
  -2   9   4    6.33    0.94
  -2   9   4    9.06    1.36
  -2   9   4    6.31    0.96
  -2   9   5    3.70    0.76
  -2   9   5    5.08    1.02
  -2   9   5    3.49    0.70
  -2   9   6    3.23    0.76
  -2   9   6    2.57    0.62
  -1  -5 -14    2.87    0.80
  -1  -5 -13   19.23    2.10
  -1  -5  -7    0.06    0.11
  -1  -4 -15    4.45    1.01
  -1  -4 -14    9.19    1.51
  -1  -4 -13   10.62    1.68
  -1  -4 -12   14.89    1.99
  -1  -4 -11   15.21    1.95
  -1  -4 -10   25.37    2.45
  -1  -4  -9   72.81    4.08
  -1  -4  -8   14.47    1.53
  -1  -4  -7    0.43    0.27
  -1  -4  -6    6.93    0.90
  -1  -4  -5    5.76    0.75
  -1  -4  -4  138.26    4.25
  -1  -4  -3   58.38    2.24
  -1  -3 -16    3.00    0.78
  -1  -3 -15    1.19    0.56
  -1  -3 -14    1.52    0.67
  -1  -3 -13    1.09    0.67
  -1  -3 -12   20.45    2.35
  -1  -3 -11    9.52    1.53
  -1  -3 -10   26.11    2.44
  -1  -3  -9    1.08    0.48
  -1  -3  -9    0.67    0.37
  -1  -3  -8   12.10    1.33
  -1  -3  -7   40.68    2.30
  -1  -3  -6   69.12    2.92
  -1  -3  -5    0.72    0.27
  -1  -3  -4   15.88    1.08
  -1  -3  -3  124.84    3.55
  -1  -3  -2   80.27    2.40
  -1  -3  -1   37.88    1.28
  -1  -3   7   17.11    1.91
  -1  -3   8   18.55    2.11
  -1  -3   9   29.15    2.79
  -1  -3  10    7.86    1.46
  -1  -3  11    0.51    0.42
  -1  -3  12    8.45    1.47
  -1  -3  13    0.30    0.38
  -1  -2 -16    9.37    1.38
  -1  -2 -15    2.30    0.78
  -1  -2 -14   31.80    2.99
  -1  -2 -13   19.63    2.36
  -1  -2 -12    7.90    1.48
  -1  -2 -11   22.04    2.34
  -1  -2 -10   36.62    2.92
  -1  -2 -10   40.10    2.86
  -1  -2  -9   16.58    1.66
  -1  -2  -9   16.32    1.76
  -1  -2  -8    2.06    0.54
  -1  -2  -7   26.03    1.75
  -1  -2  -6   16.98    1.27
  -1  -2  -5   13.91    1.03
  -1  -2  -4   13.37    0.93
  -1  -2  -3   63.14    2.10
  -1  -2  -2  610.14   12.72
  -1  -2  -1  741.07   15.02
  -1  -2   0  299.63    6.16
  -1  -2   8   23.12    2.35
  -1  -2   9    1.33    0.60
  -1  -2  10    1.39    0.68
  -1  -2  11   36.93    3.33
  -1  -2  12    2.95    0.99
  -1  -2  13   12.89    1.85
  -1  -2  14    1.07    0.52
  -1  -1 -16    4.99    0.99
  -1  -1 -15    7.89    1.35
  -1  -1 -14    9.15    1.56
  -1  -1 -13    2.86    0.91
  -1  -1 -12    5.22    1.19
  -1  -1 -11    9.45    1.52
  -1  -1 -10   23.08    2.23
  -1  -1 -10   23.49    2.12
  -1  -1  -9   71.30    3.86
  -1  -1  -9   79.25    3.79
  -1  -1  -8   30.84    2.07
  -1  -1  -7   37.72    2.14
  -1  -1  -6   23.30    1.49
  -1  -1  -5    3.28    0.50
  -1  -1  -4  109.85    3.26
  -1  -1  -3  263.68    6.16
  -1  -1  -2   28.63    1.13
  -1  -1   8   17.68    1.99
  -1  -1   9   22.09    2.40
  -1  -1  10   20.41    2.46
  -1  -1  11    4.79    1.23
  -1  -1  12    1.95    0.78
  -1  -1  13    4.01    1.14
  -1  -1  14   -0.01    0.29
  -1  -1  15    0.03    0.20
  -1   0 -15    4.13    0.94
  -1   0 -14    0.49    0.42
  -1   0 -13    8.07    1.44
  -1   0 -12    6.01    1.24
  -1   0 -11    2.85    0.81
  -1   0 -10    6.12    1.14
  -1   0 -10    6.44    1.14
  -1   0  -9    0.54    0.33
  -1   0  -9    0.45    0.28
  -1   0  -8  112.17    4.42
  -1   0  -7  403.19   10.28
  -1   0  -6    6.75    0.80
  -1   0  -5   68.88    2.62
  -1   0  -4  965.93   20.27
  -1   0  -3   59.37    2.07
  -1   0  -2  100.81    2.81
  -1   0   9   23.07    2.40
  -1   0  10    2.20    0.81
  -1   0  11   17.37    2.31
  -1   0  12   26.10    2.86
  -1   0  13   10.12    1.79
  -1   0  14    0.87    0.54
  -1   0  15    1.37    0.57
  -1   1 -15    0.84    0.43
  -1   1 -13    1.14    0.57
  -1   1 -12    1.53    0.67
  -1   1 -11   20.78    2.18
  -1   1 -10    2.12    0.66
  -1   1  -9   27.95    2.27
  -1   1  -9   21.99    2.21
  -1   1  -9   26.37    2.48
  -1   1  -8   63.19    3.22
  -1   1  -8   62.23    3.65
  -1   1  -7   68.36    3.14
  -1   1  -7   66.05    3.51
  -1   1  -6    1.99    0.48
  -1   1  -5   13.47    1.11
  -1   1  -4   62.20    2.40
  -1   1  -3  145.99    4.28
  -1   1  -2  146.73    4.01
  -1   1  -1  520.78   11.10
  -1   1   0  548.31   11.39
  -1   1   0  550.80   11.38
  -1   1   9    4.75    1.08
  -1   1  10   20.63    2.34
  -1   1  11   20.83    2.46
  -1   1  12   -0.51    0.48
  -1   1  13    3.94    1.09
  -1   1  14    3.02    0.94
  -1   1  15   -0.18    0.37
  -1   2 -15   10.68    1.42
  -1   2 -15    8.45    1.30
  -1   2 -14    1.00    0.51
  -1   2 -13   23.90    2.59
  -1   2 -12   10.09    2.41
  -1   2  -9   23.16    2.45
  -1   2  -9   29.18    2.78
  -1   2  -8   10.62    1.53
  -1   2  -8   14.00    1.82
  -1   2  -7    1.55    0.60
  -1   2  -6   19.58    1.86
  -1   2  -5   21.36    1.80
  -1   2  -4   14.93    1.40
  -1   2  -3   16.79    1.35
  -1   2  -2   71.70    2.84
  -1   2  -1  669.82   15.06
  -1   2  -1  703.66   15.11
  -1   2   0  657.76   14.27
  -1   2   0  646.47   14.17
  -1   2   1  261.86    6.65
  -1   2   9   36.88    2.92
  -1   2  10    0.27    0.34
  -1   2  11    3.52    1.03
  -1   2  12   36.73    3.30
  -1   2  13    2.26    0.82
  -1   2  14   12.20    1.82
  -1   2  15    1.87    0.65
  -1   3 -14    2.43    0.69
  -1   3 -14    1.73    0.62
  -1   3 -13    0.53    0.43
  -1   3 -13    0.90    0.54
  -1   3 -13    0.38    0.56
  -1   3 -12   -0.07    0.45
  -1   3 -12    1.03    0.59
  -1   3 -11    0.54    0.40
  -1   3 -10   30.30    2.99
  -1   3  -9    3.10    0.96
  -1   3  -8   13.95    1.45
  -1   3  -8   11.16    1.68
  -1   3  -8   10.95    1.76
  -1   3  -7    7.35    1.27
  -1   3  -7    8.29    1.11
  -1   3  -7    9.10    1.47
  -1   3  -6    3.66    0.90
  -1   3  -5   65.57    3.69
  -1   3  -4   34.24    2.45
  -1   3  -3    6.86    1.03
  -1   3  -2    7.01    0.95
  -1   3  -1  214.57    6.42
  -1   3  -1  212.99    6.28
  -1   3   0   34.30    2.03
  -1   3   1   12.83    1.23
  -1   3   2   66.37    3.07
  -1   3   8   41.82    2.65
  -1   3   8   51.09    2.88
  -1   3   9   18.32    1.68
  -1   4 -13    7.42    1.28
  -1   4 -13    3.87    1.49
  -1   4 -12    5.89    1.78
  -1   4 -12    5.18    1.10
  -1   4 -12    5.05    1.18
  -1   4 -11    9.85    1.61
  -1   4 -11    8.60    1.62
  -1   4 -10    6.54    1.38
  -1   4 -10    6.71    1.45
  -1   4  -9   15.24    2.05
  -1   4  -9   17.20    1.78
  -1   4  -9   14.17    2.07
  -1   4  -8   20.43    2.39
  -1   4  -8   21.00    1.97
  -1   4  -8   13.67    1.97
  -1   4  -8   20.85    2.34
  -1   4  -7   48.94    3.61
  -1   4  -7   50.24    3.09
  -1   4  -7   47.18    3.47
  -1   4  -6   12.05    1.63
  -1   4  -6   11.11    1.61
  -1   4  -6    7.69    1.31
  -1   4  -6   11.59    1.40
  -1   4  -6   11.47    1.78
  -1   4  -5    0.55    0.42
  -1   4  -5    1.05    0.51
  -1   4  -5    0.86    0.46
  -1   4  -5    0.05    0.21
  -1   4  -4    6.85    1.20
  -1   4  -3    6.22    1.05
  -1   4  -2  104.14    4.56
  -1   4  -1   67.30    3.49
  -1   4   0   68.08    3.49
  -1   4   1    1.90    0.63
  -1   4   2   54.29    3.18
  -1   4   3   94.08    4.43
  -1   4   7   27.20    2.11
  -1   4   7   32.24    2.43
  -1   4   8    9.93    1.34
  -1   4   8   14.92    1.76
  -1   4   9   10.24    1.43
  -1   4   9   13.10    1.62
  -1   4  10   24.17    2.13
  -1   4  15   -0.18    0.34
  -1   5 -12    1.32    0.79
  -1   5 -12    4.41    0.96
  -1   5 -11    4.79    1.62
  -1   5 -11    5.00    1.12
  -1   5 -10   17.63    2.24
  -1   5 -10   17.63    1.73
  -1   5  -9   21.10    2.36
  -1   5  -9   21.71    2.54
  -1   5  -9   21.33    2.02
  -1   5  -8   10.88    1.71
  -1   5  -8    8.58    1.62
  -1   5  -8    9.69    1.42
  -1   5  -7    4.36    1.05
  -1   5  -7    4.35    0.98
  -1   5  -7    4.09    1.12
  -1   5  -6    9.06    1.36
  -1   5  -6    8.90    1.49
  -1   5  -6    8.69    1.52
  -1   5  -5   -0.11    0.19
  -1   5  -5   -0.53    0.43
  -1   5  -5    0.16    0.25
  -1   5  -5    0.42    0.41
  -1   5  -4   -0.15    0.28
  -1   5  -4    0.53    0.38
  -1   5  -4    0.28    0.34
  -1   5  -4   -0.59    0.50
  -1   5  -3    0.67    0.43
  -1   5  -3    0.68    0.49
  -1   5  -3    0.48    0.45
  -1   5  -2   12.21    1.58
  -1   5  -2   16.69    2.05
  -1   5  -1    2.22    0.79
  -1   5   0   43.71    3.12
  -1   5   1    0.08    0.27
  -1   5   2    7.81    1.29
  -1   5   3   51.84    3.14
  -1   5   3   41.39    3.21
  -1   5   4    2.31    0.71
  -1   5   4    1.97    0.55
  -1   5   4    2.05    0.74
  -1   5   4    2.47    0.69
  -1   5   5   43.65    3.35
  -1   5   5   39.35    2.87
  -1   5   5   38.33    2.53
  -1   5   5   36.87    3.18
  -1   5   6   12.99    1.49
  -1   5   6   12.10    1.85
  -1   5   7    9.97    1.35
  -1   5   8    6.84    1.18
  -1   5   8    7.75    1.39
  -1   5   9   17.71    1.96
  -1   5   9   23.73    2.31
  -1   5  10    0.15    0.41
  -1   5  10    0.43    0.49
  -1   5  11   22.73    2.14
  -1   5  11   12.23    1.83
  -1   5  12    9.86    1.56
  -1   5  14    0.23    0.47
  -1   6 -11    2.50    1.28
  -1   6 -11    2.07    0.62
  -1   6 -10    7.24    1.90
  -1   6 -10    8.07    1.35
  -1   6  -9    3.55    0.97
  -1   6  -9    5.10    0.93
  -1   6  -8   16.67    2.19
  -1   6  -8   15.83    1.76
  -1   6  -7   21.75    2.53
  -1   6  -7   25.25    2.33
  -1   6  -6   13.29    1.97
  -1   6  -6   15.62    1.88
  -1   6  -5    5.00    1.16
  -1   6  -5    5.51    1.14
  -1   6  -4   29.30    2.51
  -1   6  -4   29.62    2.55
  -1   6  -4   30.30    2.87
  -1   6  -3    8.76    1.36
  -1   6  -3    9.60    1.40
  -1   6  -3   10.18    1.62
  -1   6  -2   33.21    2.85
  -1   6  -2   26.48    2.34
  -1   6  -2   37.44    3.47
  -1   6  -1   39.44    2.85
  -1   6  -1   48.29    2.79
  -1   6  -1   42.82    3.20
  -1   6  -1   52.73    4.05
  -1   6   0  107.18    4.61
  -1   6   0  117.84    6.12
  -1   6   1   18.52    1.85
  -1   6   1   17.12    2.14
  -1   6   1   21.89    2.00
  -1   6   2   13.46    1.56
  -1   6   2   17.42    1.87
  -1   6   2   12.93    1.90
  -1   6   3   15.32    1.67
  -1   6   3   12.04    1.85
  -1   6   3   16.11    1.84
  -1   6   4   15.24    1.66
  -1   6   4   15.05    1.84
  -1   6   4   12.35    1.89
  -1   6   5    6.81    1.12
  -1   6   5    5.51    1.14
  -1   6   6    1.62    0.59
  -1   6   6    1.40    0.70
  -1   6   6    2.19    0.79
  -1   6   7    2.05    0.70
  -1   6   7    2.54    0.84
  -1   6   7    2.02    0.83
  -1   6   7    2.65    0.90
  -1   6   8   22.08    2.21
  -1   6   8   24.28    2.59
  -1   6   8   19.79    2.52
  -1   6   9    9.25    1.45
  -1   6   9   10.63    1.63
  -1   6   9    6.44    1.57
  -1   6   9    8.42    1.49
  -1   6  10   44.58    3.90
  -1   6  10   50.01    3.73
  -1   6  11    0.41    0.58
  -1   6  11    1.32    0.61
  -1   6  12    0.64    0.54
  -1   6  12    0.93    0.44
  -1   6  13    0.12    0.37
  -1   7  -9    2.65    1.06
  -1   7  -9    2.12    0.67
  -1   7  -8    0.94    0.84
  -1   7  -8    0.01    0.31
  -1   7  -8    0.38    0.28
  -1   7  -7   10.54    1.62
  -1   7  -7   12.20    2.52
  -1   7  -7   12.97    1.54
  -1   7  -6   37.74    3.19
  -1   7  -6   46.14    3.12
  -1   7  -5    1.36    0.65
  -1   7  -5    1.48    0.65
  -1   7  -4   27.26    2.73
  -1   7  -4   28.71    2.56
  -1   7  -3    5.35    1.21
  -1   7  -3    5.22    1.10
  -1   7  -2   14.79    1.78
  -1   7  -1   24.01    2.26
  -1   7   0    3.87    0.89
  -1   7   0    3.39    0.80
  -1   7   0    3.63    0.85
  -1   7   1   44.55    3.07
  -1   7   1   53.31    3.29
  -1   7   2   35.92    2.72
  -1   7   2   39.87    2.94
  -1   7   3    4.69    0.99
  -1   7   3    5.97    1.17
  -1   7   4   39.23    2.85
  -1   7   4   40.60    3.17
  -1   7   5   13.95    1.68
  -1   7   5   11.71    1.74
  -1   7   6   26.40    2.37
  -1   7   6   26.85    2.71
  -1   7   7   13.24    1.70
  -1   7   7   17.40    2.26
  -1   7   7   10.78    1.72
  -1   7   7   14.17    1.98
  -1   7   8   27.20    2.41
  -1   7   8   27.92    2.72
  -1   7   8   21.96    2.50
  -1   7   9   32.62    3.02
  -1   7   9   32.09    2.67
  -1   7   9   32.36    2.92
  -1   7  10    7.65    1.46
  -1   7  10    7.44    1.36
  -1   7  11    2.02    0.75
  -1   7  11    2.56    0.72
  -1   7  12    0.40    0.43
  -1   7  12    0.35    0.28
  -1   8  -7    3.29    0.66
  -1   8  -6    3.19    0.70
  -1   8  -5   13.60    1.54
  -1   8  -4    0.36    0.34
  -1   8  -3    1.62    0.60
  -1   8  -2    0.31    0.31
  -1   8  -1    0.01    0.33
  -1   8   0   19.89    2.01
  -1   8   0   28.84    2.10
  -1   8   1    3.83    0.83
  -1   8   2    6.83    1.14
  -1   8   3   15.90    1.81
  -1   8   4   10.51    1.41
  -1   8   4   13.32    1.82
  -1   8   4   10.55    1.54
  -1   8   5    1.40    0.52
  -1   8   5    2.45    0.87
  -1   8   5    1.63    0.66
  -1   8   6   40.46    2.86
  -1   8   6   42.37    3.19
  -1   8   7   24.52    2.18
  -1   8   7   23.16    2.31
  -1   8   8   40.28    2.75
  -1   8   8   42.31    3.08
  -1   8   9    6.45    1.12
  -1   8   9    5.31    1.06
  -1   8  10    2.45    0.66
  -1   9  -3    0.63    0.31
  -1   9  -2    1.67    0.50
  -1   9  -1    0.37    0.26
  -1   9   2   12.33    1.29
  -1   9   3    1.28    0.48
  -1   9   4    5.23    1.01
  -1   9   4    4.06    0.80
  -1   9   5    1.64    0.55
  -1   9   5    1.36    0.48
  -1   9   6    3.03    0.74
  -1   9   6    2.08    0.58
  -1   9   7   28.40    2.12
  -1   9   7   22.57    1.88
   0  -5 -14   11.18    1.52
   0  -5 -13   12.74    1.72
   0  -5 -12    1.18    0.57
   0  -5 -11   96.36    5.08
   0  -5  -7   73.02    3.62
   0  -5  -6   59.56    3.05
   0  -5  -5   45.31    2.46
   0  -4 -15    0.81    0.45
   0  -4 -14   10.05    1.57
   0  -4 -13   37.39    3.20
   0  -4 -12   49.04    3.72
   0  -4 -11   97.31    5.24
   0  -4 -10    0.55    0.43
   0  -4  -9   20.07    2.06
   0  -4  -8    4.47    0.90
   0  -4  -8    4.90    0.88
   0  -4  -7   11.01    1.22
   0  -4  -6    0.79    0.32
   0  -4  -5   47.38    2.33
   0  -4  -4   16.05    1.20
   0  -4  -3    4.90    0.61
   0  -4  -2   12.75    0.92
   0  -4  -1   69.10    2.31
   0  -3 -16    9.26    1.31
   0  -3 -15    3.41    0.91
   0  -3 -14    4.83    1.12
   0  -3 -13    6.08    1.29
   0  -3 -12   11.55    1.77
   0  -3 -11   21.58    2.34
   0  -3 -10   27.88    2.54
   0  -3  -9   12.02    1.36
   0  -3  -9   12.08    1.55
   0  -3  -8   35.57    2.26
   0  -3  -7   56.88    2.77
   0  -3  -6   20.71    1.46
   0  -3  -5   13.58    1.09
   0  -3  -4   74.92    2.70
   0  -3  -3  147.40    4.08
   0  -3  -2  137.80    2.97
   0  -3  -2  138.23    3.71
   0  -3  -1    4.03    0.40
   0  -3   8   11.98    1.62
   0  -3   9   20.58    2.25
   0  -3  10   17.14    2.09
   0  -3  11    6.68    1.32
   0  -3  12    4.65    1.05
   0  -3  13    4.38    0.99
   0  -2 -16    1.65    0.64
   0  -2 -15    1.88    0.68
   0  -2 -14    5.46    1.24
   0  -2 -13   43.98    3.54
   0  -2 -12    2.51    0.82
   0  -2 -11    7.59    1.40
   0  -2 -10   20.29    2.12
   0  -2 -10   22.07    1.97
   0  -2  -9   59.83    3.49
   0  -2  -9   57.43    3.05
   0  -2  -8    5.80    0.86
   0  -2  -7   58.01    2.65
   0  -2  -6   14.83    1.14
   0  -2  -5   23.80    1.35
   0  -2  -4   27.40    1.35
   0  -2  -3  523.52   11.32
   0  -2  -2  849.72   17.42
   0  -2   8   63.23    3.83
   0  -2   9   17.85    2.08
   0  -2  10    7.89    1.47
   0  -2  11   -0.19    0.28
   0  -2  12   35.62    3.20
   0  -2  13    3.04    0.92
   0  -2  14    1.27    0.57
   0  -2  15    1.06    0.45
   0  -1 -16    5.32    0.99
   0  -1 -15    0.42    0.37
   0  -1 -14   19.07    2.22
   0  -1 -13   33.50    3.01
   0  -1 -12   82.83    4.86
   0  -1 -11    7.25    1.32
   0  -1 -10   53.04    3.12
   0  -1 -10   52.40    3.43
   0  -1  -9  110.04    4.91
   0  -1  -9  114.11    4.47
   0  -1  -8   20.11    1.53
   0  -1  -7  165.70    5.02
   0  -1  -6   82.53    2.94
   0  -1  -5  109.06    3.31
   0  -1  -4  169.12    4.34
   0  -1  -4  170.25    4.88
   0  -1  -3   63.71    2.13
   0  -1  -3   61.68    1.92
   0  -1  -2  446.89    9.10
   0  -1  -2  431.01    9.19
   0  -1  -1  331.49    6.87
   0  -1   9  157.04    6.70
   0  -1  10    5.39    1.19
   0  -1  11   49.18    3.82
   0  -1  12   68.57    4.68
   0  -1  13   22.49    2.55
   0  -1  14    9.52    1.62
   0  -1  15    3.26    0.89
   0   0 -15    5.44    1.05
   0   0 -14    0.17    0.25
   0   0 -13   11.37    1.70
   0   0 -12    2.27    0.76
   0   0 -11    4.31    0.99
   0   0 -10   25.29    2.26
   0   0 -10   15.90    1.86
   0   0  -9   18.20    1.81
   0   0  -9   18.80    1.64
   0   0  -8    3.52    0.65
   0   0  -7  227.63    6.29
   0   0  -6   13.72    1.01
   0   0  -5    0.65    0.20
   0   0  -4  562.72   13.37
   0   0  -4  546.88   11.73
   0   0  -3  330.48    8.13
   0   0  -3  317.67    6.96
   0   0  -2  732.35   15.61
   0   0  -1  408.02    8.62
   0   0   9   20.20    2.13
   0   0  10   30.72    2.83
   0   0  11    6.56    1.38
   0   0  12    2.08    0.82
   0   0  13   12.01    1.96
   0   0  14    0.28    0.46
   0   0  15    6.84    1.30
   0   0  16    9.82    1.37
   0   1 -12   65.01    4.03
   0   1 -11   42.48    3.08
   0   1 -11   31.60    2.95
   0   1 -10    4.51    0.96
   0   1 -10    4.32    1.02
   0   1  -9  130.66    5.34
   0   1  -9  122.46    5.82
   0   1  -8   33.55    2.61
   0   1  -7  103.68    3.76
   0   1  -7  102.98    4.49
   0   1  -6   77.85    2.84
   0   1  -6   69.02    3.31
   0   1  -5   68.14    2.47
   0   1  -5   77.26    3.17
   0   1  -4  216.62    5.45
   0   1  -4  251.39    6.41
   0   1  -3  140.83    3.47
   0   1  -3  142.68    4.14
   0   1  -2   75.76    3.12
   0   1  -2   81.73    2.17
   0   1  -1  659.98   13.96
   0   1  -1  700.56   13.90
   0   1   0   71.67    2.09
   0   1   0   66.48    1.90
   0   1   9  127.01    5.73
   0   1  10   52.97    3.72
   0   1  11    7.35    1.51
   0   1  12   94.65    5.53
   0   1  13   39.63    3.52
   0   1  14   23.04    2.62
   0   1  15    0.42    0.39
   0   1  16    5.62    1.08
   0   2 -15    1.14    0.48
   0   2 -14    1.39    0.58
   0   2 -11   -0.32    0.50
   0   2 -10    7.21    1.40
   0   2  -9   12.39    1.82
   0   2  -9   15.89    1.95
   0   2  -8   64.86    3.76
   0   2  -8   47.31    3.43
   0   2  -7    6.21    1.11
   0   2  -6   37.20    2.59
   0   2  -5   11.69    1.32
   0   2  -4   21.72    1.65
   0   2  -3   26.24    1.72
   0   2  -2  572.10   13.17
   0   2  -1  915.11   20.58
   0   2  -1 1000.00   20.41
   0   2   0   70.13    2.80
   0   2   0   81.69    2.64
   0   2   1   94.73    3.27
   0   2   9   59.84    3.65
   0   2  10   22.13    2.35
   0   2  11    8.85    1.51
   0   2  12    3.57    1.00
   0   2  13   46.32    3.72
   0   2  14    7.45    1.47
   0   2  15    1.32    0.60
   0   2  16    1.86    0.58
   0   3 -14    4.37    0.96
   0   3 -13    3.79    0.99
   0   3 -12    4.42    1.19
   0   3 -11    4.97    1.26
   0   3 -10   15.33    2.11
   0   3  -9   20.42    2.34
   0   3  -8   16.14    1.96
   0   3  -8   13.20    1.92
   0   3  -7    6.82    1.00
   0   3  -7    9.34    1.41
   0   3  -7    9.94    1.44
   0   3  -7    7.05    1.30
   0   3  -6   55.01    3.53
   0   3  -5   29.49    2.39
   0   3  -4   17.69    1.72
   0   3  -3   25.65    2.01
   0   3  -2  118.58    4.40
   0   3  -1  161.85    5.63
   0   3  -1  181.35    5.44
   0   3   0   83.65    3.52
   0   3   1    3.34    0.68
   0   3   2  139.24    5.03
   0   3   8   45.09    2.62
   0   3   9   17.80    1.66
   0   3  11   22.18    2.37
   0   3  12   15.26    2.03
   0   3  13    6.25    1.29
   0   3  14    4.89    1.09
   0   4 -13    1.61    0.79
   0   4 -13    0.35    0.35
   0   4 -12    8.53    1.51
   0   4 -11   21.07    2.47
   0   4 -10   37.11    3.38
   0   4 -10   31.74    3.17
   0   4  -9   74.85    4.86
   0   4  -9   75.85    4.82
   0   4  -8    2.43    0.90
   0   4  -8    1.40    0.65
   0   4  -8    2.07    0.67
   0   4  -7   11.97    1.74
   0   4  -7   12.17    1.72
   0   4  -7    8.99    1.25
   0   4  -6    7.67    1.34
   0   4  -6    7.22    1.30
   0   4  -6    9.11    1.47
   0   4  -6    7.00    1.26
   0   4  -6    7.45    1.40
   0   4  -5    7.20    1.22
   0   4  -5    9.28    1.41
   0   4  -5    6.16    1.15
   0   4  -5    7.32    1.28
   0   4  -4    4.06    0.92
   0   4  -3   43.72    2.90
   0   4  -2   18.16    1.74
   0   4  -1   12.35    1.47
   0   4   0   10.95    1.38
   0   4   1   67.80    3.63
   0   4   2   11.81    1.46
   0   4   3    4.83    0.99
   0   4   7   12.27    1.34
   0   4   7   17.50    1.77
   0   4   8    6.63    1.05
   0   4   8    7.75    1.19
   0   4   9   22.27    2.03
   0   4   9   25.37    2.16
   0   4  10    0.32    0.38
   0   4  15   -0.38    0.41
   0   5 -12   14.02    2.42
   0   5 -12   15.11    1.73
   0   5 -11    0.77    0.49
   0   5 -10   10.64    1.74
   0   5  -9   12.63    1.93
   0   5  -9   12.25    1.49
   0   5  -9   10.96    1.84
   0   5  -8   77.83    4.91
   0   5  -8   68.82    4.58
   0   5  -8   78.44    4.13
   0   5  -7    2.64    0.81
   0   5  -7    3.09    0.95
   0   5  -7    2.65    0.75
   0   5  -6    3.68    0.99
   0   5  -6    3.72    1.00
   0   5  -6    6.97    1.42
   0   5  -6    4.33    0.96
   0   5  -5   22.03    2.34
   0   5  -5   26.56    2.63
   0   5  -5   22.53    2.23
   0   5  -5   26.38    2.76
   0   5  -4   61.67    3.91
   0   5  -4   80.93    4.45
   0   5  -4   71.01    3.91
   0   5  -4   63.89    4.22
   0   5  -4   85.09    4.96
   0   5  -3   26.61    2.35
   0   5  -3   29.98    2.53
   0   5  -3   33.86    3.01
   0   5  -2   63.90    4.17
   0   5  -1  152.23    6.55
   0   5   0    9.46    1.50
   0   5   1   16.40    1.95
   0   5   2   35.40    2.95
   0   5   3   64.78    4.16
   0   5   4  107.21    5.64
   0   5   4  115.97    4.97
   0   5   5   55.93    3.95
   0   5   5   51.83    2.83
   0   5   5   55.33    3.37
   0   5   5   49.57    3.38
   0   5   5   50.29    3.82
   0   5   6   70.79    4.62
   0   5   6   71.44    3.52
   0   5   6   64.48    4.09
   0   5   6   60.95    4.45
   0   5   6   70.59    3.99
   0   5   7   85.92    5.35
   0   5   7   91.89    4.25
   0   5   7   85.16    4.60
   0   5   8    5.03    1.34
   0   5   8    7.63    1.31
   0   5   8    5.50    1.02
   0   5   8    4.60    1.04
   0   5   9   16.03    1.80
   0   5   9   15.58    2.32
   0   5   9   18.22    1.96
   0   5   9   11.74    1.73
   0   5  10   33.09    3.39
   0   5  10   31.40    2.83
   0   5  11   80.98    4.57
   0   5  12    1.37    0.83
   0   5  13    8.51    1.66
   0   5  14    4.25    1.11
   0   6 -11   10.26    2.13
   0   6 -10   26.53    2.40
   0   6  -9   23.66    2.43
   0   6  -9   24.83    2.00
   0   6  -8   22.10    2.45
   0   6  -8   27.36    2.30
   0   6  -7    2.90    0.79
   0   6  -7    3.05    1.00
   0   6  -6   22.53    2.50
   0   6  -6   14.66    1.96
   0   6  -6   26.58    2.42
   0   6  -6   34.99    3.28
   0   6  -5   44.08    3.51
   0   6  -5   60.53    4.47
   0   6  -4   16.14    2.04
   0   6  -4   22.45    2.72
   0   6  -3    3.05    0.86
   0   6  -3    4.46    1.28
   0   6  -2   25.36    1.90
   0   6  -2   22.63    2.25
   0   6  -1   83.82    3.88
   0   6  -1   81.06    4.31
   0   6  -1   86.95    5.40
   0   6   0   28.32    2.21
   0   6   0   26.40    2.77
   0   6   0   27.26    2.88
   0   6   1   17.79    1.79
   0   6   1   17.68    2.28
   0   6   1   17.60    2.26
   0   6   2   17.71    1.84
   0   6   2   15.10    2.13
   0   6   2   17.35    2.18
   0   6   3   14.00    1.93
   0   6   3   12.04    1.92
   0   6   3   15.64    1.79
   0   6   3   14.42    1.73
   0   6   4  133.05    5.11
   0   6   4  131.64    5.75
   0   6   4  122.04    5.67
   0   6   4  115.19    6.52
   0   6   5   47.73    4.07
   0   6   5   49.17    2.97
   0   6   5   42.92    3.35
   0   6   5   48.28    3.36
   0   6   6    2.60    1.05
   0   6   6    2.34    0.69
   0   6   6    2.78    0.83
   0   6   6    0.90    0.61
   0   6   6    2.34    0.78
   0   6   7   28.27    3.23
   0   6   7   33.09    2.54
   0   6   7   29.08    2.69
   0   6   7   27.11    2.85
   0   6   8   80.18    5.60
   0   6   8   85.94    4.42
   0   6   8   85.00    4.91
   0   6   8   80.54    5.19
   0   6   9   26.21    2.36
   0   6   9   21.47    2.81
   0   6   9   28.94    2.62
   0   6   9   22.11    2.37
   0   6   9   21.22    2.64
   0   6  10    4.66    1.31
   0   6  10    4.76    1.12
   0   6  10    2.91    1.08
   0   6  10    2.84    0.85
   0   6  11   34.49    3.44
   0   6  11   30.52    2.69
   0   6  12   26.18    2.84
   0   6  13   40.18    3.33
   0   6  14    5.31    1.10
   0   6  14   12.61    1.60
   0   7  -9    3.15    1.23
   0   7  -8    2.01    0.71
   0   7  -8    2.48    0.63
   0   7  -7    2.06    0.71
   0   7  -7    2.39    0.67
   0   7  -6   20.42    2.23
   0   7  -6   21.00    2.11
   0   7  -5    7.80    1.41
   0   7  -5    7.93    1.35
   0   7  -4   16.48    2.03
   0   7  -4   15.88    1.92
   0   7  -4   21.90    2.75
   0   7  -3    3.17    1.20
   0   7  -2    3.98    1.20
   0   7  -2    5.18    0.84
   0   7  -1   46.77    2.85
   0   7  -1   47.89    4.27
   0   7   0   45.53    2.92
   0   7   0   47.77    4.14
   0   7   1  246.98    8.33
   0   7   1  248.22   10.18
   0   7   2   20.38    2.58
   0   7   2   21.72    2.13
   0   7   3  223.31    8.04
   0   7   3  206.70    8.85
   0   7   4   57.01    3.75
   0   7   5   27.27    2.61
   0   7   5   28.52    2.65
   0   7   6    6.80    1.16
   0   7   6    7.38    1.45
   0   7   6    4.59    1.13
   0   7   6    5.85    1.22
   0   7   7   -0.29    0.34
   0   7   7   -0.07    0.43
   0   7   7    0.26    0.42
   0   7   7    0.93    0.56
   0   7   8   40.18    2.84
   0   7   8   44.33    3.31
   0   7   8   32.78    2.95
   0   7   8   33.15    3.14
   0   7   9   11.82    1.71
   0   7   9   16.48    1.97
   0   7   9   11.96    1.93
   0   7  10   19.25    2.12
   0   7  10   22.96    2.60
   0   7  11    0.52    0.53
   0   7  11    1.51    0.58
   0   7  12    1.86    0.75
   0   7  12    1.56    0.53
   0   8  -6    4.09    0.80
   0   8  -5    0.04    0.22
   0   8  -4    0.77    0.43
   0   8  -3    6.51    1.17
   0   8  -2    0.44    0.41
   0   8  -1    3.41    0.71
   0   8  -1    2.13    0.70
   0   8   0   43.25    2.72
   0   8   1    9.10    1.27
   0   8   2   11.46    1.51
   0   8   3    2.32    0.75
   0   8   4   86.91    4.70
   0   8   4   58.83    3.75
   0   8   5   12.22    1.70
   0   8   5   15.31    1.88
   0   8   6    1.19    0.55
   0   8   6    0.84    0.51
   0   8   7   18.01    1.97
   0   8   7   13.93    1.75
   0   8   7   13.07    1.71
   0   8   8    0.26    0.40
   0   8   8    0.23    0.33
   0   8   8   -0.56    0.43
   0   8   9    0.51    0.45
   0   8   9    1.19    0.54
   0   8   9    0.64    0.43
   0   8  10   10.02    1.32
   0   8  10    9.28    1.37
   0   9  -3    0.23    0.25
   0   9  -2    0.47    0.29
   0   9  -1    0.02    0.16
   0   9   0    2.77    0.55
   0   9   0    1.16    0.45
   0   9   1    4.06    0.70
   0   9   2    0.07    0.19
   0   9   3   -0.12    0.22
   0   9   4    6.54    1.01
   0   9   5    1.78    0.57
   0   9   6    1.13    0.43
   0   9   6    0.72    0.38
   0   9   7    0.35    0.32
   0   9   7    0.19    0.22
   0   9   8    2.42    0.61
   1  -5 -14    4.72    0.97
   1  -5 -13    3.42    0.89
   1  -5 -12   19.67    2.21
   1  -5 -11   19.34    2.20
   1  -5 -10   -0.39    0.39
   1  -5  -6   14.26    1.47
   1  -5  -5   43.45    2.56
   1  -5  -4    2.20    0.52
   1  -5  -3   50.21    2.51
   1  -4 -15    2.04    0.63
   1  -4 -14    2.50    0.78
   1  -4 -13   19.48    2.26
   1  -4 -12   23.50    2.51
   1  -4 -11    7.46    1.43
   1  -4 -10   19.67    2.20
   1  -4  -9    9.87    1.48
   1  -4  -8   10.06    1.41
   1  -4  -8   11.60    1.38
   1  -4  -7   28.01    2.05
   1  -4  -7   25.36    2.11
   1  -4  -6   21.29    1.68
   1  -4  -5  102.52    3.89
   1  -4  -4   24.74    1.62
   1  -4  -3  106.25    3.65
   1  -4   0   64.43    2.18
   1  -3 -15    0.28    0.30
   1  -3 -14    4.67    1.08
   1  -3 -13    3.77    1.02
   1  -3 -12   18.25    2.23
   1  -3 -11   17.56    2.14
   1  -3 -10   53.97    3.66
   1  -3  -9   16.15    1.63
   1  -3  -9   14.77    1.76
   1  -3  -8   44.42    2.93
   1  -3  -8   41.44    2.53
   1  -3  -7    4.29    0.72
   1  -3  -6   36.88    2.10
   1  -3  -5    2.13    0.46
   1  -3  -4   31.74    1.70
   1  -3  -3  132.00    3.28
   1  -3  -3  131.82    3.96
   1  -3  -2   59.98    1.76
   1  -3  -1   14.52    0.74
   1  -3  10   27.57    2.61
   1  -3  11    0.22    0.29
   1  -3  12    2.32    0.75
   1  -2 -15    2.16    0.72
   1  -2 -14   16.79    2.07
   1  -2 -13    4.40    1.11
   1  -2 -12   48.33    3.68
   1  -2 -11    4.30    1.09
   1  -2 -10    1.06    0.52
   1  -2  -9   42.57    2.97
   1  -2  -9   40.35    2.52
   1  -2  -8    1.06    0.37
   1  -2  -7   21.07    1.52
   1  -2  -6    1.51    0.39
   1  -2  -5   45.48    2.06
   1  -2  -4  109.10    3.05
   1  -2  -4  106.00    3.34
   1  -2  -3   64.59    1.91
   1  -2  -2   44.53    1.35
   1  -2  -1  253.62    5.51
   1  -2   0  621.21   12.76
   1  -2   8   11.29    1.54
   1  -2   9   27.41    2.53
   1  -2  10   10.98    1.68
   1  -2  11   13.89    1.95
   1  -2  12   12.89    1.91
   1  -2  13   23.48    2.52
   1  -2  14    1.92    0.67
   1  -2  15   11.00    1.39
   1  -1 -15    0.41    0.32
   1  -1 -14    2.51    0.79
   1  -1 -13    5.26    1.21
   1  -1 -12    0.02    0.25
   1  -1 -11   21.54    2.28
   1  -1 -10   25.98    2.04
   1  -1 -10   24.38    2.32
   1  -1  -9    4.53    0.95
   1  -1  -9    5.68    0.85
   1  -1  -8  150.80    5.00
   1  -1  -7  143.58    6.30
   1  -1  -7  162.42    4.87
   1  -1  -6  264.14    8.58
   1  -1  -6  274.83    6.95
   1  -1  -5  400.48    9.26
   1  -1  -5  397.07   10.77
   1  -1  -4   68.74    2.31
   1  -1  -3   79.75    2.32
   1  -1  -3   72.51    2.29
   1  -1  -2   37.85    1.23
   1  -1  -1  267.56    5.67
   1  -1   0  508.24   10.38
   1  -1   9   29.92    2.59
   1  -1  10    2.44    0.80
   1  -1  11   18.27    2.26
   1  -1  12    2.27    0.84
   1  -1  13    0.35    0.43
   1  -1  14   14.03    1.94
   1  -1  15    0.16    0.30
   1   0 -15    1.51    0.53
   1   0 -14    1.30    0.54
   1   0 -13   10.33    1.59
   1   0 -12   27.81    2.61
   1   0 -11   17.73    2.03
   1   0 -10    2.72    0.75
   1   0 -10    2.59    0.79
   1   0  -9   23.33    2.09
   1   0  -9   23.55    2.22
   1   0  -8   98.75    3.67
   1   0  -7   65.25    4.24
   1   0  -7   68.28    2.70
   1   0  -6  182.94    7.32
   1   0  -6  207.30    5.38
   1   0  -5   22.16    2.04
   1   0  -5   23.54    1.19
   1   0  -4  176.02    4.39
   1   0  -4  185.10    6.20
   1   0  -3  469.32    9.90
   1   0  -2  658.62   13.71
   1   0  -1  470.49    9.71
   1   0   0   72.74    1.75
   1   0   5   45.07    1.34
   1   0   9    0.44    0.37
   1   0  10    6.70    1.30
   1   0  11    2.48    0.81
   1   0  12    5.74    1.31
   1   0  13    8.58    1.61
   1   0  14    0.38    0.42
   1   0  15    3.00    0.87
   1   0  16    2.62    0.73
   1   1 -12    2.15    0.84
   1   1 -11    6.37    1.16
   1   1 -11    6.30    1.29
   1   1 -10   24.14    2.20
   1   1 -10   22.49    2.32
   1   1  -9   24.04    2.09
   1   1  -9   25.91    2.41
   1   1  -9   24.32    2.41
   1   1  -8   21.51    2.08
   1   1  -7  141.46    7.00
   1   1  -7  143.97    5.53
   1   1  -6  269.45    9.82
   1   1  -6  290.02    8.26
   1   1  -5  266.59    9.37
   1   1  -5  282.38    6.60
   1   1  -4  220.89    7.92
   1   1  -4  231.52    5.30
   1   1  -4  239.44    6.41
   1   1  -3    6.64    1.06
   1   1  -3    7.36    0.44
   1   1  -3    8.65    0.80
   1   1  -3    7.44    0.67
   1   1  -2  121.62    2.72
   1   1  -2  124.46    3.49
   1   1  -1   77.12    2.36
   1   1  -1   72.86    2.33
   1   1   0  429.03    9.20
   1   1   0  433.51    9.70
   1   1   1  936.94   19.36
   1   1   2   22.55    0.65
   1   1   2   26.96    1.25
   1   1   3  262.17    6.30
   1   1   4  102.54    3.11
   1   1   9   65.94    3.88
   1   1  10   20.10    2.26
   1   1  11   10.45    1.68
   1   1  12    3.76    1.12
   1   1  13    2.49    0.89
   1   1  14    8.05    1.56
   1   1  15    7.17    1.36
   1   1  16    5.27    1.05
   1   2 -12    2.59    0.91
   1   2 -11   41.79    3.48
   1   2 -10    2.47    0.84
   1   2  -9    0.68    0.44
   1   2  -9    1.02    0.60
   1   2  -9    0.08    0.28
   1   2  -8   25.96    2.38
   1   2  -8   24.76    2.40
   1   2  -7    0.36    0.37
   1   2  -6   22.24    2.67
   1   2  -6   19.51    1.82
   1   2  -5    2.13    0.77
   1   2  -5    1.56    0.50
   1   2  -4   22.47    2.27
   1   2  -4   26.12    1.81
   1   2  -3   94.17    4.71
   1   2  -3  119.82    4.03
   1   2  -2   58.18    3.18
   1   2  -2   55.45    2.46
   1   2  -1   43.63    2.47
   1   2  -1   49.67    2.29
   1   2  -1   43.95    1.91
   1   2   0  292.84    7.58
   1   2   0  278.09    7.44
   1   2   1  714.57   16.12
   1   2   1  729.40   15.59
   1   2   2  591.47   12.34
   1   2   9   14.96    1.75
   1   2  10   33.57    2.85
   1   2  11   19.48    2.29
   1   2  12    8.43    1.57
   1   2  13   17.52    2.27
   1   2  14   29.10    2.89
   1   2  15    2.21    0.76
   1   2  16    9.45    1.37
   1   3 -14   -0.35    0.34
   1   3 -13    0.68    0.48
   1   3 -12    9.40    1.62
   1   3 -11    1.38    0.69
   1   3 -10   10.49    1.76
   1   3  -9   37.66    3.23
   1   3  -9   38.69    3.28
   1   3  -8   20.08    2.35
   1   3  -8   23.82    2.46
   1   3  -8   24.99    2.56
   1   3  -7   21.96    2.26
   1   3  -7   20.04    2.23
   1   3  -6   33.19    2.64
   1   3  -6   31.58    2.65
   1   3  -5   14.48    1.66
   1   3  -4   13.64    1.50
   1   3  -3   21.86    2.32
   1   3  -3   24.04    1.86
   1   3  -2   68.95    3.88
   1   3  -2   62.90    3.00
   1   3  -1   60.49    3.08
   1   3  -1   58.59    3.28
   1   3  -1   60.67    2.75
   1   3   0   99.26    3.99
   1   3   0   92.44    3.89
   1   3   1   35.68    2.27
   1   3   2   73.21    3.50
   1   3   8   13.63    1.39
   1   3   9    0.36    0.31
   1   3  10   22.27    2.27
   1   3  11    7.40    1.38
   1   3  12   18.37    2.22
   1   3  13    3.66    0.99
   1   3  14    0.53    0.41
   1   3  14   -0.22    0.34
   1   3  15    0.39    0.36
   1   4 -13    1.13    0.50
   1   4 -12    3.02    0.87
   1   4 -11   15.30    2.08
   1   4 -11   12.46    1.89
   1   4 -10    8.57    1.63
   1   4 -10    8.25    1.60
   1   4  -9    6.91    1.45
   1   4  -9    8.98    1.66
   1   4  -8   21.11    2.52
   1   4  -8   20.13    2.38
   1   4  -7   10.10    1.66
   1   4  -7    9.58    1.65
   1   4  -6    6.79    1.31
   1   4  -6    4.03    0.99
   1   4  -5   21.14    2.21
   1   4  -5   19.46    2.12
   1   4  -4   17.07    1.85
   1   4  -3   71.70    3.87
   1   4  -2   17.89    1.72
   1   4  -1   77.26    3.97
   1   4   0   54.38    3.27
   1   4   1    3.12    0.83
   1   4   2   56.75    3.40
   1   4   3   55.69    3.48
   1   4   7    0.60    0.35
   1   4   8   15.98    1.63
   1   4   8   11.99    1.47
   1   4   9   79.78    4.06
   1   4  13    6.89    1.54
   1   4  14    3.86    1.07
   1   4  15    0.31    0.38
   1   5 -11    2.20    0.70
   1   5 -10    5.56    1.23
   1   5 -10    4.19    1.10
   1   5  -9   15.00    2.01
   1   5  -9   19.08    2.33
   1   5  -8    6.23    1.34
   1   5  -8    6.89    1.14
   1   5  -8    8.96    1.63
   1   5  -7    1.62    0.71
   1   5  -7    2.41    0.88
   1   5  -7    1.59    0.69
   1   5  -7    0.96    0.49
   1   5  -6   16.26    2.06
   1   5  -6   20.00    2.42
   1   5  -6   20.01    2.31
   1   5  -6   22.10    2.53
   1   5  -5    6.81    0.88
   1   5  -5    3.29    0.90
   1   5  -5    4.58    1.13
   1   5  -5    4.69    1.16
   1   5  -5    4.35    1.16
   1   5  -4    5.76    0.79
   1   5  -4    3.10    0.82
   1   5  -4    3.28    0.96
   1   5  -4    4.90    0.98
   1   5  -4    3.96    1.10
   1   5  -3   35.14    2.08
   1   5  -3   26.37    2.47
   1   5  -2   12.25    1.21
   1   5  -2    9.40    1.38
   1   5  -1   23.27    1.78
   1   5  -1   22.18    2.34
   1   5   0   39.32    3.17
   1   5   1    7.16    1.34
   1   5   2    9.68    1.55
   1   5   3   39.10    3.27
   1   5   4   15.28    2.05
   1   5   4   15.54    1.67
   1   5   4   12.94    1.90
   1   5   5    1.64    0.79
   1   5   5    1.71    0.59
   1   5   5    1.13    0.57
   1   5   5    1.65    0.74
   1   5   5    0.99    0.47
   1   5   6    1.41    0.68
   1   5   6    1.08    0.52
   1   5   6    0.83    0.57
   1   5   6   -0.03    0.32
   1   5   6    0.17    0.31
   1   5   7    1.51    0.75
   1   5   7    0.55    0.35
   1   5   7    1.10    0.51
   1   5   7    0.80    0.49
   1   5   7    0.52    0.39
   1   5   8    1.22    0.50
   1   5   8    1.71    0.84
   1   5   8    1.42    0.60
   1   5   8    0.60    0.56
   1   5   8    1.50    0.57
   1   5   9   15.96    2.44
   1   5   9   17.90    1.92
   1   5   9   16.03    1.86
   1   5   9   16.17    2.26
   1   5  10    1.13    0.57
   1   5  10    1.11    0.68
   1   5  11   20.18    2.80
   1   5  11   21.49    2.77
   1   5  12   18.82    2.65
   1   5  12   16.39    2.40
   1   5  13   16.80    2.41
   1   5  13   15.02    2.25
   1   5  14    2.81    0.90
   1   5  15    2.24    0.67
   1   6 -10    1.00    0.49
   1   6  -9    2.47    0.75
   1   6  -8    1.86    0.66
   1   6  -8    1.33    0.62
   1   6  -8    1.16    0.47
   1   6  -7   35.93    3.04
   1   6  -7   28.55    2.76
   1   6  -7   34.36    2.66
   1   6  -6    3.43    0.94
   1   6  -6    2.49    0.82
   1   6  -6    2.10    0.91
   1   6  -5   27.62    2.82
   1   6  -5   24.25    2.89
   1   6  -4    0.27    0.22
   1   6  -4    1.22    0.62
   1   6  -4    0.82    0.79
   1   6  -3    2.97    0.64
   1   6  -3    3.11    0.90
   1   6  -3    1.91    0.89
   1   6  -2   10.96    1.23
   1   6  -2    6.60    1.24
   1   6  -2    7.42    1.57
   1   6  -1    8.94    1.16
   1   6  -1    9.90    3.27
   1   6  -1    7.44    1.62
   1   6   0   27.79    2.17
   1   6   0   33.68    5.58
   1   6   0   26.76    2.94
   1   6   1    8.50    1.24
   1   6   1    9.67    3.14
   1   6   1    9.35    1.34
   1   6   1    7.51    1.55
   1   6   1    8.30    1.60
   1   6   2   34.32    2.66
   1   6   2   31.80    5.21
   1   6   2   25.31    2.86
   1   6   2   26.33    2.83
   1   6   2   30.95    2.41
   1   6   3   89.49    4.43
   1   6   3   75.50    5.09
   1   6   3   96.37    4.80
   1   6   3   79.73    4.97
   1   6   3   80.75    8.22
   1   6   4   68.77    4.95
   1   6   4   64.34    3.79
   1   6   4   59.04    3.90
   1   6   5   56.04    4.50
   1   6   5   58.49    3.63
   1   6   5   49.74    3.36
   1   6   5   43.06    3.43
   1   6   5   51.25    3.48
   1   6   6    8.86    1.85
   1   6   6   10.42    1.50
   1   6   6    7.79    1.38
   1   6   6    6.94    1.41
   1   6   6    8.94    1.41
   1   6   7   33.20    3.62
   1   6   7   41.21    3.00
   1   6   7   29.35    2.85
   1   6   7   32.65    2.79
   1   6   7   32.84    3.15
   1   6   8    8.69    1.90
   1   6   8    7.61    1.35
   1   6   8   10.84    1.56
   1   6   8    8.76    1.57
   1   6   8    7.59    1.63
   1   6   9   21.78    2.99
   1   6   9   26.49    2.47
   1   6   9   22.04    2.28
   1   6   9   19.44    2.57
   1   6  10   29.32    3.43
   1   6  10   32.04    2.68
   1   6  10   31.51    3.29
   1   6  11   28.18    3.31
   1   6  11   29.10    3.11
   1   6  12    4.14    1.26
   1   6  12    5.85    1.36
   1   6  13   10.55    1.66
   1   6  13    8.47    1.51
   1   6  14    5.98    1.18
   1   6  14    3.34    0.88
   1   7  -8   -0.03    0.19
   1   7  -7   11.38    1.39
   1   7  -6    0.77    0.44
   1   7  -5   35.28    2.81
   1   7  -5   46.19    3.89
   1   7  -4    5.71    1.45
   1   7  -3   21.68    1.71
   1   7  -3   16.23    2.47
   1   7  -2   12.81    1.36
   1   7  -2   10.49    2.05
   1   7  -1   40.54    2.60
   1   7  -1   31.99    3.54
   1   7   0   25.21    2.10
   1   7   0   22.22    2.90
   1   7   1   -0.02    0.49
   1   7   1    0.83    0.69
   1   7   2   55.65    3.44
   1   7   2   48.23    4.13
   1   7   3   43.43    3.19
   1   7   3   38.32    2.91
   1   7   3   38.52    6.01
   1   7   3   32.18    3.30
   1   7   4    5.13    1.11
   1   7   4    3.70    0.94
   1   7   4    3.81    0.99
   1   7   5   49.57    3.33
   1   7   5   43.02    3.20
   1   7   5   47.17    3.56
   1   7   6   16.59    1.93
   1   7   6   15.18    2.06
   1   7   6   14.48    1.85
   1   7   7   19.75    2.11
   1   7   7   18.64    2.33
   1   7   7   18.66    2.09
   1   7   8   50.81    4.64
   1   7   8   58.82    3.66
   1   7   8   48.60    3.41
   1   7   8   46.52    3.58
   1   7   8   45.51    3.76
   1   7   9    3.63    1.34
   1   7   9    2.47    0.86
   1   7   9    3.84    1.13
   1   7   9    4.49    1.01
   1   7  10   46.54    4.26
   1   7  10   48.21    3.19
   1   7  10   48.30    3.80
   1   7  10   46.14    3.55
   1   7  11    5.72    1.42
   1   7  11    5.89    1.27
   1   7  11    5.70    1.22
   1   7  12    1.05    0.52
   1   7  12    0.94    0.56
   1   7  13    4.32    0.97
   1   8  -6    2.24    0.56
   1   8  -5    5.79    1.00
   1   8  -4   21.11    2.00
   1   8  -3   14.40    1.70
   1   8  -3   25.44    2.86
   1   8  -2   33.34    2.06
   1   8  -2   24.25    2.93
   1   8  -1    9.41    1.14
   1   8  -1    8.72    1.76
   1   8   0    8.70    1.18
   1   8   0    9.09    1.80
   1   8   1   10.99    1.39
   1   8   1   10.66    1.95
   1   8   2   10.66    1.43
   1   8   2    7.96    1.64
   1   8   3    2.26    0.68
   1   8   3    1.44    0.75
   1   8   4   31.74    2.61
   1   8   5    0.72    0.49
   1   8   5    0.98    0.54
   1   8   6    0.64    0.41
   1   8   6    0.91    0.50
   1   8   6    0.70    0.46
   1   8   7    1.70    0.66
   1   8   7    2.93    0.86
   1   8   7    1.28    0.56
   1   8   8    5.34    1.16
   1   8   8    4.50    0.95
   1   8   9   13.14    1.71
   1   8   9   12.22    1.48
   1   8  10    6.45    1.00
   1   8  10    6.96    1.24
   1   8  11    1.70    0.63
   1   9  -3    1.92    0.51
   1   9  -2    9.89    1.25
   1   9  -1    4.26    0.63
   1   9  -1    2.04    0.60
   1   9   0    0.89    0.34
   1   9   0    0.83    0.37
   1   9   1    1.44    0.47
   1   9   1    0.97    0.43
   1   9   2    3.29    0.71
   1   9   3   16.25    1.53
   1   9   4    9.12    1.21
   1   9   5   12.95    1.42
   1   9   6   -0.24    0.29
   1   9   7    1.80    0.54
   1   9   8    0.02    0.14
   2  -5 -13    2.85    0.79
   2  -5 -12    9.02    1.45
   2  -5 -11   20.12    2.23
   2  -5 -10    3.94    0.98
   2  -5  -9   10.35    1.57
   2  -5  -5   14.60    1.53
   2  -5  -4   56.53    3.04
   2  -5  -3   18.77    1.61
   2  -5   2   31.94    1.91
   2  -5   3   33.06    1.97
   2  -4 -14    0.70    0.43
   2  -4 -13    6.11    1.21
   2  -4 -12   10.48    1.68
   2  -4 -11   41.44    3.38
   2  -4 -10   21.73    2.40
   2  -4  -9   12.76    1.74
   2  -4  -8    6.06    1.16
   2  -4  -7   17.72    1.71
   2  -4  -6   36.33    2.40
   2  -4  -5   40.38    2.40
   2  -4  -4   19.14    1.53
   2  -4  -1  476.98   10.63
   2  -4   0   56.71    2.31
   2  -4   1    4.37    0.58
   2  -4   2  324.58    8.09
   2  -3 -15    0.92    0.44
   2  -3 -14    6.34    1.22
   2  -3 -13    9.80    1.59
   2  -3 -12   49.88    3.74
   2  -3 -11   55.10    3.93
   2  -3 -10   12.26    1.78
   2  -3  -9   48.55    3.43
   2  -3  -8   38.60    2.87
   2  -3  -8   40.87    2.60
   2  -3  -7  107.07    4.34
   2  -3  -6   44.37    2.49
   2  -3  -5  316.06    8.44
   2  -3  -4   25.01    1.35
   2  -3  -3  140.86    3.90
   2  -3  -2  835.55   17.49
   2  -3  -1  289.17    6.73
   2  -3   0  161.82    4.26
   2  -3   1  229.61    5.81
   2  -2 -15    0.41    0.31
   2  -2 -14    1.68    0.68
   2  -2 -13    6.07    1.31
   2  -2 -12   16.47    2.10
   2  -2 -11   28.13    2.73
   2  -2 -10   84.83    4.72
   2  -2  -9   32.57    2.70
   2  -2  -9   33.35    2.32
   2  -2  -8    5.26    0.85
   2  -2  -7   97.76    3.87
   2  -2  -6   37.75    2.10
   2  -2  -5   69.22    2.73
   2  -2  -5   67.31    2.78
   2  -2  -4    2.30    0.43
   2  -2  -3   34.67    1.52
   2  -2  -2   97.33    2.80
   2  -2  -1   75.78    2.30
   2  -2   0  304.55    6.91
   2  -2   1  635.33   13.46
   2  -2   8   41.74    2.94
   2  -2   9   39.28    3.04
   2  -2  10   40.83    3.27
   2  -2  11   59.92    4.08
   2  -2  12   39.29    3.26
   2  -2  13    8.19    1.46
   2  -2  14    7.93    1.30
   2  -2  15   14.42    1.60
   2  -1 -15    1.85    0.57
   2  -1 -14    0.85    0.44
   2  -1 -13   24.04    2.47
   2  -1 -12   38.80    3.20
   2  -1 -11    2.61    0.85
   2  -1 -10   14.22    1.82
   2  -1  -9   18.96    1.99
   2  -1  -8    5.28    0.80
   2  -1  -8    5.03    1.25
   2  -1  -7   14.63    2.01
   2  -1  -7   17.19    1.34
   2  -1  -6   98.92    5.16
   2  -1  -6   96.02    3.44
   2  -1  -5   57.65    2.35
   2  -1  -4  152.00    4.48
   2  -1  -3  250.94    6.17
   2  -1  -2  255.94    6.04
   2  -1  -1  134.26    3.43
   2  -1   0  638.04   13.25
   2  -1   1  631.70   13.17
   2  -1   2  121.87    3.27
   2  -1   9   18.02    2.05
   2  -1  10   45.27    3.47
   2  -1  11   13.37    1.96
   2  -1  12    4.64    1.16
   2  -1  13   19.81    2.39
   2  -1  14   12.50    1.79
   2  -1  15    9.07    1.38
   2   0 -14    0.56    0.34
   2   0 -13    0.69    0.44
   2   0 -12    0.83    0.48
   2   0 -11    1.55    0.67
   2   0 -10   -0.29    0.35
   2   0  -9  113.55    7.02
   2   0  -9  110.09    5.10
   2   0  -8    2.96    1.07
   2   0  -8    2.84    0.71
   2   0  -7   39.67    3.57
   2   0  -6   26.47    2.71
   2   0  -6   28.28    1.52
   2   0  -6   25.50    1.75
   2   0  -5    3.73    0.49
   2   0  -4   72.00    2.37
   2   0  -3   40.65    1.85
   2   0  -3   41.68    1.56
   2   0  -2  389.18    8.46
   2   0  -2  360.62    7.74
   2   0  -1  370.85    8.17
   2   0   0  351.74    7.62
   2   0   1  226.37    5.08
   2   0   2   67.76    1.98
   2   0   3   39.69    1.48
   2   0   9  111.34    5.36
   2   0  10   50.16    3.66
   2   0  11   69.21    4.49
   2   0  12    9.54    1.69
   2   0  13    5.27    1.25
   2   0  14    0.06    0.34
   2   0  15    1.28    0.57
   2   0  16    1.54    0.56
   2   1 -12   34.81    2.98
   2   1 -11   16.85    2.07
   2   1 -10    7.09    1.40
   2   1  -8    8.47    1.91
   2   1  -8   10.09    1.29
   2   1  -7    9.47    1.80
   2   1  -6   30.33    3.09
   2   1  -6   32.31    2.15
   2   1  -5   83.58    4.91
   2   1  -5   82.64    3.36
   2   1  -4   64.19    1.97
   2   1  -4   61.49    2.55
   2   1  -4   57.27    2.50
   2   1  -3  222.14    4.95
   2   1  -3  207.87    5.57
   2   1  -3  216.20    5.90
   2   1  -2  269.78    6.35
   2   1  -2  237.93    5.90
   2   1  -1  209.08    5.24
   2   1   0  248.49    5.67
   2   1   0  238.93    5.86
   2   1   2  204.86    4.61
   2   1   3   59.83    1.71
   2   1   4   65.54    1.81
   2   1   4   40.74    2.13
   2   1   5   24.79    0.99
   2   1   5    5.25    0.73
   2   1   9   75.46    4.24
   2   1  10   17.98    2.16
   2   1  11   32.84    3.03
   2   1  12    9.16    1.66
   2   1  13   13.11    2.01
   2   1  14   13.88    2.01
   2   1  15   16.98    2.07
   2   1  16    2.27    0.74
   2   2 -13    0.66    0.48
   2   2 -12    5.04    1.17
   2   2 -11   16.20    2.11
   2   2 -10   28.79    2.81
   2   2  -9   76.37    4.50
   2   2  -8   40.00    3.10
   2   2  -7    6.62    1.65
   2   2  -7    5.61    1.10
   2   2  -6   86.36    5.68
   2   2  -5   39.64    3.55
   2   2  -5   37.54    2.39
   2   2  -4   45.49    3.62
   2   2  -4   47.02    2.51
   2   2  -3    4.17    1.03
   2   2  -3    3.87    0.63
   2   2  -3    4.18    0.75
   2   2  -2   39.94    1.90
   2   2  -2   33.29    2.17
   2   2  -1   92.11    3.41
   2   2  -1   86.66    3.65
   2   2   0   15.14    1.36
   2   2   0   25.23    1.84
   2   2   1  305.31    7.03
   2   2   1  309.16    8.62
   2   2   2  589.28   12.49
   2   2   2  655.09   14.55
   2   2   3   29.90    1.01
   2   2   3   34.51    2.11
   2   2   4  319.24    8.82
   2   2   5   27.71    1.95
   2   2   9   43.45    3.11
   2   2  10   33.75    2.91
   2   2  11   45.91    3.58
   2   2  12   57.70    4.17
   2   2  13   49.53    3.84
   2   2  14    8.41    1.56
   2   2  15   10.98    1.64
   2   2  16   13.82    1.66
   2   3 -13    3.76    0.90
   2   3 -12    2.32    0.78
   2   3 -11   12.06    1.79
   2   3 -10   69.70    4.55
   2   3  -9   10.92    1.75
   2   3  -9   10.26    1.72
   2   3  -8   29.58    2.83
   2   3  -7   57.11    3.88
   2   3  -6    3.27    1.18
   2   3  -6    2.48    0.82
   2   3  -5  135.62    7.31
   2   3  -5  126.99    5.26
   2   3  -4   95.91    5.70
   2   3  -4   82.63    3.85
   2   3  -3  157.12    7.12
   2   3  -3  147.99    5.26
   2   3  -2  100.76    5.24
   2   3  -1  304.30   10.17
   2   3  -1  349.99    9.42
   2   3   0  800.22   19.41
   2   3   0  810.99   18.87
   2   3   1  159.26    5.52
   2   3   1  153.93    5.63
   2   3   2  169.34    5.97
   2   3   8   29.68    2.62
   2   3   9    8.23    1.35
   2   3  10   51.82    3.61
   2   3  11   68.46    4.34
   2   3  11   62.78    4.28
   2   3  12    7.75    1.42
   2   3  12    8.16    1.56
   2   3  13    6.07    1.29
   2   3  13    6.09    1.39
   2   3  14    2.28    0.79
   2   3  15    2.61    0.77
   2   4 -12    0.33    0.34
   2   4 -12   -0.34    0.38
   2   4 -11    2.60    0.78
   2   4 -11    3.56    1.02
   2   4 -10    9.29    1.61
   2   4 -10   10.72    1.80
   2   4  -9   31.15    2.96
   2   4  -9   33.72    3.14
   2   4  -9   39.03    3.45
   2   4  -8   16.84    2.27
   2   4  -8   15.31    2.20
   2   4  -7   13.13    1.96
   2   4  -6    3.53    1.03
   2   4  -5    9.27    1.51
   2   4  -4   24.06    1.63
   2   4  -4   16.07    1.95
   2   4  -4   16.91    1.81
   2   4  -4   25.54    4.30
   2   4  -4   21.66    1.59
   2   4  -3   61.51    6.58
   2   4  -3   58.58    2.64
   2   4  -2    8.59    1.57
   2   4  -1  146.29    6.71
   2   4  -1  182.33    6.70
   2   4   0    9.91    1.41
   2   4   1  410.32   11.77
   2   4   2   81.36    4.38
   2   4   3    6.11    1.18
   2   4   4  307.45   10.20
   2   4   6   35.37    2.82
   2   4   7   35.98    2.40
   2   4   7   27.21    2.64
   2   4   8   24.10    2.55
   2   4   9   41.55    3.45
   2   4  10    3.71    1.09
   2   4  11  108.49    6.10
   2   4  12   50.01    3.97
   2   4  13   25.04    2.72
   2   4  14    3.12    1.02
   2   4  15    3.37    1.02
   2   5 -11    0.44    0.39
   2   5 -10    2.50    0.77
   2   5 -10    2.97    0.90
   2   5  -9    9.12    1.49
   2   5  -9   12.43    1.86
   2   5  -8   17.25    2.28
   2   5  -8   21.53    2.47
   2   5  -7    0.91    0.60
   2   5  -7    0.63    0.59
   2   5  -6    8.67    1.62
   2   5  -6    9.57    1.73
   2   5  -6    9.31    1.66
   2   5  -5    4.43    1.16
   2   5  -4   31.86    2.01
   2   5  -4   27.77    5.11
   2   5  -4   18.56    2.26
   2   5  -4   23.41    1.77
   2   5  -3   25.12    1.79
   2   5  -3   26.73    4.89
   2   5  -3   17.12    2.12
   2   5  -3   21.97    1.69
   2   5  -2    7.88    0.99
   2   5  -2    7.72    0.99
   2   5  -2    5.50    2.23
   2   5  -2    5.06    1.10
   2   5  -1   62.35    7.14
   2   5  -1   58.79    2.95
   2   5   0    2.93    1.58
   2   5   0    3.41    0.93
   2   5   0    2.95    0.81
   2   5   0    3.07    0.65
   2   5   1    1.94    0.62
   2   5   1    1.03    1.21
   2   5   1    1.31    0.64
   2   5   1    0.62    0.35
   2   5   2   76.77    4.76
   2   5   2   73.09    3.58
   2   5   2   75.16    3.97
   2   5   2   64.33    4.22
   2   5   3    9.17    1.64
   2   5   3    8.59    1.20
   2   5   3    8.83    1.35
   2   5   3    6.50    1.37
   2   5   3    9.95    1.42
   2   5   4   25.45    2.73
   2   5   4   27.90    2.45
   2   5   4   24.85    2.07
   2   5   4   25.81    2.42
   2   5   4   23.76    2.67
   2   5   5   67.28    4.65
   2   5   5   60.77    3.86
   2   5   5   59.63    3.42
   2   5   5   61.61    3.98
   2   5   5   62.49    4.50
   2   5   6    8.72    1.76
   2   5   6   11.84    1.41
   2   5   6    9.78    1.36
   2   5   6    9.28    1.59
   2   5   6    9.21    1.77
   2   5   6    8.67    1.46
   2   5   7    1.13    0.73
   2   5   7    2.06    0.68
   2   5   7    0.84    0.56
   2   5   7   -0.32    0.45
   2   5   7    0.33    0.30
   2   5   8    3.50    1.19
   2   5   8    5.35    1.26
   2   5   9    6.72    1.49
   2   5  10    1.01    0.80
   2   5  11   32.52    3.26
   2   5  12    9.94    1.99
   2   5  12    9.62    1.74
   2   5  13   24.23    2.99
   2   5  13   19.18    2.32
   2   5  14   35.51    3.39
   2   5  14   30.90    2.85
   2   5  14   24.93    2.47
   2   5  15    1.97    0.68
   2   6  -9    0.81    0.49
   2   6  -8    3.03    0.88
   2   6  -7    3.51    1.03
   2   6  -7    3.44    0.79
   2   6  -6    4.02    1.13
   2   6  -6    3.48    1.04
   2   6  -6    3.79    1.12
   2   6  -5   12.59    1.94
   2   6  -5   13.61    1.95
   2   6  -5   12.34    2.05
   2   6  -4    0.48    0.30
   2   6  -4    0.10    0.31
   2   6  -4    0.29    0.49
   2   6  -3    1.05    0.44
   2   6  -3    0.43    0.31
   2   6  -2    6.97    0.99
   2   6  -2    8.67    3.17
   2   6  -2    3.85    1.04
   2   6  -2    4.96    0.81
   2   6  -1   36.58    2.33
   2   6  -1   46.85    6.84
   2   6  -1   42.35    2.59
   2   6   0   27.48    2.14
   2   6   0   37.88    5.93
   2   6   1   16.38    1.67
   2   6   1   16.33    4.11
   2   6   2   34.63    5.59
   2   6   2   37.24    2.64
   2   6   2   32.84    2.89
   2   6   2   41.53    3.13
   2   6   3   43.53    3.36
   2   6   3   45.08    2.97
   2   6   3   53.93    3.63
   2   6   3   45.26    6.41
   2   6   4   35.62    3.61
   2   6   4   34.33    2.61
   2   6   4   23.99    4.71
   2   6   4   28.35    2.72
   2   6   4   38.07    3.09
   2   6   5    6.99    1.40
   2   6   5    3.28    1.30
   2   6   5    9.47    1.28
   2   6   5    1.28    1.24
   2   6   5    4.32    1.14
   2   6   5    3.55    0.86
   2   6   6   13.31    2.33
   2   6   6   12.91    1.65
   2   6   6   18.21    1.86
   2   6   6   12.60    1.87
   2   6   6   11.41    1.82
   2   6   7   17.99    2.71
   2   6   7   20.09    2.04
   2   6   7   17.79    1.95
   2   6   7   20.77    2.48
   2   6   7   17.37    2.30
   2   6   8    3.85    1.34
   2   6   8    2.62    0.97
   2   6   8    1.81    0.88
   2   6   8    2.46    0.74
   2   6   9    7.15    1.86
   2   6   9    5.63    1.35
   2   6   9    6.81    1.59
   2   6  10   25.70    3.38
   2   6  10   24.42    2.77
   2   6  10   24.94    2.84
   2   6  11   14.47    2.49
   2   6  11   11.86    1.98
   2   6  11   14.31    2.10
   2   6  12   17.68    2.61
   2   6  12   22.49    2.57
   2   6  12   21.90    2.48
   2   6  13    6.38    1.48
   2   6  13    6.28    1.28
   2   6  13    6.29    1.27
   2   6  14    4.16    1.10
   2   6  14    5.11    1.08
   2   6  14    4.59    0.97
   2   7  -7    0.33    0.26
   2   7  -6    2.13    0.76
   2   7  -6    0.96    0.45
   2   7  -5    1.81    0.85
   2   7  -4    3.06    0.91
   2   7  -4    3.77    1.23
   2   7  -3    3.90    0.74
   2   7  -3    2.55    0.82
   2   7  -3    3.94    1.38
   2   7  -2    5.22    0.89
   2   7  -2    3.03    1.06
   2   7  -1   76.13    3.63
   2   7  -1   58.46    4.99
   2   7   0   35.26    2.35
   2   7   0   42.38    2.72
   2   7   0   43.51    7.05
   2   7   0   29.18    3.42
   2   7   1    9.94    1.37
   2   7   1   11.86    3.75
   2   7   1    8.40    1.77
   2   7   2    7.96    1.26
   2   7   2    8.07    2.93
   2   7   2    6.48    1.53
   2   7   3    0.72    0.49
   2   7   3    0.82    0.61
   2   7   4   21.89    2.14
   2   7   4   18.55    4.37
   2   7   4   26.54    2.65
   2   7   5   23.32    2.25
   2   7   5   23.85    2.58
   2   7   5   28.24    2.80
   2   7   6   17.67    2.26
   2   7   6   15.42    1.83
   2   7   6   18.10    2.31
   2   7   7    3.41    1.32
   2   7   7    4.52    1.27
   2   7   7    3.61    1.08
   2   7   7    5.00    1.04
   2   7   8    8.34    1.90
   2   7   8   10.43    1.47
   2   7   8   11.54    1.85
   2   7   8   10.44    1.79
   2   7   9    2.20    1.07
   2   7   9    2.76    0.99
   2   7   9    2.94    0.94
   2   7   9    1.70    0.60
   2   7  10   16.57    2.58
   2   7  10   15.69    2.15
   2   7  10   16.78    2.19
   2   7  11    5.43    1.43
   2   7  11    5.21    1.17
   2   7  11    5.64    1.28
   2   7  12   10.40    1.83
   2   7  12    9.58    1.53
   2   7  12   11.11    1.58
   2   8  -5    3.53    0.74
   2   8  -4    4.24    1.09
   2   8  -4    2.07    0.63
   2   8  -3   28.22    2.93
   2   8  -2   20.21    1.57
   2   8  -2   15.16    2.26
   2   8  -1   16.36    1.47
   2   8  -1   12.32    2.09
   2   8   0   10.03    1.21
   2   8   0    5.79    1.48
   2   8   1   10.97    1.33
   2   8   1    8.59    1.74
   2   8   2   21.25    1.75
   2   8   2   21.67    1.90
   2   8   3    6.26    1.09
   2   8   3    3.82    1.12
   2   8   4   19.56    1.89
   2   8   5    0.82    0.47
   2   8   6   13.44    1.60
   2   8   6   19.02    2.15
   2   8   7   13.03    1.58
   2   8   7   13.65    1.85
   2   8   8    6.00    1.01
   2   8   8    9.84    1.52
   2   8   9   29.91    2.10
   2   8   9   33.01    2.78
   2   8  10    6.92    1.20
   2   8  11   14.88    1.66
   2   9  -1    0.48    0.30
   2   9   0    7.75    0.87
   2   9   1    3.20    0.60
   2   9   2    5.56    0.82
   2   9   3    9.53    1.09
   2   9   4   29.33    2.02
   2   9   5    6.89    0.95
   2   9   6    2.78    0.61
   2   9   7    3.83    0.69
   3  -5 -13    5.07    0.96
   3  -5 -12    0.24    0.34
   3  -5 -11   32.06    2.77
   3  -5 -10    7.87    1.41
   3  -5  -9   24.34    2.47
   3  -5  -8   47.11    3.42
   3  -5   2   53.92    2.66
   3  -4 -13    5.80    1.11
   3  -4 -12    6.92    1.30
   3  -4 -11    0.49    0.43
   3  -4 -10    7.01    1.41
   3  -4  -9   42.23    3.34
   3  -4  -5   41.01    2.62
   3  -4  -2  114.62    3.80
   3  -4  -1   54.59    2.35
   3  -4   0   10.90    0.97
   3  -4   1  139.67    4.43
   3  -4   2   89.67    3.40
   3  -4   3   49.34    2.45
   3  -4   4   53.64    2.66
   3  -4   5    6.49    0.91
   3  -3 -14    1.96    0.62
   3  -3 -13    1.33    0.59
   3  -3 -12    5.81    1.26
   3  -3 -11   17.33    2.19
   3  -3 -10   56.23    3.93
   3  -3  -9   65.07    4.17
   3  -3  -7   97.52    4.36
   3  -3  -6   35.91    2.36
   3  -3  -5   47.93    2.67
   3  -3  -4   53.84    2.50
   3  -3  -3   25.04    1.53
   3  -3  -2   11.88    0.97
   3  -3  -1    8.90    0.82
   3  -3   0  221.66    5.82
   3  -3   1  194.21    5.36
   3  -3   2  168.34    4.90
   3  -3   3   31.01    1.77
   3  -3   4   19.22    1.40
   3  -3   5   22.31    1.59
   3  -2 -14    9.94    1.40
   3  -2 -13    0.90    0.49
   3  -2 -12   31.67    2.88
   3  -2 -11   55.92    3.94
   3  -2 -10   11.41    1.72
   3  -2  -9  122.39    5.84
   3  -2  -8   64.60    3.33
   3  -2  -7   14.73    1.45
   3  -2  -6   22.20    1.70
   3  -2  -5   56.90    2.81
   3  -2  -5   58.21    2.78
   3  -2  -4   34.57    1.97
   3  -2  -3   10.70    0.95
   3  -2  -2   16.63    1.12
   3  -2  -1   28.57    1.46
   3  -2   0   12.05    0.89
   3  -2   1   46.33    1.91
   3  -2   2   15.73    1.07
   3  -2   3  109.82    3.56
   3  -2   4   76.72    2.87
   3  -2   5   34.26    1.85
   3  -2   7   19.35    1.87
   3  -2   8    3.47    0.87
   3  -2   9   37.15    2.95
   3  -2  10   31.81    2.84
   3  -2  11   35.82    3.04
   3  -2  12    8.21    1.43
   3  -2  13   15.58    1.91
   3  -2  14    0.51    0.38
   3  -1 -14    2.93    0.74
   3  -1 -13    4.45    0.97
   3  -1 -12    1.98    0.77
   3  -1 -11   12.93    1.79
   3  -1 -10    8.79    1.48
   3  -1  -9    5.03    1.08
   3  -1  -7    1.86    0.83
   3  -1  -7    2.93    0.58
   3  -1  -6   16.06    1.33
   3  -1  -5   49.83    2.62
   3  -1  -5   54.67    2.45
   3  -1  -4   16.94    1.38
   3  -1  -3   50.11    2.26
   3  -1  -2   67.11    2.53
   3  -1  -1   25.04    1.34
   3  -1   0   13.69    0.92
   3  -1   1   30.65    1.41
   3  -1   2   90.34    2.85
   3  -1   3  227.57    5.77
   3  -1   4   89.45    2.98
   3  -1   5  255.84    6.54
   3  -1   8   45.18    3.14
   3  -1   9    9.75    1.52
   3  -1  10   11.66    1.75
   3  -1  11   44.77    3.58
   3  -1  12   34.30    3.12
   3  -1  13   28.60    2.77
   3  -1  14    3.21    0.90
   3  -1  15    5.08    1.01
   3   0 -13    5.54    1.08
   3   0 -12    5.47    1.09
   3   0 -11   11.49    1.64
   3   0 -10    2.92    0.83
   3   0  -9   65.02    3.89
   3   0  -8    5.16    1.58
   3   0  -7   13.87    2.31
   3   0  -6   31.18    3.29
   3   0  -5   30.38    1.63
   3   0  -4   15.82    1.33
   3   0  -3  150.50    4.82
   3   0  -2    5.26    0.66
   3   0  -1   14.29    1.00
   3   0   0    3.61    0.46
   3   0   1    6.21    0.57
   3   0   2   46.60    1.74
   3   0   3  163.53    4.27
   3   0   4  415.93    9.38
   3   0   5   74.35    2.57
   3   0   6   95.35    3.13
   3   0   7    2.17    0.42
   3   0   8   17.30    1.89
   3   0   8   19.38    1.34
   3   0   9   53.72    3.62
   3   0  10    6.45    1.28
   3   0  11    2.51    0.82
   3   0  12   11.87    1.85
   3   0  13   15.54    2.12
   3   0  14    4.09    1.07
   3   0  15    0.31    0.35
   3   0  16    1.94    0.59
   3   1 -11    9.24    1.54
   3   1  -7   -0.65    0.52
   3   1  -6    5.32    1.41
   3   1  -5   33.20    3.36
   3   1  -4   35.69    2.20
   3   1  -3    0.96    0.42
   3   1  -2  119.81    4.04
   3   1  -1    7.17    0.77
   3   1   0   37.76    1.69
   3   1   1    8.87    0.74
   3   1   1    9.84    0.74
   3   1   2   76.76    2.41
   3   1   3  139.29    3.68
   3   1   4   69.51    2.22
   3   1   5  348.11    7.91
   3   1   6   73.47    2.42
   3   1   6   66.68    3.18
   3   1   8   74.09    4.08
   3   1   9    6.90    1.25
   3   1  10   19.33    2.22
   3   1  11    6.74    1.38
   3   1  12   48.48    3.86
   3   1  13   40.84    3.54
   3   1  14   16.09    2.08
   3   1  15    6.40    1.25
   3   1  16    3.06    0.76
   3   2 -12    0.96    0.39
   3   2 -11   22.53    2.42
   3   2 -10   49.27    3.73
   3   2  -9   13.55    1.87
   3   2  -8  107.84    5.55
   3   2  -7   50.75    3.57
   3   2  -6   14.69    2.48
   3   2  -5   19.47    2.75
   3   2  -4   50.73    4.18
   3   2  -3   37.27    2.57
   3   2  -2   16.65    1.65
   3   2  -1   11.77    1.02
   3   2  -1   11.39    1.33
   3   2   0   27.53    1.55
   3   2   0   28.21    1.73
   3   2   0   25.80    2.00
   3   2   1    8.01    0.76
   3   2   1    6.61    0.84
   3   2   1    7.66    1.09
   3   2   2   56.94    2.08
   3   2   2   60.48    2.81
   3   2   2   56.21    3.07
   3   2   3   16.76    0.93
   3   2   3   15.24    1.56
   3   2   4  104.68    4.49
   3   2   5   86.18    4.10
   3   2   6   23.90    2.08
   3   2   8   20.88    2.08
   3   2   9    7.01    1.27
   3   2  10   43.15    3.41
   3   2  11   44.48    3.53
   3   2  12   42.85    3.55
   3   2  13   17.47    2.26
   3   2  14   11.23    1.74
   3   2  15    1.92    0.69
   3   2  16    2.26    0.67
   3   3 -12    2.79    0.76
   3   3 -12    2.28    0.76
   3   3 -11    7.38    1.34
   3   3 -10    0.56    0.44
   3   3 -10    0.51    0.49
   3   3  -9   30.76    2.94
   3   3  -8   48.74    3.82
   3   3  -7   48.83    3.73
   3   3  -5   18.81    2.87
   3   3  -4   92.22    6.15
   3   3  -4  100.50    3.95
   3   3  -3    3.52    1.10
   3   3  -2   55.31    4.20
   3   3  -1    8.14    1.49
   3   3  -1    6.15    1.15
   3   3   0    3.98    0.79
   3   3   0    3.90    0.95
   3   3   1   65.32    3.34
   3   3   1   65.11    3.89
   3   3   2  399.69   10.99
   3   3   2  379.26   11.72
   3   3   3    9.08    1.29
   3   3   3    8.85    1.39
   3   3   4  156.70    6.57
   3   3   7   19.56    2.04
   3   3   8    1.14    0.49
   3   3   8    1.67    0.66
   3   3   9    8.62    1.42
   3   3   9    7.58    1.41
   3   3  10    9.58    1.58
   3   3  10    9.71    1.55
   3   3  11   29.84    2.86
   3   3  12    5.70    1.26
   3   3  13    5.52    1.23
   3   3  14   12.59    1.78
   3   3  15    9.20    1.39
   3   3  15    8.95    1.41
   3   4 -11    5.35    1.10
   3   4 -10    7.30    1.39
   3   4  -9    2.76    0.86
   3   4  -9    2.06    0.89
   3   4  -8    8.46    1.59
   3   4  -7   23.32    2.66
   3   4  -6   43.63    3.67
   3   4  -5   35.52    3.13
   3   4  -4   38.56    4.12
   3   4  -4   43.27    2.57
   3   4  -3   27.74    3.31
   3   4  -3   31.18    4.94
   3   4  -3   34.25    2.21
   3   4  -2  129.40    4.40
   3   4  -2  121.58    9.84
   3   4  -2  118.18    4.44
   3   4  -1   13.63    1.30
   3   4  -1   14.41    1.26
   3   4   0   91.10    3.56
   3   4   0   86.94    4.47
   3   4   1   70.41    4.02
   3   4   2   12.10    1.64
   3   4   3  140.49    6.21
   3   4   4  140.57    5.94
   3   4   4  134.12    5.61
   3   4   4  121.76    5.95
   3   4   5   52.12    3.52
   3   4   5   50.46    3.35
   3   4   5   45.65    3.60
   3   4   6   42.34    3.26
   3   4   6   43.12    3.19
   3   4   7    1.18    0.65
   3   4   7    0.89    0.53
   3   4   8   39.44    3.37
   3   4   8   43.40    3.40
   3   4   9   13.77    1.93
   3   4  10   26.92    2.80
   3   4  11    6.61    1.33
   3   4  12   11.19    1.77
   3   4  13    8.32    1.58
   3   4  14    4.99    1.18
   3   4  15    4.16    0.95
   3   5 -10    4.47    0.99
   3   5  -9    4.68    1.09
   3   5  -8   26.29    2.78
   3   5  -8   28.89    2.77
   3   5  -7   13.47    2.03
   3   5  -7   12.35    1.95
   3   5  -6    8.28    1.65
   3   5  -5   43.34    3.69
   3   5  -4   29.75    3.01
   3   5  -4   37.98    2.46
   3   5  -3    0.83    0.38
   3   5  -3    0.79    1.33
   3   5  -3    1.04    0.46
   3   5  -2    1.60    0.50
   3   5  -2    2.01    0.56
   3   5  -1    1.55    0.51
   3   5  -1    1.39    1.25
   3   5  -1    1.63    0.50
   3   5   0    3.68    0.72
   3   5   1    2.21    0.78
   3   5   1    3.09    0.67
   3   5   1    1.59    0.72
   3   5   2   13.50    2.01
   3   5   2   10.84    1.25
   3   5   2   10.59    1.65
   3   5   2    9.51    1.66
   3   5   3   12.74    1.97
   3   5   3   12.30    1.36
   3   5   3   12.03    1.75
   3   5   3   15.50    1.88
   3   5   3    8.24    1.54
   3   5   4   36.75    3.43
   3   5   4   42.29    3.16
   3   5   4   35.56    2.39
   3   5   4   29.63    3.08
   3   5   4   37.97    3.22
   3   5   5   62.58    4.64
   3   5   5   60.26    3.22
   3   5   5   65.31    4.22
   3   5   5   63.27    4.04
   3   5   5   52.49    4.19
   3   5   6    1.41    0.76
   3   5   6    0.70    0.50
   3   5   6    0.83    0.57
   3   5   6    1.08    0.44
   3   5   7   38.84    3.86
   3   5   7   39.23    3.41
   3   5   7   35.46    3.16
   3   5   8   14.90    2.43
   3   5   8   13.44    2.05
   3   5   8   11.58    1.89
   3   5   9   15.04    2.28
   3   5   9   14.85    2.10
   3   5  10    8.80    1.82
   3   5  10    8.07    1.58
   3   5  11    4.11    1.23
   3   5  11    5.04    1.29
   3   5  12   15.43    2.50
   3   5  12   10.91    1.85
   3   5  12   12.46    1.86
   3   5  13   14.26    2.31
   3   5  13   13.01    1.95
   3   5  13   11.10    1.65
   3   5  14   17.42    2.35
   3   5  14   18.72    2.13
   3   6  -8    1.15    0.56
   3   6  -7    5.97    1.27
   3   6  -7   11.61    1.65
   3   6  -6    6.73    1.40
   3   6  -6    8.66    1.52
   3   6  -6    7.25    1.50
   3   6  -5    4.09    1.15
   3   6  -5    3.75    1.10
   3   6  -5    4.35    1.24
   3   6  -4    0.77    0.55
   3   6  -3    1.54    0.49
   3   6  -3    2.89    1.91
   3   6  -3    1.68    0.71
   3   6  -2    1.14    0.46
   3   6  -2    2.18    1.78
   3   6  -2    1.39    0.53
   3   6  -2    0.33    0.34
   3   6  -1   10.83    1.30
   3   6  -1   10.99    3.49
   3   6  -1    6.47    1.34
   3   6  -1    9.92    1.26
   3   6   0    1.10    0.44
   3   6   0    1.73    1.25
   3   6   0    0.83    0.43
   3   6   0    1.09    0.55
   3   6   1    4.33    2.43
   3   6   1    4.33    0.86
   3   6   2   18.08    1.73
   3   6   2   15.04    4.25
   3   6   2   16.04    2.22
   3   6   3   22.72    1.99
   3   6   3   20.19    4.67
   3   6   3   18.96    2.37
   3   6   4   45.80    4.20
   3   6   4   41.64    2.78
   3   6   4   42.31    3.58
   3   6   4   50.60    3.70
   3   6   5    4.58    1.44
   3   6   5    3.89    1.13
   3   6   5    3.47    1.04
   3   6   5    4.51    0.95
   3   6   6   54.36    4.69
   3   6   6   47.91    3.04
   3   6   6   56.51    4.22
   3   6   6   56.14    4.08
   3   6   7    6.26    1.69
   3   6   7    7.23    1.13
   3   6   7    7.40    1.55
   3   6   7    8.33    1.57
   3   6   8   60.11    5.18
   3   6   8   57.88    4.43
   3   6   8   58.26    4.27
   3   6   9   12.11    2.34
   3   6   9   10.90    1.94
   3   6   9   10.79    1.82
   3   6  10   13.29    2.47
   3   6  10   15.24    2.20
   3   6  10   12.02    1.92
   3   6  11   23.13    3.07
   3   6  11   21.27    2.61
   3   6  11   20.40    2.38
   3   6  12    5.47    1.46
   3   6  12    4.61    1.18
   3   6  12    4.40    1.08
   3   6  13   12.27    2.05
   3   6  13   15.96    1.98
   3   6  13   14.27    1.71
   3   7  -6   -0.14    0.33
   3   7  -6    0.09    0.15
   3   7  -5    5.54    1.17
   3   7  -5    7.28    1.46
   3   7  -4    1.75    0.68
   3   7  -4    2.10    0.87
   3   7  -3    7.06    1.39
   3   7  -3    5.58    1.42
   3   7  -2    1.39    0.48
   3   7  -2    2.16    0.61
   3   7  -2    0.62    0.47
   3   7  -2    1.11    0.79
   3   7  -1    7.94    1.11
   3   7  -1    7.71    3.25
   3   7  -1    4.63    1.40
   3   7  -1    6.66    1.02
   3   7   0   41.60    2.62
   3   7   0   36.29    6.56
   3   7   0   34.72    2.43
   3   7   1    3.82    0.81
   3   7   1    4.78    2.49
   3   7   1    4.48    0.88
   3   7   2    8.26    1.25
   3   7   2    5.87    3.06
   3   7   3   38.20    2.65
   3   7   3   37.15    6.52
   3   7   3   32.47    3.17
   3   7   4   65.25    8.35
   3   7   4   71.10    4.79
   3   7   4   58.02    4.54
   3   7   5   18.30    1.82
   3   7   5   14.74    3.95
   3   7   5   15.88    2.27
   3   7   6   29.52    2.32
   3   7   6   26.06    2.86
   3   7   6   29.95    2.93
   3   7   7   36.34    3.98
   3   7   7   33.37    2.44
   3   7   7   28.82    3.06
   3   7   7   36.47    3.25
   3   7   8   14.82    2.57
   3   7   8   16.88    1.64
   3   7   8   17.59    2.34
   3   7   8   19.66    2.36
   3   7   9   15.58    2.57
   3   7   9   10.99    1.89
   3   7   9   15.62    2.05
   3   7  10    0.31    0.58
   3   7  10    0.77    0.55
   3   7  10    0.17    0.39
   3   7  11    5.88    1.48
   3   7  11    7.31    1.42
   3   7  11    7.29    1.30
   3   7  12    4.73    1.21
   3   7  12    4.65    1.03
   3   7  12    4.75    1.01
   3   8  -4    1.06    0.55
   3   8  -4    1.05    0.41
   3   8  -3    0.89    0.52
   3   8  -2   10.94    1.82
   3   8  -1   27.47    1.85
   3   8  -1   17.03    2.36
   3   8   0    7.84    1.01
   3   8   0    4.61    1.27
   3   8   0    5.83    0.87
   3   8   1    3.88    0.73
   3   8   1    4.94    0.85
   3   8   1    4.68    1.27
   3   8   2    3.63    0.74
   3   8   2    1.46    1.47
   3   8   2    3.99    0.79
   3   8   2    3.06    1.02
   3   8   3    0.36    0.29
   3   8   3    0.36    0.32
   3   8   3   -0.16    0.39
   3   8   4    1.31    1.57
   3   8   4    4.10    0.80
   3   8   5   20.30    1.76
   3   8   5    8.95    2.85
   3   8   6    8.77    1.15
   3   8   6    6.70    1.32
   3   8   7    6.32    0.93
   3   8   7    3.41    0.97
   3   8   8    9.90    1.10
   3   8   8    7.67    1.47
   3   8   9   10.22    1.56
   3   8  10    9.23    1.32
   3   9   1    8.87    0.92
   3   9   1    5.73    1.18
   3   9   2   14.67    1.22
   3   9   3    4.88    0.71
   3   9   4    4.19    0.67
   3   9   5   12.05    1.11
   4  -5 -11    5.21    1.04
   4  -5 -10   28.86    2.56
   4  -5  -9    0.19    0.31
   4  -5  -8    1.25    0.60
   4  -4 -12    2.75    0.75
   4  -4 -11    3.11    0.86
   4  -4 -10    1.98    0.74
   4  -4  -9    7.80    1.44
   4  -4  -2   67.61    3.11
   4  -4  -1   11.38    1.16
   4  -4   0   23.23    1.68
   4  -4   1    7.40    0.94
   4  -4   2   57.70    2.82
   4  -4   3    3.23    0.65
   4  -3 -13    3.73    0.85
   4  -3 -12    0.88    0.47
   4  -3 -11    5.89    1.22
   4  -3 -10    1.90    0.77
   4  -3  -5   11.20    1.36
   4  -3  -4   25.29    1.91
   4  -3  -3   81.32    3.49
   4  -3  -2   81.96    3.40
   4  -3  -1   98.03    3.71
   4  -3   0  116.32    4.09
   4  -3   1   32.58    1.92
   4  -3   2   29.22    1.81
   4  -3   3   61.59    2.83
   4  -3   4   38.42    2.23
   4  -3   5    6.92    0.94
   4  -2 -13    5.47    1.02
   4  -2 -12   20.38    2.16
   4  -2 -11    4.01    1.05
   4  -2 -10   29.88    2.80
   4  -2  -6   29.36    2.29
   4  -2  -6   32.09    2.24
   4  -2  -5   18.69    1.75
   4  -2  -5   18.62    1.65
   4  -2  -4   32.84    2.26
   4  -2  -3   16.23    1.43
   4  -2  -2  127.28    4.41
   4  -2  -1   25.85    1.65
   4  -2   0   48.66    2.29
   4  -2   1   42.30    2.10
   4  -2   2   46.12    2.19
   4  -2   3   31.62    1.83
   4  -2   4    4.39    0.70
   4  -2   5    9.34    1.02
   4  -2   6   12.24    1.22
   4  -2   7    1.74    0.62
   4  -2   7    2.82    0.64
   4  -2   8   29.69    2.58
   4  -2   9    6.28    1.23
   4  -2  10   82.55    4.71
   4  -2  11   13.72    1.84
   4  -2  12   13.57    1.80
   4  -2  13   31.55    2.60
   4  -1 -13    1.18    0.49
   4  -1 -12    1.59    0.67
   4  -1 -11   48.11    3.46
   4  -1 -10   24.84    2.52
   4  -1  -9   11.52    1.67
   4  -1  -5    2.45    0.62
   4  -1  -5    2.57    0.55
   4  -1  -4   25.36    1.99
   4  -1  -3    9.25    1.12
   4  -1  -2   31.39    1.90
   4  -1  -1   32.51    1.85
   4  -1   0   42.14    2.05
   4  -1   1   96.34    3.36
   4  -1   2    9.15    0.95
   4  -1   3   29.67    1.64
   4  -1   4  263.19    6.94
   4  -1   5   20.06    1.41
   4  -1   6    0.69    0.28
   4  -1   6    0.90    0.46
   4  -1   7   92.17    4.69
   4  -1   7   97.94    3.72
   4  -1   8   27.71    2.55
   4  -1   8   27.76    1.87
   4  -1   9    8.82    1.48
   4  -1  10   17.29    2.14
   4  -1  11   37.94    3.25
   4  -1  12   25.73    2.63
   4  -1  13   19.95    2.24
   4  -1  14    1.10    0.52
   4   0 -11    3.86    0.93
   4   0 -10    8.17    1.38
   4   0  -9    2.23    0.73
   4   0  -4   62.60    3.23
   4   0  -3   54.14    2.90
   4   0  -2   27.05    1.84
   4   0  -1  151.90    4.81
   4   0   0   19.48    1.39
   4   0   1    9.71    0.90
   4   0   2  107.34    3.50
   4   0   3   13.59    1.17
   4   0   4   10.62    0.92
   4   0   5   26.86    1.55
   4   0   6  182.17    5.28
   4   0   7   22.32    1.50
   4   0   7   22.42    2.19
   4   0   8   54.34    3.63
   4   0   9    1.76    0.70
   4   0  10   29.82    2.87
   4   0  11   91.46    5.33
   4   0  12   41.72    3.50
   4   0  13   19.42    2.30
   4   0  14   20.93    2.27
   4   0  15    1.42    0.54
   4   1  -3   33.47    2.23
   4   1  -2    5.40    0.89
   4   1  -1   18.38    1.48
   4   1   0   92.98    3.45
   4   1   1   14.51    1.14
   4   1   2   62.10    2.49
   4   1   3   29.58    1.57
   4   1   4  193.99    5.25
   4   1   5   87.92    2.99
   4   1   6   34.18    2.56
   4   1   7   43.40    3.10
   4   1   8   73.58    4.33
   4   1   9    4.76    1.10
   4   1  10    2.73    0.89
   4   1  11   46.31    3.74
   4   1  12   24.76    2.75
   4   1  13   47.63    3.72
   4   1  14    1.29    0.63
   4   1  15    0.89    0.45
   4   2 -12    3.48    0.79
   4   2 -11   21.10    2.17
   4   2 -10    0.70    0.54
   4   2  -8    5.47    1.22
   4   2  -4   15.62    2.61
   4   2  -3   20.15    2.13
   4   2  -3   23.07    1.73
   4   2  -2   19.16    2.05
   4   2  -1  119.50    4.41
   4   2  -1  114.23    5.36
   4   2   0   28.84    1.89
   4   2   0   29.63    2.52
   4   2   1   59.09    2.72
   4   2   1   57.30    3.54
   4   2   2   47.82    2.21
   4   2   2   46.29    3.15
   4   2   3   37.46    2.84
   4   2   4   12.87    1.64
   4   2   5    4.29    1.00
   4   2   6    9.79    1.45
   4   2   6    7.89    1.34
   4   2   7   12.46    1.67
   4   2   7   12.03    1.63
   4   2   8    2.50    0.78
   4   2   8    1.56    0.60
   4   2   9   39.83    3.24
   4   2   9   40.49    3.21
   4   2  10    6.16    1.30
   4   2  10    7.28    1.36
   4   2  11   75.47    4.79
   4   2  12   17.61    2.27
   4   2  13   12.85    1.90
   4   2  14   31.31    2.82
   4   2  15    3.24    0.84
   4   3 -11    1.66    0.61
   4   3 -10    2.09    0.74
   4   3  -9    3.75    0.97
   4   3  -8    7.97    1.50
   4   3  -7    7.68    1.54
   4   3  -3    0.07    0.19
   4   3  -3    0.68    0.63
   4   3  -2   45.90    4.25
   4   3  -2   43.56    3.60
   4   3  -2   54.47    2.83
   4   3  -1   92.60    5.39
   4   3  -1  110.62    4.21
   4   3   0   79.76    3.41
   4   3   0   82.71    3.15
   4   3   1  128.16    5.87
   4   3   1  118.49    6.08
   4   3   2   79.50    4.86
   4   3   3   25.26    2.37
   4   3   3   20.19    2.38
   4   3   4   51.48    3.46
   4   3   4   45.04    3.64
   4   3   5   55.97    3.43
   4   3   5   59.27    3.42
   4   3   6   12.69    1.59
   4   3   6   15.21    1.90
   4   3   6   13.42    1.61
   4   3   7   18.88    2.05
   4   3   7   22.03    2.34
   4   3   7   21.63    2.11
   4   3   8   32.89    2.83
   4   3   8   35.06    3.10
   4   3   9   76.86    4.61
   4   3   9   79.58    4.84
   4   3  10   38.50    3.26
   4   3  10   41.28    3.49
   4   3  11   39.58    3.36
   4   3  11   40.78    3.47
   4   3  12   13.84    1.95
   4   3  12   12.69    1.92
   4   3  13    7.32    1.38
   4   3  13    5.63    1.24
   4   3  14    9.25    1.47
   4   3  15    4.04    0.89
   4   4 -10    2.34    0.72
   4   4  -9    3.14    0.87
   4   4  -9    2.91    0.86
   4   4  -8    0.73    0.47
   4   4  -7    8.17    1.61
   4   4  -6    5.84    1.34
   4   4  -3   46.27    6.30
   4   4  -3   51.66    2.98
   4   4  -2   17.07    1.64
   4   4  -1   17.33    1.47
   4   4  -1   13.63    1.46
   4   4   0   61.18    3.20
   4   4   0   69.83    3.09
   4   4   1   27.05    1.80
   4   4   1   22.44    2.52
   4   4   2   24.52    1.70
   4   4   2   20.22    2.36
   4   4   3    2.89    0.95
   4   4   3    3.82    0.64
   4   4   4   58.13    4.09
   4   4   4   56.70    3.97
   4   4   4   55.69    3.60
   4   4   5    2.56    0.93
   4   4   5    3.02    0.99
   4   4   5    3.83    0.94
   4   4   6    3.09    1.00
   4   4   6    2.09    0.75
   4   4   7    9.76    1.52
   4   4   7    9.73    1.74
   4   4   7    9.83    1.59
   4   4   8   21.91    2.26
   4   4   8   23.54    2.69
   4   4   8   23.73    2.45
   4   4   9    5.34    1.16
   4   4   9    6.89    1.52
   4   4   9    6.84    1.39
   4   4  10   18.81    2.18
   4   4  10   22.99    2.73
   4   4  10   20.12    2.27
   4   4  11   43.26    3.36
   4   4  11   42.69    3.69
   4   4  12   12.11    1.72
   4   4  12   12.57    1.92
   4   4  13    0.88    0.57
   4   4  14    1.18    0.59
   4   4  15    2.73    0.88
   4   5  -9   21.88    2.11
   4   5  -8    0.63    0.41
   4   5  -8    1.23    0.57
   4   5  -7   17.44    2.19
   4   5  -6    3.60    1.04
   4   5  -5    3.40    1.03
   4   5  -4   14.14    3.69
   4   5  -4   10.47    1.81
   4   5  -3    1.63    0.55
   4   5  -3    4.19    2.21
   4   5  -2   43.12    6.77
   4   5  -2   49.51    2.98
   4   5  -1   58.26    3.05
   4   5  -1   46.46    6.89
   4   5  -1   51.80    3.08
   4   5   0    4.86    0.90
   4   5   0    4.98    0.84
   4   5   1    4.38    0.80
   4   5   2  108.49    4.26
   4   5   2   88.68    5.52
   4   5   3  102.28    4.12
   4   5   3   87.85    5.50
   4   5   4    4.17    1.18
   4   5   4    2.75    0.98
   4   5   4    4.17    0.76
   4   5   5    9.42    1.84
   4   5   5    9.34    1.76
   4   5   5   12.32    1.82
   4   5   6   35.29    3.66
   4   5   6   41.63    3.72
   4   5   6   40.32    3.32
   4   5   7   12.75    2.24
   4   5   7   15.60    2.22
   4   5   7   16.16    2.11
   4   5   8    8.97    1.98
   4   5   8    9.08    1.73
   4   5   8    9.83    1.66
   4   5   9   32.61    3.70
   4   5   9   34.25    3.45
   4   5   9   35.16    3.11
   4   5  10   13.74    2.43
   4   5  10   18.97    2.58
   4   5  10   17.82    2.18
   4   5  11    7.31    1.74
   4   5  11    8.14    1.65
   4   5  11    7.53    1.35
   4   5  12   28.54    3.32
   4   5  12   32.55    3.04
   4   5  12   28.02    2.48
   4   5  13   13.14    2.17
   4   5  13   12.83    1.82
   4   5  14    0.86    0.60
   4   5  14    1.75    0.64
   4   6  -7    1.36    0.55
   4   6  -7    0.63    0.39
   4   6  -6    2.16    0.75
   4   6  -6    1.26    0.59
   4   6  -6    2.21    0.80
   4   6  -5    3.55    1.04
   4   6  -5    3.61    1.08
   4   6  -4    5.56    1.30
   4   6  -3    1.72    1.62
   4   6  -3    1.23    0.65
   4   6  -2   11.62    4.00
   4   6  -2    5.77    1.34
   4   6  -2   10.75    1.34
   4   6  -1    3.28    2.16
   4   6  -1    3.53    1.02
   4   6  -1    6.41    1.07
   4   6   0  119.49    4.64
   4   6   0  107.68   11.19
   4   6   0   99.00    4.62
   4   6   1   20.38    1.95
   4   6   1   24.32    1.92
   4   6   1   19.21    4.80
   4   6   2   10.53    1.28
   4   6   2   11.32    3.85
   4   6   3   29.67    2.14
   4   6   3   24.98    2.91
   4   6   4   19.80    1.75
   4   6   4   16.68    2.40
   4   6   5   43.30    4.10
   4   6   5   36.65    2.39
   4   6   5   36.39    3.57
   4   6   6   19.64    2.82
   4   6   6   17.55    2.50
   4   6   6   19.88    2.39
   4   6   7   37.67    3.95
   4   6   7   34.08    3.45
   4   6   7   43.07    3.54
   4   6   8   15.96    2.60
   4   6   8   14.74    2.25
   4   6   8   15.80    2.12
   4   6   9   16.91    2.67
   4   6   9   20.31    2.58
   4   6   9   18.07    2.27
   4   6  10   42.00    4.14
   4   6  10   52.46    4.07
   4   6  10   46.06    3.44
   4   6  11    0.78    0.72
   4   6  11    0.67    0.68
   4   6  11    0.33    0.43
   4   6  12   10.10    1.84
   4   6  12   11.91    1.79
   4   6  12   10.14    1.45
   4   6  13    2.43    0.90
   4   6  13    1.76    0.64
   4   7  -5    0.38    0.37
   4   7  -5    1.03    0.52
   4   7  -4    6.34    1.22
   4   7  -4    5.70    1.27
   4   7  -3    3.80    0.96
   4   7  -3    4.46    1.19
   4   7  -2    5.60    1.16
   4   7  -2    5.06    1.37
   4   7  -1   10.75    3.38
   4   7  -1    7.12    1.34
   4   7  -1   11.96    1.35
   4   7   0    3.13    0.73
   4   7   0    4.30    0.83
   4   7   0    2.36    1.83
   4   7   1   39.80    2.44
   4   7   1   33.30    6.28
   4   7   1   31.52    2.37
   4   7   2   10.22    1.34
   4   7   2   11.59    1.31
   4   7   2    8.81    3.33
   4   7   3    1.08    1.41
   4   7   3    0.00    0.20
   4   7   4    5.50    0.91
   4   7   4    5.08    2.34
   4   7   4    1.92    0.84
   4   7   5   41.13    2.46
   4   7   5   26.78    5.26
   4   7   5   32.88    3.32
   4   7   6    2.59    1.75
   4   7   6    2.27    0.99
   4   7   6    1.62    0.49
   4   7   7    4.05    1.17
   4   7   8   12.72    2.00
   4   7   9   11.63    2.04
   4   7   9   13.47    2.00
   4   7  10    2.18    0.93
   4   7  10    2.74    0.90
   4   7  10    3.82    0.93
   4   7  11   16.11    2.26
   4   7  11   14.85    1.90
   4   8  -2    8.48    1.47
   4   8  -1    5.69    1.28
   4   8   0    3.59    0.66
   4   8   0    3.26    0.97
   4   8   1    5.69    1.34
   4   8   1    8.24    1.03
   4   8   2   25.81    1.77
   4   8   2   20.29    4.35
   4   8   2   16.42    2.24
   4   8   2   23.03    1.79
   4   8   3    2.21    0.57
   4   8   3    1.23    1.39
   4   8   3    3.11    0.62
   4   8   3    2.86    0.89
   4   8   4    3.18    0.69
   4   8   4    3.85    1.89
   4   8   4    3.98    0.69
   4   8   5    1.46    0.46
   4   8   5    0.63    0.86
   4   8   5    0.93    0.35
   4   8   6    6.66    0.83
   4   8   7    8.77    1.46
   4   8   8    4.25    1.00
   5  -5 -10    3.89    0.86
   5  -5  -9    3.14    0.80
   5  -5  -8   10.90    1.56
   5  -4 -11    8.58    1.28
   5  -4 -10    2.63    0.77
   5  -4  -9    1.29    0.62
   5  -3 -11    0.53    0.40
   5  -3 -10    0.83    0.47
   5  -3  -9   20.89    2.31
   5  -3  -1   43.28    2.64
   5  -3   0   34.90    2.30
   5  -3   1   22.72    1.80
   5  -2 -12    2.88    0.71
   5  -2 -11    3.77    0.90
   5  -2 -10   10.11    1.55
   5  -2  -3    5.83    1.01
   5  -2  -2   23.65    1.92
   5  -2  -1   20.50    1.74
   5  -2   0   60.59    3.04
   5  -2   1   11.24    1.20
   5  -2   2   31.70    2.06
   5  -2   3   21.76    1.67
   5  -2   4   20.49    1.63
   5  -2   9    0.40    0.40
   5  -2  10    3.70    0.95
   5  -2  11   18.43    2.05
   5  -1 -12    7.52    1.12
   5  -1 -11    0.50    0.35
   5  -1 -10    2.56    0.77
   5  -1  -9    2.75    0.82
   5  -1  -3   13.05    1.56
   5  -1  -2    4.86    0.87
   5  -1  -1   42.29    2.52
   5  -1   0    4.33    0.75
   5  -1   1   60.11    3.48
   5  -1   1   54.58    2.77
   5  -1   2    7.85    1.23
   5  -1   2    7.63    0.94
   5  -1   3   32.22    2.51
   5  -1   3   26.31    1.81
   5  -1   4  159.07    6.30
   5  -1   4  143.39    4.94
   5  -1   5    1.27    0.55
   5  -1   5    0.67    0.28
   5  -1   6   37.46    2.96
   5  -1   6   39.23    2.28
   5  -1   7   22.31    2.32
   5  -1   8    5.77    1.24
   5  -1   9   19.82    2.29
   5  -1  10    5.48    1.22
   5  -1  11   16.02    2.08
   5  -1  12    2.57    0.85
   5  -1  13   24.44    2.33
   5  -1  14    4.18    0.88
   5   0 -10    5.90    1.10
   5   0  -9   57.49    3.70
   5   0  -3   30.58    2.43
   5   0  -2    4.82    0.91
   5   0  -1   11.97    1.32
   5   0   0    0.25    0.24
   5   0   1    0.23    0.25
   5   0   1    1.12    0.40
   5   0   2   -0.06    0.25
   5   0   2    0.32    0.23
   5   0   3   38.80    2.83
   5   0   3   33.54    2.01
   5   0   4   26.63    1.75
   5   0   4   28.43    2.44
   5   0   5    1.24    0.38
   5   0   5    0.78    0.45
   5   0   6    1.25    0.39
   5   0   6    2.28    0.73
   5   0   7   48.20    3.49
   5   0   8    8.54    1.54
   5   0   9   12.48    1.86
   5   0  10    7.86    1.50
   5   0  11   33.64    3.13
   5   0  12    1.20    0.56
   5   0  13    1.31    0.59
   5   0  14    6.52    1.15
   5   1  -3    7.30    1.17
   5   1  -3    7.65    1.36
   5   1  -2    3.47    0.76
   5   1  -1   38.58    2.61
   5   1   0    9.96    1.22
   5   1   1   37.14    2.82
   5   1   1   38.79    2.33
   5   1   2   24.91    2.29
   5   1   2   26.10    1.78
   5   1   3    6.93    1.21
   5   1   3    7.59    0.93
   5   1   4   85.47    4.53
   5   1   4   83.36    3.35
   5   1   5   78.86    4.42
   5   1   6   33.24    2.84
   5   1   6   33.61    2.92
   5   1   7   18.33    2.15
   5   1   8    0.59    0.48
   5   1   9   20.81    2.43
   5   1  10   23.90    2.64
   5   1  11    5.63    1.33
   5   1  12   21.34    2.46
   5   1  13    9.38    1.59
   5   1  14   17.16    1.98
   5   2 -10    5.90    1.09
   5   2  -2    6.23    1.34
   5   2  -1   16.15    1.64
   5   2  -1   17.23    2.19
   5   2  -1   20.70    1.67
   5   2   0   21.22    1.82
   5   2   0   18.75    2.29
   5   2   0   22.81    1.71
   5   2   1   58.64    3.71
   5   2   1   57.52    3.07
   5   2   1   55.84    4.02
   5   2   1   61.91    2.89
   5   2   2   16.27    1.37
   5   2   2   14.22    1.76
   5   2   2   11.64    1.69
   5   2   2   13.56    1.96
   5   2   3   33.30    2.76
   5   2   3   37.01    3.01
   5   2   3   36.11    3.18
   5   2   4   17.77    2.01
   5   2   4   16.78    2.01
   5   2   4   15.84    2.15
   5   2   5   14.89    1.86
   5   2   5   18.00    2.07
   5   2   5   13.40    1.98
   5   2   6   40.88    3.20
   5   2   6   42.65    3.22
   5   2   6   35.06    3.28
   5   2   7   11.91    1.74
   5   2   8   27.72    2.77
   5   2   9    4.69    1.18
   5   2  10    1.19    0.69
   5   2  11    1.75    0.79
   5   2  12   11.30    1.78
   5   2  13    7.89    1.43
   5   2  14    8.78    1.37
   5   3 -10    1.12    0.57
   5   3  -8    0.84    0.50
   5   3  -7   36.44    3.21
   5   3  -2    8.00    1.13
   5   3  -1   20.36    1.78
   5   3   0   24.26    1.93
   5   3   1   17.67    1.61
   5   3   2   83.33    3.65
   5   3   2   71.00    4.23
   5   3   2   77.88    4.87
   5   3   2   68.56    4.98
   5   3   3   28.89    2.61
   5   3   3   34.74    3.17
   5   3   3   29.73    3.26
   5   3   4  128.50    5.97
   5   3   4  138.60    6.60
   5   3   5   15.62    1.94
   5   3   5   15.95    2.12
   5   3   6   75.45    4.52
   5   3   6   82.86    4.96
   5   3   7   24.53    2.53
   5   3   7   31.99    3.02
   5   3   8    9.15    1.59
   5   3   8   13.69    1.97
   5   3   9    3.77    1.09
   5   3   9    5.09    1.28
   5   3  10   24.51    2.63
   5   3  10   24.35    2.64
   5   3  11    9.95    1.66
   5   3  11   11.58    1.77
   5   3  12    7.61    1.42
   5   3  13   13.75    1.81
   5   3  14    9.78    1.40
   5   4  -9    7.55    1.22
   5   4  -8    1.65    0.65
   5   4  -7    0.95    0.56
   5   4  -6    3.33    1.02
   5   4  -2   27.89    5.14
   5   4  -2   29.76    2.32
   5   4  -1   22.99    2.01
   5   4   0   20.27    1.87
   5   4   1   43.33    2.73
   5   4   2   16.99    1.69
   5   4   3  158.76    7.70
   5   4   4   10.43    1.61
   5   4   4   14.37    2.19
   5   4   5  173.40    7.20
   5   4   5  175.04    8.07
   5   4   6   12.23    1.74
   5   4   6   13.08    2.09
   5   4   7   76.40    5.34
   5   4   7   69.67    4.43
   5   4   7   82.30    5.22
   5   4   8   19.72    2.27
   5   4   8   18.64    2.46
   5   4   9   30.54    2.84
   5   4   9   37.08    3.45
   5   4  10    9.61    1.58
   5   4  10   11.64    1.95
   5   4  11    1.76    0.69
   5   4  11    3.03    0.94
   5   4  12   14.44    1.81
   5   4  12   13.51    1.88
   5   4  13    4.75    0.98
   5   4  13    6.10    1.14
   5   4  14    0.79    0.58
   5   5  -7    0.29    0.31
   5   5  -7   -0.19    0.24
   5   5  -6    3.60    1.05
   5   5  -5    7.77    1.51
   5   5  -4   12.08    1.91
   5   5  -3    2.12    1.40
   5   5  -2    2.44    0.68
   5   5  -2    2.13    1.55
   5   5  -1    3.96    0.87
   5   5  -1    1.30    1.57
   5   5   0   34.06    2.53
   5   5   1    8.42    1.26
   5   5   2   12.19    1.49
   5   5   2   13.47    1.33
   5   5   3    7.45    0.95
   5   5   3    4.95    1.35
   5   5   4   16.01    2.43
   5   5   5   21.55    2.82
   5   5   6    4.94    1.37
   5   5   7    6.84    1.59
   5   5   7    7.71    1.65
   5   5   8   10.04    1.95
   5   5   8    9.85    1.83
   5   5   9    8.67    1.92
   5   5   9    8.43    1.73
   5   5  10    7.28    1.70
   5   5  10    9.50    1.73
   5   5  11    0.99    0.74
   5   5  11    2.14    0.83
   5   5  12   13.03    2.09
   5   5  12   12.62    1.80
   5   5  13    9.47    1.72
   5   5  13    9.17    1.38
   5   6  -6    0.81    0.42
   5   6  -5    6.89    1.25
   5   6  -5    5.24    1.01
   5   6  -5    5.34    1.13
   5   6  -4    4.36    1.06
   5   6  -3    6.55    2.48
   5   6  -3    6.14    1.30
   5   6  -2    4.05    2.13
   5   6  -2    1.36    0.68
   5   6  -1   17.48    4.44
   5   6  -1   20.49    1.87
   5   6   0   -0.07    0.25
   5   6   0    0.64    1.40
   5   6   1   12.38    3.83
   5   6   1   17.88    1.81
   5   6   2   20.46    5.15
   5   6   2   21.44    2.00
   5   6   3    3.57    0.85
   5   6   3    4.97    0.81
   5   6   4   22.20    1.67
   5   6   4   19.21    2.65
   5   6   5    8.45    1.83
   5   6   6    2.56    1.05
   5   6   7    5.94    1.49
   5   6   7    7.05    1.56
   5   6   8    3.75    1.20
   5   6   8    3.64    1.14
   5   6   9    0.11    0.39
   5   6   9    0.25    0.53
   5   6  10    6.84    1.54
   5   6  10    5.63    1.31
   5   6  11    0.23    0.45
   5   6  11   -0.08    0.37
   5   7  -3    3.93    0.85
   5   7  -3    3.30    0.99
   5   7  -2   -0.35    0.30
   5   7  -2   -0.25    0.38
   5   7  -1   -1.04    1.34
   5   7  -1    0.35    0.35
   5   7   0    7.32    2.60
   5   7   0    5.92    0.92
   5   7   1    0.94    0.42
   5   7   1    1.60    1.38
   5   7   2    4.64    2.23
   5   7   2    4.89    0.88
   5   7   3    1.14    0.46
   5   7   3    1.66    1.55
   5   7   4    1.17    0.48
   5   7   4    1.51    0.42
   5   7   4    2.26    1.78
   5   7   5    9.44    1.23
   5   7   5    9.11    2.96
   5   7   6    2.15    1.13
   5   7   7    5.58    2.34
   5   7   7    6.34    1.39
   5   7   8    6.34    1.36
   5   7   9    2.60    0.83
   5   7  10    1.15    0.59
   5   8   2    4.09    0.67
   5   8   2    5.67    2.03
   5   8   3    0.33    0.23
   5   8   3    3.52    1.71
   5   8   4    4.18    1.88
   5   8   4    7.53    0.93
   5   8   5    3.51    0.65
   6  -5  -8   -0.24    0.26
   6  -5  -7    7.09    1.17
   6  -4  -9    0.87    0.47
   6  -4  -8    1.23    0.52
   6  -3 -10   -0.25    0.27
   6  -3  -9    3.57    0.90
   6  -2 -10    2.73    0.75
   6  -2  -9    1.00    0.48
   6  -1 -10    2.75    0.69
   6  -1  -9    3.93    0.90
   6  -1   2    3.22    0.88
   6  -1   3    5.38    1.13
   6  -1   4   11.82    1.70
   6  -1   5   28.70    2.73
   6  -1   6    4.23    1.06
   6  -1   7   12.44    1.82
   6  -1   8   29.68    2.83
   6  -1   9    6.79    1.35
   6  -1  10   11.06    1.67
   6  -1  11   29.03    2.64
   6  -1  12   16.46    1.85
   6   0  -8   34.14    2.70
   6   0   2    3.24    0.90
   6   0   3    1.24    0.72
   6   0   4   61.67    4.08
   6   0   5    1.32    0.62
   6   0   6    1.04    0.60
   6   0   7    2.05    0.81
   6   0   8    0.38    0.43
   6   0   9   11.12    1.79
   6   0  10   13.18    1.90
   6   0  11    3.61    1.00
   6   0  12    6.64    1.24
   6   0  13    4.62    0.97
   6   1   2    5.26    1.20
   6   1   3    1.18    0.63
   6   1   4   11.75    1.79
   6   1   5   26.74    2.70
   6   1   6   11.84    1.86
   6   1   7    3.41    1.01
   6   1   8   15.29    2.11
   6   1   9   25.11    2.73
   6   1  10    0.72    0.54
   6   1  11   16.43    2.14
   6   1  12   38.27    3.13
   6   1  13    3.24    0.85
   6   2   3    4.65    1.15
   6   2   4   35.06    3.14
   6   2   5   62.16    4.28
   6   2   6    9.23    1.62
   6   2   7   40.77    3.50
   6   2   8    9.71    1.75
   6   2   9   56.59    4.16
   6   2  10   27.65    2.81
   6   2  11    1.49    0.75
   6   2  12    7.42    1.36
   6   2  13   10.36    1.49
   6   3  -7   16.54    1.93
   6   3  -6    7.73    1.43
   6   3   0   46.05    2.82
   6   3   1   36.35    2.43
   6   3   2   80.11    3.74
   6   3   3    8.84    1.14
   6   3   4   30.77    2.97
   6   3   5   31.06    2.98
   6   3   5   32.57    3.22
   6   3   6   19.77    2.40
   6   3   6   20.35    2.50
   6   3   7    9.00    1.62
   6   3   7    8.75    1.62
   6   3   8   50.06    3.84
   6   3   8   45.74    3.74
   6   3   9    6.75    1.37
   6   3  10   33.39    3.03
   6   3  11    7.07    1.34
   6   3  12    3.72    0.93
   6   3  13    6.83    1.14
   6   4  -7    0.80    0.40
   6   4  -6    1.68    0.63
   6   4  -5   13.84    1.94
   6   4   0   67.33    3.60
   6   4   1   58.33    3.30
   6   4   2   21.79    1.92
   6   4   3  112.50    4.76
   6   4   4   32.14    2.32
   6   4   5   33.70    2.34
   6   4   5   36.50    3.17
   6   4   5   33.46    3.42
   6   4   6   27.82    2.76
   6   4   6   29.92    3.20
   6   4   7   56.26    3.95
   6   4   7   53.26    4.22
   6   4   8   18.63    2.22
   6   4   8   17.07    2.34
   6   4   9   14.52    1.92
   6   4   9   13.44    2.00
   6   4  10    0.13    0.40
   6   4  10    0.31    0.34
   6   4  11    3.17    0.99
   6   4  11    1.17    0.49
   6   4  11    1.75    0.69
   6   4  12    4.72    1.23
   6   4  12    5.69    1.04
   6   5  -5    6.09    1.17
   6   5  -4    3.68    1.00
   6   5  -2    0.32    0.97
   6   5  -1    1.71    1.41
   6   5   0    0.99    0.47
   6   5   0   -1.92    1.71
   6   5   1   11.05    1.38
   6   5   2    4.49    0.90
   6   5   3    0.00    0.28
   6   5   4    6.12    1.02
   6   5   5    2.64    0.66
   6   5   6    5.01    0.87
   6   5   6    4.07    1.18
   6   5   7    2.39    0.97
   6   5   8    6.31    1.45
   6   5   9    7.46    1.55
   6   5  10    1.08    0.52
   6   5  11   -0.60    0.39
   6   5  11    0.65    0.43
   6   6  -3    0.80    0.48
   6   6  -2    3.25    1.52
   6   6  -2    2.10    0.73
   6   6  -1   -0.23    1.09
   6   6  -1    1.36    0.61
   6   6   0    4.40    2.18
   6   6   1    4.19    2.39
   6   6   1    5.65    0.92
   6   6   2   15.91    4.23
   6   6   2   20.68    1.81
   6   6   3    2.53    1.86
   6   6   3    4.65    0.86
   6   6   4   13.05    1.43
   6   6   5    2.33    0.60
   6   6   6    1.14    0.43
   6   6   7   10.50    1.20
   6   6   8    6.73    0.91
   6   6   8    4.83    1.19
   6   6   9    2.49    0.81
   6   6  10    0.91    0.47
   6   7   1    0.50    0.81
   6   7   2    0.70    0.33
   6   7   2    0.17    0.74
   6   7   3    4.27    2.11
   6   7   3    6.00    0.87
   6   7   4    1.81    0.49
   6   7   4    3.36    1.82
   6   7   5    2.52    0.56
   6   7   5    3.10    1.67
   6   7   6    3.15    1.33
   6   7   6    6.08    0.84
   7  -3  -8   11.19    1.38
   7  -2  -8   17.88    1.79
   7  -1  -8    0.66    0.38
   7  -1   4    8.24    1.52
   7  -1   5    3.98    1.08
   7  -1   6    2.09    0.82
   7  -1   7    4.26    1.06
   7  -1   8    5.86    1.22
   7  -1   9    9.99    1.50
   7  -1  10   12.89    1.64
   7  -1  11    0.13    0.23
   7   0   4   21.82    2.52
   7   0   5   80.07    4.99
   7   0   6    0.90    0.59
   7   0   7    1.15    0.66
   7   0   8    0.26    0.38
   7   0   9   15.14    1.97
   7   0  10    1.39    0.60
   7   0  11    2.33    0.71
   7   1   4   44.30    3.69
   7   1   5    1.55    0.73
   7   1   6    0.81    0.59
   7   1   7    2.98    0.95
   7   1   8    6.24    1.34
   7   1   9    1.22    0.64
   7   1  10   21.45    2.35
   7   1  11    2.04    0.71
   7   1  12    4.28    0.91
   7   2   5    1.85    0.85
   7   2   6    1.16    0.67
   7   2   7    2.43    0.87
   7   2   8    3.68    1.04
   7   2   9    6.92    1.39
   7   2  10    1.67    0.69
   7   2  11    1.26    0.56
   7   2  12    1.44    0.55
   7   3   6    6.79    1.41
   7   3   7   -0.45    0.45
   7   3   8    8.92    1.57
   7   3   9    5.13    1.18
   7   3  10    1.14    0.55
   7   3  11    2.46    0.74
   7   4  -4   10.29    1.50
   7   4   8    0.07    0.21
   7   4   9    0.40    0.39
   7   4  10   10.57    1.42
   7   5   0    3.42    1.70
   7   5   1    3.53    1.89
   7   5   3    2.32    0.55
   7   5   4   19.41    1.59
   7   6   2    3.29    1.88
   7   6   3    2.42    1.61
   7   6   4    3.14    1.67
   7   6   5    2.54    1.62
   7   6   6    4.78    2.21
   8   0   7    0.18    0.27
   8   0   8   21.16    2.16
   8   0   9   10.20    1.42
   8   1   7    2.98    0.87
   8   1   8    1.78    0.66
   8   1   9    2.09    0.66
   8   2   9    5.34    1.05
   0   0   0    0.00    0.00
;

loop_
_symmetry_equiv_pos_as_xyz
'x, y, z'

loop_
_atom_site_label
_atom_site_type_symbol
_atom_site_fract_x
_atom_site_fract_y
_atom_site_fract_z
_atom_site_U_iso_or_equiv
_atom_site_adp_type
_atom_site_occupancy
_atom_site_symmetry_multiplicity
_atom_site_calc_flag
_atom_site_refinement_flags
O1 O 0.5461(7) 0.6254(6) -0.3712(3) 0.0665(14) Uani 1 1 d .
O2 O 0.6483(5) 0.6755(5) -0.2408(3) 0.0452(10) Uani 1 1 d .
N1 N 0.6307(6) 0.3229(6) -0.1197(3) 0.0412(12) Uani 1 1 d .
H1A H 0.7007 0.2961 -0.1663 0.049 Uiso 1 1 calc R
C2 C 0.5122(7) 0.4559(6) -0.1299(4) 0.0301(11) Uani 1 1 d .
C3 C 0.0400(6) 0.7138(6) -0.0026(4) 0.0335(12) Uani 1 1 d .
H3A H -0.0033 0.6714 0.0637 0.040 Uiso 1 1 calc R
H3B H -0.0573 0.7363 -0.0365 0.040 Uiso 1 1 calc R
N4 N 0.1461(5) 0.5948(5) -0.0448(3) 0.0290(9) Uani 1 1 d .
C5 C 0.0610(7) 0.4382(6) -0.0364(4) 0.0356(12) Uani 1 1 d .
H5A H -0.0196 0.4412 -0.0817 0.043 Uiso 1 1 calc R
H5B H 0.0007 0.4044 0.0278 0.043 Uiso 1 1 calc R
C6 C 0.2083(6) 0.3264(6) -0.0595(4) 0.0351(12) Uani 1 1 d .
H6A H 0.2211 0.3127 -0.1262 0.042 Uiso 1 1 calc R
H6B H 0.1882 0.2217 -0.0198 0.042 Uiso 1 1 calc R
C7 C 0.3707(6) 0.4101(6) -0.0381(3) 0.0271(11) Uani 1 1 d .
C8 C 0.4671(6) 0.2959(6) 0.0270(4) 0.0294(11) Uani 1 1 d .
C9 C 0.4253(7) 0.2322(7) 0.1219(4) 0.0380(13) Uani 1 1 d .
H9A H 0.3243 0.2611 0.1568 0.046 Uiso 1 1 calc R
C10 C 0.5352(8) 0.1232(7) 0.1664(4) 0.0437(14) Uani 1 1 d .
H10A H 0.5102 0.0828 0.2313 0.052 Uiso 1 1 calc R
C11 C 0.6794(7) 0.0775(7) 0.1128(4) 0.0408(13) Uani 1 1 d .
H11A H 0.7502 0.0029 0.1419 0.049 Uiso 1 1 calc R
C12 C 0.7235(7) 0.1388(7) 0.0166(4) 0.0381(13) Uani 1 1 d .
H12A H 0.8237 0.1081 -0.0182 0.046 Uiso 1 1 calc R
C13 C 0.6162(7) 0.2459(6) -0.0264(4) 0.0322(12) Uani 1 1 d .
C14 C 0.1411(7) 0.8666(7) -0.0075(4) 0.0399(13) Uani 1 1 d .
H14A H 0.0706 0.9419 0.0247 0.048 Uiso 1 1 calc R
H14B H 0.1734 0.9152 -0.0739 0.048 Uiso 1 1 calc R
C15 C 0.3005(7) 0.8340(6) 0.0388(4) 0.0375(13) Uani 1 1 d .
H15A H 0.2665 0.8055 0.1074 0.045 Uiso 1 1 calc R
H15B H 0.3692 0.9325 0.0275 0.045 Uiso 1 1 calc R
C16 C 0.6036(7) 0.6238(7) -0.1393(4) 0.0336(12) Uani 1 1 d .
H16A H 0.7082 0.6108 -0.1097 0.040 Uiso 1 1 calc R
C17 C 0.4960(7) 0.7529(6) -0.0993(4) 0.0357(12) Uani 1 1 d .
H17A H 0.4080 0.7830 -0.1390 0.043 Uiso 1 1 calc R
H17B H 0.5680 0.8473 -0.1023 0.043 Uiso 1 1 calc R
C18 C 0.4976(9) 0.6175(8) 0.1746(4) 0.0480(15) Uani 1 1 d .
H18A H 0.5964 0.5939 0.2058 0.072 Uiso 1 1 calc R
H18B H 0.4213 0.5255 0.1883 0.072 Uiso 1 1 calc R
H18C H 0.4400 0.7075 0.1974 0.072 Uiso 1 1 calc R
C19 C 0.5530(7) 0.6581(7) 0.0678(4) 0.0370(13) Uani 1 1 d .
H19A H 0.6147 0.5672 0.0470 0.044 Uiso 1 1 calc R
H19B H 0.6335 0.7484 0.0561 0.044 Uiso 1 1 calc R
C20 C 0.4114(7) 0.7008(6) 0.0034(4) 0.0321(12) Uani 1 1 d .
C21 C 0.2949(6) 0.5534(5) 0.0063(3) 0.0260(10) Uani 1 1 d .
H21A H 0.2501 0.5138 0.0735 0.031 Uiso 1 1 calc R
C22 C 0.5464(8) 0.5922(7) -0.2861(4) 0.0436(14) Uani 1 1 d .
N23 N 0.4554(6) 0.4782(6) -0.2226(3) 0.0367(10) Uani 1 1 d .
H23A H 0.3721 0.4240 -0.2355 0.044 Uiso 1 1 calc R
N1' N -0.1693(6) -0.0892(6) 0.5643(3) 0.0448(13) Uani 1 1 d .
H1'A H -0.2452 -0.1365 0.6094 0.054 Uiso 1 1 calc R
O1' O -0.0858(7) 0.0707(7) 0.8182(3) 0.0668(14) Uani 1 1 d .
O2' O -0.1819(5) 0.1951(5) 0.6879(3) 0.0440(10) Uani 1 1 d .
C2' C -0.0497(7) 0.0343(6) 0.5758(4) 0.0305(11) Uani 1 1 d .
C3' C 0.4275(7) 0.3594(6) 0.4463(4) 0.0373(12) Uani 1 1 d .
H3'A H 0.4703 0.3511 0.3802 0.045 Uiso 1 1 calc R
H3'B H 0.5248 0.3644 0.4801 0.045 Uiso 1 1 calc R
N4' N 0.3191(5) 0.2190(5) 0.4903(3) 0.0319(10) Uani 1 1 d .
C5' C 0.4044(7) 0.0663(6) 0.4845(4) 0.0326(12) Uani 1 1 d .
H5'A H 0.4859 0.0474 0.5294 0.039 Uiso 1 1 calc R
H5'B H 0.4636 0.0638 0.4204 0.039 Uiso 1 1 calc R
C6' C 0.2584(6) -0.0568(6) 0.5105(4) 0.0341(12) Uani 1 1 d .
H6'A H 0.2453 -0.1012 0.5781 0.041 Uiso 1 1 calc R
H6'B H 0.2794 -0.1440 0.4737 0.041 Uiso 1 1 calc R
C7' C 0.0961(6) 0.0353(6) 0.4862(4) 0.0283(11) Uani 1 1 d .
C8' C 0.0032(6) -0.0469(6) 0.4212(3) 0.0269(11) Uani 1 1 d .
C9' C 0.0538(7) -0.0638(6) 0.3272(4) 0.0352(12) Uani 1 1 d .
H9'A H 0.1561 -0.0168 0.2938 0.042 Uiso 1 1 calc R
C10' C -0.0510(7) -0.1529(6) 0.2824(4) 0.0377(13) Uani 1 1 d .
H10B H -0.0195 -0.1637 0.2185 0.045 Uiso 1 1 calc R
C11' C -0.1997(8) -0.2238(7) 0.3329(4) 0.0409(14) Uani 1 1 d .
H11B H -0.2677 -0.2830 0.3026 0.049 Uiso 1 1 calc R
C12' C -0.2520(8) -0.2098(7) 0.4280(4) 0.0403(13) Uani 1 1 d .
H12B H -0.3538 -0.2575 0.4615 0.048 Uiso 1 1 calc R
C13' C -0.1457(7) -0.1214(6) 0.4713(4) 0.0313(11) Uani 1 1 d .
C14' C 0.3221(7) 0.5111(7) 0.4509(4) 0.0404(13) Uani 1 1 d .
H14C H 0.2901 0.5245 0.5172 0.048 Uiso 1 1 calc R
H14D H 0.3912 0.6041 0.4182 0.048 Uiso 1 1 calc R
C15' C 0.1627(7) 0.5021(6) 0.4054(4) 0.0389(13) Uani 1 1 d .
H15C H 0.1960 0.5101 0.3368 0.047 Uiso 1 1 calc R
H15D H 0.0931 0.5941 0.4167 0.047 Uiso 1 1 calc R
C16' C -0.1374(7) 0.1966(6) 0.5849(4) 0.0344(12) Uani 1 1 d .
H16B H -0.2422 0.2012 0.5555 0.041 Uiso 1 1 calc R
C17' C -0.0293(7) 0.3462(7) 0.5452(4) 0.0353(12) Uani 1 1 d .
H17C H 0.0598 0.3533 0.5844 0.042 Uiso 1 1 calc R
H17D H -0.1004 0.4398 0.5488 0.042 Uiso 1 1 calc R
C18' C -0.0402(8) 0.3590(8) 0.2722(4) 0.0446(14) Uani 1 1 d .
H18D H -0.1407 0.3520 0.2425 0.067 Uiso 1 1 calc R
H18E H 0.0364 0.2750 0.2570 0.067 Uiso 1 1 calc R
H18F H 0.0159 0.4617 0.2490 0.067 Uiso 1 1 calc R
C19' C -0.0907(7) 0.3405(6) 0.3791(4) 0.0355(12) Uani 1 1 d .
H19C H -0.1507 0.2378 0.4003 0.043 Uiso 1 1 calc R
H19D H -0.1720 0.4235 0.3923 0.043 Uiso 1 1 calc R
C20' C 0.0532(6) 0.3488(6) 0.4417(4) 0.0308(11) Uani 1 1 d .
C21' C 0.1714(6) 0.2039(6) 0.4410(4) 0.0276(11) Uani 1 1 d .
H21B H 0.2162 0.1991 0.3740 0.033 Uiso 1 1 calc R
C22' C -0.0863(8) 0.0852(7) 0.7328(4) 0.0421(14) Uani 1 1 d .
N23' N 0.0046(6) 0.0033(6) 0.6697(3) 0.0377(11) Uani 1 1 d .
H23B H 0.0858 -0.0604 0.6833 0.045 Uiso 1 1 calc R
O3 O 0.1138(7) 0.7078(5) -0.2409(3) 0.0603(13) Uani 1 1 d .
H3 H 0.1464 0.6673 -0.1908 0.072 Uiso 1 1 calc R
C24 C 0.0712(9) 0.5860(8) -0.2901(5) 0.0525(16) Uani 1 1 d .
H24A H 0.0351 0.6334 -0.3493 0.079 Uiso 1 1 calc R
H24B H -0.0202 0.5198 -0.2516 0.079 Uiso 1 1 calc R
H24C H 0.1694 0.5212 -0.3031 0.079 Uiso 1 1 calc R
O4 O 0.3457(7) 0.2287(5) -0.3114(3) 0.0618(14) Uani 1 1 d .
H4 H 0.3509 0.2255 -0.3687 0.074 Uiso 1 1 calc R
C25 C 0.3926(9) 0.0807(7) -0.2646(5) 0.0495(15) Uani 1 1 d .
H25A H 0.4291 0.0948 -0.2053 0.074 Uiso 1 1 calc R
H25B H 0.4848 0.0384 -0.3043 0.074 Uiso 1 1 calc R
H25C H 0.2963 0.0071 -0.2519 0.074 Uiso 1 1 calc R

loop_
_atom_site_aniso_label
_atom_site_aniso_U_11
_atom_site_aniso_U_22
_atom_site_aniso_U_33
_atom_site_aniso_U_23
_atom_site_aniso_U_13
_atom_site_aniso_U_12
O1 0.079(3) 0.083(4) 0.034(2) 0.006(2) -0.012(2) -0.020(3)
O2 0.046(2) 0.047(2) 0.041(2) -0.0089(18) 0.0002(17) -0.0145(18)
N1 0.049(3) 0.046(3) 0.028(2) -0.010(2) -0.001(2) 0.022(2)
C2 0.032(3) 0.030(3) 0.031(3) -0.008(2) -0.009(2) -0.001(2)
C3 0.025(3) 0.035(3) 0.044(3) -0.016(2) -0.006(2) 0.003(2)
N4 0.024(2) 0.028(2) 0.037(2) -0.0106(17) -0.0083(17) -0.0015(17)
C5 0.027(3) 0.032(3) 0.051(3) -0.010(2) -0.012(2) -0.005(2)
C6 0.030(3) 0.027(3) 0.052(3) -0.012(2) -0.011(2) -0.002(2)
C7 0.026(3) 0.025(3) 0.033(2) -0.011(2) -0.007(2) -0.003(2)
C8 0.031(3) 0.025(3) 0.036(3) -0.010(2) -0.012(2) 0.000(2)
C9 0.039(3) 0.038(3) 0.038(3) -0.009(2) -0.003(2) 0.004(2)
C10 0.056(4) 0.037(3) 0.037(3) -0.002(2) -0.009(3) 0.004(3)
C11 0.044(3) 0.034(3) 0.050(3) -0.010(3) -0.022(3) 0.010(3)
C12 0.033(3) 0.037(3) 0.050(3) -0.012(2) -0.017(2) 0.006(2)
C13 0.032(3) 0.030(3) 0.039(3) -0.014(2) -0.011(2) 0.003(2)
C14 0.035(3) 0.031(3) 0.057(3) -0.014(3) -0.009(3) 0.004(2)
C15 0.034(3) 0.028(3) 0.056(3) -0.019(2) -0.011(3) 0.000(2)
C16 0.026(3) 0.042(3) 0.035(3) -0.014(2) -0.006(2) -0.006(2)
C17 0.032(3) 0.026(3) 0.051(3) -0.008(2) -0.010(2) -0.008(2)
C18 0.054(4) 0.053(4) 0.047(3) -0.021(3) -0.023(3) 0.003(3)
C19 0.032(3) 0.032(3) 0.054(3) -0.024(2) -0.012(2) 0.000(2)
C20 0.033(3) 0.024(3) 0.043(3) -0.015(2) -0.008(2) -0.004(2)
C21 0.023(2) 0.023(3) 0.035(3) -0.009(2) -0.008(2) -0.0025(19)
C22 0.046(3) 0.043(3) 0.042(3) -0.001(3) -0.009(3) -0.009(3)
N23 0.041(3) 0.037(3) 0.035(2) -0.0045(19) -0.015(2) -0.006(2)
N1' 0.048(3) 0.054(3) 0.031(2) -0.009(2) 0.000(2) -0.026(2)
O1' 0.081(4) 0.089(4) 0.035(2) -0.022(2) -0.012(2) 0.024(3)
O2' 0.046(2) 0.052(3) 0.035(2) -0.0137(18) -0.0019(17) 0.0118(19)
C2' 0.035(3) 0.030(3) 0.029(2) -0.008(2) -0.008(2) -0.003(2)
C3' 0.029(3) 0.029(3) 0.056(3) -0.008(2) -0.010(2) -0.004(2)
N4' 0.026(2) 0.028(2) 0.044(2) -0.0105(19) -0.0082(19) -0.0022(18)
C5' 0.030(3) 0.033(3) 0.039(3) -0.015(2) -0.009(2) 0.005(2)
C6' 0.032(3) 0.028(3) 0.047(3) -0.010(2) -0.015(2) 0.001(2)
C7' 0.028(3) 0.026(3) 0.034(3) -0.009(2) -0.009(2) -0.003(2)
C8' 0.029(3) 0.022(2) 0.034(3) -0.010(2) -0.011(2) -0.0018(19)
C9' 0.040(3) 0.028(3) 0.040(3) -0.009(2) -0.007(2) -0.003(2)
C10' 0.048(3) 0.032(3) 0.040(3) -0.017(2) -0.016(3) 0.008(2)
C11' 0.051(4) 0.031(3) 0.048(3) -0.008(2) -0.031(3) 0.000(3)
C12' 0.042(3) 0.031(3) 0.053(3) -0.009(2) -0.023(3) -0.009(2)
C13' 0.032(3) 0.026(3) 0.039(3) -0.007(2) -0.013(2) -0.003(2)
C14' 0.034(3) 0.032(3) 0.058(4) -0.010(3) -0.009(3) -0.010(2)
C15' 0.036(3) 0.030(3) 0.053(3) -0.013(2) -0.008(3) 0.000(2)
C16' 0.030(3) 0.036(3) 0.039(3) -0.006(2) -0.009(2) 0.004(2)
C17' 0.031(3) 0.031(3) 0.047(3) -0.012(2) -0.010(2) 0.005(2)
C18' 0.042(3) 0.048(4) 0.045(3) -0.004(3) -0.015(3) 0.002(3)
C19' 0.029(3) 0.025(3) 0.052(3) -0.004(2) -0.009(2) -0.002(2)
C20' 0.031(3) 0.026(3) 0.037(3) -0.011(2) -0.005(2) 0.002(2)
C21' 0.027(3) 0.022(3) 0.036(3) -0.011(2) -0.004(2) -0.002(2)
C22' 0.046(3) 0.049(4) 0.035(3) -0.017(3) -0.007(3) 0.006(3)
N23' 0.046(3) 0.040(3) 0.032(2) -0.0111(19) -0.014(2) 0.006(2)
O3 0.107(4) 0.037(2) 0.047(2) -0.0153(19) -0.035(2) 0.010(2)
C24 0.065(4) 0.047(4) 0.053(4) -0.019(3) -0.022(3) 0.008(3)
O4 0.110(4) 0.036(2) 0.051(2) -0.0134(19) -0.044(3) 0.003(2)
C25 0.067(4) 0.038(3) 0.046(3) -0.010(3) -0.011(3) -0.003(3)

loop_
_atom_type_symbol
_atom_type_description
_atom_type_scat_dispersion_real
_atom_type_scat_dispersion_imag
_atom_type_scat_source
C C 0.0181 0.0091 'International Tables Vol C Tables 4.2.6.8 and 6.1.1.4'
H H 0.0000 0.0000 'International Tables Vol C Tables 4.2.6.8 and 6.1.1.4'
N N 0.0311 0.0180 'International Tables Vol C Tables 4.2.6.8 and 6.1.1.4'
O O 0.0492 0.0322 'International Tables Vol C Tables 4.2.6.8 and 6.1.1.4'

loop_
_geom_angle_atom_site_label_1
_geom_angle_atom_site_label_2
_geom_angle_atom_site_label_3
_geom_angle
C22 O2 C16 108.0(4)
C13 N1 C2 111.6(4)
C13 N1 H1A 124.2
C2 N1 H1A 124.2
N23 C2 N1 111.4(4)
N23 C2 C16 98.0(4)
N1 C2 C16 112.4(4)
N23 C2 C7 117.5(4)
N1 C2 C7 102.6(4)
C16 C2 C7 115.4(4)
N4 C3 C14 110.6(4)
N4 C3 H3A 109.5
C14 C3 H3A 109.5
N4 C3 H3B 109.5
C14 C3 H3B 109.5
H3A C3 H3B 108.1
C3 N4 C5 114.1(4)
C3 N4 C21 111.5(4)
C5 N4 C21 102.2(4)
N4 C5 C6 103.6(4)
N4 C5 H5A 111.0
C6 C5 H5A 111.0
N4 C5 H5B 111.0
C6 C5 H5B 111.0
H5A C5 H5B 109.0
C5 C6 C7 105.4(4)
C5 C6 H6A 110.7
C7 C6 H6A 110.7
C5 C6 H6B 110.7
C7 C6 H6B 110.7
H6A C6 H6B 108.8
C8 C7 C21 114.1(4)
C8 C7 C6 111.1(4)
C21 C7 C6 102.2(4)
C8 C7 C2 101.6(4)
C21 C7 C2 115.0(4)
C6 C7 C2 113.3(4)
C9 C8 C13 119.7(5)
C9 C8 C7 130.6(5)
C13 C8 C7 109.6(4)
C8 C9 C10 119.9(5)
C8 C9 H9A 120.0
C10 C9 H9A 120.0
C11 C10 C9 119.0(5)
C11 C10 H10A 120.5
C9 C10 H10A 120.5
C10 C11 C12 122.1(5)
C10 C11 H11A 119.0
C12 C11 H11A 119.0
C13 C12 C11 118.6(5)
C13 C12 H12A 120.7
C11 C12 H12A 120.7
C12 C13 N1 129.8(5)
C12 C13 C8 120.6(5)
N1 C13 C8 109.6(4)
C3 C14 C15 110.9(4)
C3 C14 H14A 109.5
C15 C14 H14A 109.5
C3 C14 H14B 109.5
C15 C14 H14B 109.5
H14A C14 H14B 108.0
C14 C15 C20 114.7(4)
C14 C15 H15A 108.6
C20 C15 H15A 108.6
C14 C15 H15B 108.6
C20 C15 H15B 108.6
H15A C15 H15B 107.6
O2 C16 C17 107.7(5)
O2 C16 C2 104.6(4)
C17 C16 C2 115.8(4)
O2 C16 H16A 109.5
C17 C16 H16A 109.5
C2 C16 H16A 109.5
C16 C17 C20 113.3(4)
C16 C17 H17A 108.9
C20 C17 H17A 108.9
C16 C17 H17B 108.9
C20 C17 H17B 108.9
H17A C17 H17B 107.7
C19 C18 H18A 109.5
C19 C18 H18B 109.5
H18A C18 H18B 109.5
C19 C18 H18C 109.5
H18A C18 H18C 109.5
H18B C18 H18C 109.5
C18 C19 C20 117.8(5)
C18 C19 H19A 107.9
C20 C19 H19A 107.9
C18 C19 H19B 107.9
C20 C19 H19B 107.9
H19A C19 H19B 107.2
C17 C20 C15 110.9(4)
C17 C20 C21 108.1(4)
C15 C20 C21 108.2(4)
C17 C20 C19 108.9(4)
C15 C20 C19 109.9(4)
C21 C20 C19 110.8(4)
N4 C21 C7 102.8(4)
N4 C21 C20 112.1(4)
C7 C21 C20 118.6(4)
N4 C21 H21A 107.6
C7 C21 H21A 107.6
C20 C21 H21A 107.6
O1 C22 N23 129.1(6)
O1 C22 O2 120.9(5)
N23 C22 O2 109.9(5)
C22 N23 C2 112.9(4)
C22 N23 H23A 123.6
C2 N23 H23A 123.6
C13' N1' C2' 111.3(4)
C13' N1' H1'A 124.3
C2' N1' H1'A 124.3
C22' O2' C16' 108.0(4)
N1' C2' N23' 111.3(4)
N1' C2' C16' 112.2(4)
N23' C2' C16' 98.2(4)
N1' C2' C7' 103.1(4)
N23' C2' C7' 116.5(4)
C16' C2' C7' 115.9(4)
N4' C3' C14' 109.0(4)
N4' C3' H3'A 109.9
C14' C3' H3'A 109.9
N4' C3' H3'B 109.9
C14' C3' H3'B 109.9
H3'A C3' H3'B 108.3
C5' N4' C3' 113.5(4)
C5' N4' C21' 102.7(4)
C3' N4' C21' 112.2(4)
N4' C5' C6' 103.5(4)
N4' C5' H5'A 111.1
C6' C5' H5'A 111.1
N4' C5' H5'B 111.1
C6' C5' H5'B 111.1
H5'A C5' H5'B 109.0
C5' C6' C7' 105.7(4)
C5' C6' H6'A 110.6
C7' C6' H6'A 110.6
C5' C6' H6'B 110.6
C7' C6' H6'B 110.6
H6'A C6' H6'B 108.7
C8' C7' C21' 114.5(4)
C8' C7' C6' 111.6(4)
C21' C7' C6' 101.9(4)
C8' C7' C2' 101.1(4)
C21' C7' C2' 114.4(4)
C6' C7' C2' 113.8(4)
C13' C8' C9' 120.1(4)
C13' C8' C7' 110.5(4)
C9' C8' C7' 129.2(5)
C8' C9' C10' 119.2(5)
C8' C9' H9'A 120.4
C10' C9' H9'A 120.4
C11' C10' C9' 119.8(5)
C11' C10' H10B 120.1
C9' C10' H10B 120.1
C10' C11' C12' 122.0(5)
C10' C11' H11B 119.0
C12' C11' H11B 119.0
C11' C12' C13' 117.3(5)
C11' C12' H12B 121.3
C13' C12' H12B 121.3
C8' C13' N1' 109.9(4)
C8' C13' C12' 121.7(5)
N1' C13' C12' 128.4(5)
C15' C14' C3' 111.4(4)
C15' C14' H14C 109.4
C3' C14' H14C 109.4
C15' C14' H14D 109.4
C3' C14' H14D 109.4
H14C C14' H14D 108.0
C14' C15' C20' 114.7(5)
C14' C15' H15C 108.6
C20' C15' H15C 108.6
C14' C15' H15D 108.6
C20' C15' H15D 108.6
H15C C15' H15D 107.6
O2' C16' C17' 107.0(4)
O2' C16' C2' 104.9(4)
C17' C16' C2' 116.4(4)
O2' C16' H16B 109.5
C17' C16' H16B 109.5
C2' C16' H16B 109.5
C16' C17' C20' 112.7(4)
C16' C17' H17C 109.1
C20' C17' H17C 109.1
C16' C17' H17D 109.1
C20' C17' H17D 109.1
H17C C17' H17D 107.8
C19' C18' H18D 109.5
C19' C18' H18E 109.5
H18D C18' H18E 109.5
C19' C18' H18F 109.5
H18D C18' H18F 109.5
H18E C18' H18F 109.5
C18' C19' C20' 118.1(4)
C18' C19' H19C 107.8
C20' C19' H19C 107.8
C18' C19' H19D 107.8
C20' C19' H19D 107.8
H19C C19' H19D 107.1
C17' C20' C15' 110.5(4)
C17' C20' C21' 106.8(4)
C15' C20' C21' 108.3(4)
C17' C20' C19' 108.7(4)
C15' C20' C19' 110.0(4)
C21' C20' C19' 112.4(4)
N4' C21' C20' 113.1(4)
N4' C21' C7' 103.2(4)
C20' C21' C7' 118.6(4)
N4' C21' H21B 107.1
C20' C21' H21B 107.1
C7' C21' H21B 107.1
O1' C22' O2' 121.4(5)
O1' C22' N23' 128.2(6)
O2' C22' N23' 110.3(5)
C22' N23' C2' 112.7(5)
C22' N23' H23B 123.7
C2' N23' H23B 123.7
C24 O3 H3 109.5
O3 C24 H24A 109.5
O3 C24 H24B 109.5
H24A C24 H24B 109.5
O3 C24 H24C 109.5
H24A C24 H24C 109.5
H24B C24 H24C 109.5
C25 O4 H4 109.5
O4 C25 H25A 109.5
O4 C25 H25B 109.5
H25A C25 H25B 109.5
O4 C25 H25C 109.5
H25A C25 H25C 109.5
H25B C25 H25C 109.5

loop_
_geom_bond_atom_site_label_1
_geom_bond_atom_site_label_2
_geom_bond_distance
O1 C22 1.206(7)
O2 C22 1.363(7)
O2 C16 1.441(7)
N1 C13 1.378(7)
N1 C2 1.460(7)
N1 H1A 0.8600
C2 N23 1.447(7)
C2 C16 1.566(7)
C2 C7 1.590(7)
C3 N4 1.453(6)
C3 C14 1.503(7)
C3 H3A 0.9700
C3 H3B 0.9700
N4 C5 1.461(6)
N4 C21 1.485(6)
C5 C6 1.526(7)
C5 H5A 0.9700
C5 H5B 0.9700
C6 C7 1.557(7)
C6 H6A 0.9700
C6 H6B 0.9700
C7 C8 1.514(7)
C7 C21 1.532(6)
C8 C9 1.371(8)
C8 C13 1.409(7)
C9 C10 1.405(8)
C9 H9A 0.9300
C10 C11 1.366(9)
C10 H10A 0.9300
C11 C12 1.386(8)
C11 H11A 0.9300
C12 C13 1.372(8)
C12 H12A 0.9300
C14 C15 1.512(8)
C14 H14A 0.9700
C14 H14B 0.9700
C15 C20 1.526(7)
C15 H15A 0.9700
C15 H15B 0.9700
C16 C17 1.511(8)
C16 H16A 0.9800
C17 C20 1.518(8)
C17 H17A 0.9700
C17 H17B 0.9700
C18 C19 1.510(8)
C18 H18A 0.9600
C18 H18B 0.9600
C18 H18C 0.9600
C19 C20 1.558(8)
C19 H19A 0.9700
C19 H19B 0.9700
C20 C21 1.538(6)
C21 H21A 0.9800
C22 N23 1.341(7)
N23 H23A 0.8600
N1' C13' 1.387(7)
N1' C2' 1.452(7)
N1' H1'A 0.8600
O1' C22' 1.210(7)
O2' C22' 1.338(7)
O2' C16' 1.463(7)
C2' N23' 1.454(7)
C2' C16' 1.546(7)
C2' C7' 1.591(7)
C3' N4' 1.462(7)
C3' C14' 1.528(8)
C3' H3'A 0.9700
C3' H3'B 0.9700
N4' C5' 1.459(6)
N4' C21' 1.465(6)
C5' C6' 1.515(7)
C5' H5'A 0.9700
C5' H5'B 0.9700
C6' C7' 1.551(7)
C6' H6'A 0.9700
C6' H6'B 0.9700
C7' C8' 1.513(6)
C7' C21' 1.545(7)
C8' C13' 1.379(7)
C8' C9' 1.376(7)
C9' C10' 1.405(7)
C9' H9'A 0.9300
C10' C11' 1.369(8)
C10' H10B 0.9300
C11' C12' 1.386(8)
C11' H11B 0.9300
C12' C13' 1.395(7)
C12' H12B 0.9300
C14' C15' 1.507(8)
C14' H14C 0.9700
C14' H14D 0.9700
C15' C20' 1.531(7)
C15' H15C 0.9700
C15' H15D 0.9700
C16' C17' 1.507(8)
C16' H16B 0.9800
C17' C20' 1.525(7)
C17' H17C 0.9700
C17' H17D 0.9700
C18' C19' 1.507(8)
C18' H18D 0.9600
C18' H18E 0.9600
C18' H18F 0.9600
C19' C20' 1.555(7)
C19' H19C 0.9700
C19' H19D 0.9700
C20' C21' 1.535(7)
C21' H21B 0.9800
C22' N23' 1.346(7)
N23' H23B 0.8600
O3 C24 1.401(7)
O3 H3 0.8200
C24 H24A 0.9600
C24 H24B 0.9600
C24 H24C 0.9600
O4 C25 1.395(8)
O4 H4 0.8200
C25 H25A 0.9600
C25 H25B 0.9600
C25 H25C 0.9600

loop_
_geom_torsion_atom_site_label_1
_geom_torsion_atom_site_label_2
_geom_torsion_atom_site_label_3
_geom_torsion_atom_site_label_4
_geom_torsion
C13 N1 C2 N23 -148.0(5)
C13 N1 C2 C16 103.1(5)
C13 N1 C2 C7 -21.5(6)
C14 C3 N4 C5 175.7(5)
C14 C3 N4 C21 60.5(6)
C3 N4 C5 C6 -164.9(4)
C21 N4 C5 C6 -44.4(5)
N4 C5 C6 C7 23.1(5)
C5 C6 C7 C8 128.3(5)
C5 C6 C7 C21 6.2(5)
C5 C6 C7 C2 -118.0(5)
N23 C2 C7 C8 143.7(4)
N1 C2 C7 C8 21.1(5)
C16 C2 C7 C8 -101.5(5)
N23 C2 C7 C21 -92.5(5)
N1 C2 C7 C21 144.9(4)
C16 C2 C7 C21 22.3(6)
N23 C2 C7 C6 24.4(6)
N1 C2 C7 C6 -98.1(5)
C16 C2 C7 C6 139.3(4)
C21 C7 C8 C9 45.0(7)
C6 C7 C8 C9 -69.9(7)
C2 C7 C8 C9 169.3(5)
C21 C7 C8 C13 -139.6(4)
C6 C7 C8 C13 105.6(5)
C2 C7 C8 C13 -15.2(5)
C13 C8 C9 C10 2.9(8)
C7 C8 C9 C10 178.0(5)
C8 C9 C10 C11 -2.6(8)
C9 C10 C11 C12 1.9(9)
C10 C11 C12 C13 -1.6(9)
C11 C12 C13 N1 -180.0(5)
C11 C12 C13 C8 1.9(8)
C2 N1 C13 C12 -165.7(5)
C2 N1 C13 C8 12.6(6)
C9 C8 C13 C12 -2.6(8)
C7 C8 C13 C12 -178.6(5)
C9 C8 C13 N1 178.9(5)
C7 C8 C13 N1 2.9(6)
N4 C3 C14 C15 -55.3(6)
C3 C14 C15 C20 51.5(7)
C22 O2 C16 C17 -103.0(5)
C22 O2 C16 C2 20.7(6)
N23 C2 C16 O2 -24.5(5)
N1 C2 C16 O2 92.7(5)
C7 C2 C16 O2 -150.1(4)
N23 C2 C16 C17 93.8(5)
N1 C2 C16 C17 -149.0(4)
C7 C2 C16 C17 -31.8(6)
O2 C16 C17 C20 168.9(4)
C2 C16 C17 C20 52.3(6)
C16 C17 C20 C15 -178.3(4)
C16 C17 C20 C21 -59.9(5)
C16 C17 C20 C19 60.6(5)
C14 C15 C20 C17 69.2(6)
C14 C15 C20 C21 -49.2(6)
C14 C15 C20 C19 -170.3(5)
C18 C19 C20 C17 174.5(5)
C18 C19 C20 C15 52.9(6)
C18 C19 C20 C21 -66.6(6)
C3 N4 C21 C7 171.3(4)
C5 N4 C21 C7 48.9(4)
C3 N4 C21 C20 -60.2(5)
C5 N4 C21 C20 177.4(4)
C8 C7 C21 N4 -153.0(4)
C6 C7 C21 N4 -32.9(5)
C2 C7 C21 N4 90.2(4)
C8 C7 C21 C20 82.7(5)
C6 C7 C21 C20 -157.2(4)
C2 C7 C21 C20 -34.1(6)
C17 C20 C21 N4 -67.7(5)
C15 C20 C21 N4 52.4(5)
C19 C20 C21 N4 173.0(4)
C17 C20 C21 C7 52.0(6)
C15 C20 C21 C7 172.1(4)
C19 C20 C21 C7 -67.3(6)
C16 O2 C22 O1 172.2(6)
C16 O2 C22 N23 -7.5(7)
O1 C22 N23 C2 169.7(7)
O2 C22 N23 C2 -10.6(7)
N1 C2 N23 C22 -96.2(6)
C16 C2 N23 C22 21.7(6)
C7 C2 N23 C22 145.9(5)
C13' N1' C2' N23' -144.4(5)
C13' N1' C2' C16' 106.7(5)
C13' N1' C2' C7' -18.7(6)
C14' C3' N4' C5' 176.4(4)
C14' C3' N4' C21' 60.6(5)
C3' N4' C5' C6' -166.2(4)
C21' N4' C5' C6' -44.8(5)
N4' C5' C6' C7' 24.5(5)
C5' C6' C7' C8' 126.5(4)
C5' C6' C7' C21' 3.8(5)
C5' C6' C7' C2' -119.9(5)
N1' C2' C7' C8' 19.1(5)
N23' C2' C7' C8' 141.3(4)
C16' C2' C7' C8' -104.0(5)
N1' C2' C7' C21' 142.7(4)
N23' C2' C7' C21' -95.1(5)
C16' C2' C7' C21' 19.6(6)
N1' C2' C7' C6' -100.7(5)
N23' C2' C7' C6' 21.5(6)
C16' C2' C7' C6' 136.2(4)
C21' C7' C8' C13' -137.9(4)
C6' C7' C8' C13' 107.0(5)
C2' C7' C8' C13' -14.4(5)
C21' C7' C8' C9' 47.1(7)
C6' C7' C8' C9' -68.0(7)
C2' C7' C8' C9' 170.6(5)
C13' C8' C9' C10' 2.2(8)
C7' C8' C9' C10' 176.8(5)
C8' C9' C10' C11' -1.2(8)
C9' C10' C11' C12' 0.4(8)
C10' C11' C12' C13' -0.6(8)
C9' C8' C13' N1' 179.2(5)
C7' C8' C13' N1' 3.7(6)
C9' C8' C13' C12' -2.5(8)
C7' C8' C13' C12' -178.0(5)
C2' N1' C13' C8' 10.3(7)
C2' N1' C13' C12' -167.8(5)
C11' C12' C13' C8' 1.7(8)
C11' C12' C13' N1' 179.6(5)
N4' C3' C14' C15' -55.4(6)
C3' C14' C15' C20' 51.5(6)
C22' O2' C16' C17' -105.0(5)
C22' O2' C16' C2' 19.2(6)
N1' C2' C16' O2' 93.9(5)
N23' C2' C16' O2' -23.1(5)
C7' C2' C16' O2' -147.9(4)
N1' C2' C16' C17' -148.1(5)
N23' C2' C16' C17' 94.8(5)
C7' C2' C16' C17' -30.0(6)
O2' C16' C17' C20' 169.7(4)
C2' C16' C17' C20' 52.9(6)
C16' C17' C20' C15' -179.4(4)
C16' C17' C20' C21' -61.8(5)
C16' C17' C20' C19' 59.7(6)
C14' C15' C20' C17' 68.7(6)
C14' C15' C20' C21' -48.0(6)
C14' C15' C20' C19' -171.2(4)
C18' C19' C20' C17' 173.7(5)
C18' C19' C20' C15' 52.5(6)
C18' C19' C20' C21' -68.2(6)
C5' N4' C21' C20' 177.1(4)
C3' N4' C21' C20' -60.7(5)
C5' N4' C21' C7' 47.6(4)
C3' N4' C21' C7' 169.9(4)
C17' C20' C21' N4' -67.6(5)
C15' C20' C21' N4' 51.5(5)
C19' C20' C21' N4' 173.3(4)
C17' C20' C21' C7' 53.5(5)
C15' C20' C21' C7' 172.6(4)
C19' C20' C21' C7' -65.7(6)
C8' C7' C21' N4' -151.4(4)
C6' C7' C21' N4' -30.8(5)
C2' C7' C21' N4' 92.5(5)
C8' C7' C21' C20' 82.7(5)
C6' C7' C21' C20' -156.7(4)
C2' C7' C21' C20' -33.4(6)
C16' O2' C22' O1' 172.7(6)
C16' O2' C22' N23' -6.0(6)
O1' C22' N23' C2' 170.4(6)
O2' C22' N23' C2' -11.0(7)
N1' C2' N23' C22' -96.5(6)
C16' C2' N23' C22' 21.3(6)
C7' C2' N23' C22' 145.6(5)
